data_7132995
loop_
_publ_author_name
'Shields, C. E.'
'Fellowes, T.'
'Slater, A. G.'
'Cooper, A. I.'
'Andrews, K. G.'
'Szczypi&#x144;ski, F T'

_publ_section_title
;
 Exploration of the polymorphic solid-state landscape of an amide-linked
 organic cage using computation and automation.
;
_journal_issue 47
_journal_name_full 'Chemical communications (Cambridge, England)'
_journal_page_first 6023
_journal_page_last 6026
_journal_paper_doi 10.1039/d4cc01407c
_journal_volume 60
_journal_year 2024
_chemical_formula_moiety 'C126 H109 N6 O10.01, C126 H104 N6 O10, 30[C3H6O2]'
_chemical_formula_sum 'C342 H393 N12 O80.01'
_chemical_formula_weight 5951.82
_space_group_crystal_system triclinic
_space_group_IT_number 2
_space_group_name_Hall '-P 1'
_space_group_name_H-M_alt 'P -1'
_atom_sites_solution_hydrogens geom
_atom_sites_solution_primary dual
_audit_creation_date 2024-03-27
_audit_creation_method
;
Olex2 1.5
(compiled 2024.02.16 svn.r378c4104 for OlexSys, GUI svn.r6928)
;
_audit_update_record
;
2024-03-27 deposited with the CCDC.	2024-05-02 downloaded from the CCDC.
;
_cell_angle_alpha 94.133(4)
_cell_angle_beta 108.263(4)
_cell_angle_gamma 112.968(4)
_cell_formula_units_Z 2
_cell_length_a 21.4803(10)
_cell_length_b 27.0745(12)
_cell_length_c 29.3858(17)
_cell_measurement_reflns_used 16637
_cell_measurement_temperature 100.15
_cell_measurement_theta_max 20.375303161585347
_cell_measurement_theta_min 0.8054977627845308
_cell_volume 14568.6(15)
_computing_data_collection 'GDA - generic data acquisition software'
_computing_data_reduction
;
aimless (Evans, P. R. and Murshudov, G. N., 2013)
ccp4 (Winn, M. D. et al., 2011)
DIALS 3.12.1-2-g1c07bc2b3-release (Winter, G. et al., 2018)
pointless (Evans, P., 2006)
XIA2 3.12.0 (Winter, G., 2010)
;
_computing_molecular_graphics 'Olex2 1.5 (Dolomanov et al., 2009)'
_computing_publication_material 'Olex2 1.5 (Dolomanov et al., 2009)'
_computing_structure_refinement 'SHELXL 2019/2 (Sheldrick, 2015)'
_computing_structure_solution 'SHELXT 2018/2 (Sheldrick, 2018)'
_diffrn_ambient_temperature 100.15
_diffrn_detector_type 'Dectris PILATUS 2M'
_diffrn_measured_fraction_theta_full 0.998
_diffrn_measured_fraction_theta_max 0.998
_diffrn_measurement_device 'Fixed \c 3-circle diffractometer'
_diffrn_measurement_device_type 'Fluid Film Devices'
_diffrn_measurement_method 'shutterless scans'
_diffrn_measurement_specimen_support 'MiTeGen MicroMount'
_diffrn_radiation_wavelength 0.6889
_diffrn_reflns_av_R_equivalents 0.1178
_diffrn_reflns_av_unetI/netI 0.1014
_diffrn_reflns_Laue_measured_fraction_full 0.998
_diffrn_reflns_Laue_measured_fraction_max 0.998
_diffrn_reflns_limit_h_max 21
_diffrn_reflns_limit_h_min -21
_diffrn_reflns_limit_k_max 27
_diffrn_reflns_limit_k_min -27
_diffrn_reflns_limit_l_max 29
_diffrn_reflns_limit_l_min -29
_diffrn_reflns_number 116593
_diffrn_reflns_point_group_measured_fraction_full 0.998
_diffrn_reflns_point_group_measured_fraction_max 0.998
_diffrn_reflns_theta_full 20.148
_diffrn_reflns_theta_max 20.148
_diffrn_reflns_theta_min 0.812
_diffrn_source_details 'Allan et al. (2017)'
_exptl_absorpt_coefficient_mu 0.090
_exptl_absorpt_correction_T_max 1.0
_exptl_absorpt_correction_T_min 0.9706066084980762
_exptl_absorpt_correction_type empirical
_exptl_absorpt_process_details
;
CCP4 8.0.007: AIMLESS, version 0.7.9 : 10/06/22
Scaling & analysis of unmerged intensities, absorption correction using spherical harmonics
;
_exptl_crystal_colour colourless
_exptl_crystal_colour_primary colourless
_exptl_crystal_density_diffrn 1.357
_exptl_crystal_description needle
_exptl_crystal_F_000 6338
_exptl_crystal_size_max 0.13
_exptl_crystal_size_mid 0.012
_exptl_crystal_size_min 0.008
_refine_diff_density_max 0.730
_refine_diff_density_min -0.459
_refine_diff_density_rms 0.084
_refine_ls_extinction_method none
_refine_ls_goodness_of_fit_ref 1.406
_refine_ls_hydrogen_treatment constr
_refine_ls_matrix_type full
_refine_ls_number_parameters 2569
_refine_ls_number_reflns 30461
_refine_ls_number_restraints 542
_refine_ls_restrained_S_all 1.424
_refine_ls_R_factor_all 0.1763
_refine_ls_R_factor_gt 0.1324
_refine_ls_shift/su_max 0.002
_refine_ls_shift/su_mean 0.000
_refine_ls_structure_factor_coef Fsqd
_refine_ls_weighting_details 'w=1/[\s^2^(Fo^2^)+(0.2000P)^2^] where P=(Fo^2^+2Fc^2^)/3'
_refine_ls_weighting_scheme calc
_refine_ls_wR_factor_gt 0.3782
_refine_ls_wR_factor_ref 0.4083
_reflns_Friedel_coverage 0.000
_reflns_number_gt 17438
_reflns_number_total 30461
_reflns_threshold_expression 'I > 2\s(I)'
_cod_data_source_file d4cc01407c3.cif
_cod_data_source_block KA1_DMF_THP
_cod_depositor_comments 'Adding full bibliography for 7132990--7132997.cif.'
_cod_original_cell_volume 14568.5(14)
_cod_database_code 7132995
_shelx_shelxl_version_number 2019/2
_shelx_space_group_comment
;
The symmetry employed for this shelxl refinement is uniquely defined
by the following loop, which should always be used as a source of
symmetry information in preference to the above space-group names.
They are only intended as comments.
;
_shelx_estimated_absorpt_t_max 0.999
_shelx_estimated_absorpt_t_min 0.988
_olex2_refinement_description
;
1. Fixed Uiso
 At 1.2 times of:
  All C(H) groups, All N(H) groups
 At 1.5 times of:
  All C(H,H,H) groups, All O(H) groups
2. Restrained distances
 O16-C219
 1.38 with sigma of 0.02
 C35-C38 \\sim C35-C39 \\sim C35-C37 \\sim C38-C39 \\sim C38-C37 \\sim C39-C37
 with sigma of 0.04
 C60-C62 \\sim C60-C64 \\sim C60-C63 \\sim C62-C64 \\sim C62-C63 \\sim C64-C63
 with sigma of 0.04
 C61-C60 \\sim C61-C62 \\sim C61-C64 \\sim C61-C63
 with sigma of 0.02
 C134-C132 \\sim C134-C130 \\sim C133-C132 \\sim C133-C130
 with sigma of 0.04
 C151-C150 \\sim C151-C152 \\sim C151-C154 \\sim C151-C153
 with sigma of 0.03
 C176-C180 \\sim C176-C181 \\sim C176-C179 \\sim C180-C181 \\sim C180-C179
\\sim C181-C179
 with sigma of 0.03
 C150-C152 \\sim C150-C154 \\sim C150-C153 \\sim C152-C154 \\sim C152-C153
\\sim C154-C153
 with sigma of 0.03
 C131-C134 \\sim C131-C133 \\sim C131-C132 \\sim C131-C130
 with sigma of 0.02
 C178-C176 \\sim C178-C180 \\sim C178-C181 \\sim C178-C179
 with sigma of 0.02
 C79-C82 \\sim C79-C83 \\sim C82-C83
 with sigma of 0.04
 C52-C51 \\sim C52-C53 \\sim C52-C55 \\sim C52-C54
 with sigma of 0.03
 C80-C79 \\sim C80-C81 \\sim C80-C82 \\sim C80-C83
 with sigma of 0.02
 C51-C53 \\sim C51-C55 \\sim C51-C54 \\sim C53-C55 \\sim C53-C54 \\sim C55-C54
 with sigma of 0.1
 C36-C35 \\sim C36-C38 \\sim C36-C39 \\sim C36-C37
 with sigma of 0.02
 C204-C207 \\sim C204-C209 \\sim C204-C208 \\sim C207-C209 \\sim C207-C208
\\sim C209-C208
 with sigma of 0.04
 C162-C161 \\sim C162-C160 \\sim C162-C158 \\sim C161-C160 \\sim C161-C158
\\sim C160-C158
 with sigma of 0.04
 C187-C186 \\sim C187-C190 \\sim C187-C188 \\sim C187-C189
 with sigma of 0.02
 C206-C204 \\sim C206-C207 \\sim C206-C209 \\sim C206-C208
 with sigma of 0.02
 C27-C26 \\sim C26-C25
 with sigma of 0.04
 C24-C27 \\sim C24-C26 \\sim C24-C25 \\sim C24-C23
 with sigma of 0.02
 C8-C6 \\sim C8-C7 \\sim C8-C4 \\sim C6-C7 \\sim C6-C4 \\sim C7-C4
 with sigma of 0.04
 C5-C8 \\sim C5-C6 \\sim C5-C7 \\sim C5-C4
 with sigma of 0.02
 C159-C162 \\sim C159-C161 \\sim C159-C160 \\sim C159-C158
 with sigma of 0.02
 C186-C190 \\sim C186-C188 \\sim C186-C189 \\sim C190-C188
 with sigma of 0.04
 O7A-O7C \\sim O7A-O7B \\sim O7C-O7B
 with sigma of 0.04
3. Uiso/Uaniso restraints and constraints
Uanis(C181) \\sim Ueq, Uanis(C179) \\sim Ueq, Uanis(C180) \\sim Ueq: with sigma
of 0.01 and sigma for terminal atoms of 0.02
Uanis(C62) \\sim Ueq, Uanis(C61) \\sim Ueq, Uanis(C64) \\sim Ueq, Uanis(C63)
\\sim Ueq: with sigma of 0.01 and sigma for terminal atoms of 0.02
Uanis(C153) \\sim Ueq, Uanis(C152) \\sim Ueq, Uanis(C151) \\sim Ueq,
Uanis(C154) \\sim Ueq: with sigma of 0.05 and sigma for terminal atoms of 0.08
Uanis(C196) \\sim Ueq, Uanis(C197) \\sim Ueq, Uanis(C199) \\sim Ueq,
Uanis(C198) \\sim Ueq: with sigma of 0.05 and sigma for terminal atoms of 0.1
Uanis(O1) \\sim Ueq: with sigma of 0.01 and sigma for terminal atoms of 0.02
Uanis(O8) \\sim Ueq, Uanis(O9) \\sim Ueq: with sigma of 0.01 and sigma for
terminal atoms of 0.02
Uanis(C83) \\sim Ueq, Uanis(C82) \\sim Ueq, Uanis(C81) \\sim Ueq, Uanis(C80)
\\sim Ueq: with sigma of 0.01 and sigma for terminal atoms of 0.02
Uanis(C52) \\sim Ueq, Uanis(C53) \\sim Ueq, Uanis(C54) \\sim Ueq, Uanis(C55)
\\sim Ueq: with sigma of 0.1 and sigma for terminal atoms of 0.2
Uanis(C142) \\sim Ueq: with sigma of 0.1 and sigma for terminal atoms of 0.2
Uanis(O10) \\sim Ueq, Uanis(C210) \\sim Ueq: with sigma of 0.1 and sigma for
terminal atoms of 0.2
Uanis(O7C) \\sim Ueq, Uanis(O7B) \\sim Ueq, Uanis(O7A) \\sim Ueq: with sigma of
0.1 and sigma for terminal atoms of 0.2
Uanis(C133) \\sim Ueq, Uanis(C131) \\sim Ueq, Uanis(C134) \\sim Ueq,
Uanis(C132) \\sim Ueq: with sigma of 0.1 and sigma for terminal atoms of 0.2
Uanis(O18) \\sim Ueq, Uanis(O19) \\sim Ueq: with sigma of 0.1 and sigma for
terminal atoms of 0.2
Uanis(O17) \\sim Ueq, Uanis(O16) \\sim Ueq: with sigma of 0.1 and sigma for
terminal atoms of 0.2
Uanis(C38) \\sim Ueq, Uanis(C36) \\sim Ueq, Uanis(C39) \\sim Ueq, Uanis(C37)
\\sim Ueq: with sigma of 0.1 and sigma for terminal atoms of 0.2
Uanis(O4) \\sim Ueq: with sigma of 0.1 and sigma for terminal atoms of 0.2
Uanis(O11) \\sim Ueq: with sigma of 0.1 and sigma for terminal atoms of 0.2
Uanis(O12) \\sim Ueq: with sigma of 0.1 and sigma for terminal atoms of 0.2
Uanis(C160) \\sim Ueq, Uanis(C159) \\sim Ueq, Uanis(C161) \\sim Ueq,
Uanis(C162) \\sim Ueq: with sigma of 0.1 and sigma for terminal atoms of 0.2
Uanis(C170) \\sim Ueq, Uanis(C168) \\sim Ueq, Uanis(C169) \\sim Ueq,
Uanis(C167) \\sim Ueq: with sigma of 0.1 and sigma for terminal atoms of 0.2
4. Others
 Fixed Sof: O7A(0.67) O7B(0.67) O7C(0.67)
5.a Me refined with riding coordinates:
 C6(H6A,H6B,H6C), C7(H7A,H7B,H7C), C8(H8A,H8B,H8C), C25(H25A,H25B,H25C),
 C26(H26A,H26B,H26C), C27(H27A,H27B,H27C), C37(H37A,H37B,H37C), C38(H38A,H38B,
 H38C), C39(H39A,H39B,H39C), C53(H53A,H53B,H53C), C54(H54A,H54B,H54C), C55(H55A,
 H55B,H55C), C62(H62A,H62B,H62C), C63(H63A,H63B,H63C), C64(H64A,H64B,H64C),
 C82(H82A,H82B,H82C), C83(H83A,H83B,H83C), C81(H81A,H81B,H81C), C132(H13A,H13B,
 H13C), C133(H13D,H13E,H13F), C134(H13G,H13H,H13I), C152(H15A,H15B,H15C),
 C153(H15D,H15E,H15F), C154(H15G,H15H,H15I), C160(H16B,H16C,H16D), C161(H16E,
 H16F,H16G), C162(H16H,H16I,H16J), C179(H17A,H17B,H17C), C180(H18A,H18B,H18C),
 C181(H18D,H18E,H18F), C188(H18G,H18H,H18I), C189(H18J,H18K,H18L), C190(H19B,
 H19C,H19D), C207(H20A,H20B,H20C), C208(H20D,H20E,H20F), C209(H20G,H20H,H20I)
5.b Aromatic/amide H refined with riding coordinates:
 N1(H1), N2(H2), N3(H3), N4(H4), N5(H5), N6(H6), C3(H3A), C9(H9A), C10(H10),
 C13(H13), C14(H14), C15(H15), C16(H16), C19(H19), C20(H20), C22(H22), C31(H31),
  C33(H33), C34(H34), C41(H41), C42(H42), C43(H43), C44(H44), C47(H47),
 C49(H49), C50(H50), C59(H59), C65(H65), C66(H66), C69(H69), C70(H70), C71(H71),
  C72(H72), C75(H75), C76(H76), C78(H78), C86(H86), C87(H87), C88(H88),
 C96(H96), C97(H97), C99(H99), C102(H102), C103(H103), C105(H105), C107(H107),
 C108(H108), C109(H109), C117(H117), C118(H118), C119(H119), C123(H123),
 C124(H124), C125(H125), N7(H7), N8(H8), N9(H9B), N10(H10A), N11(H11), N12(H12),
  C139(H139), C140(H140), C141(H141), C142(H142), C157(H157), C163(H163),
 C164(H164), C167(H167), C168(H168), C169(H169), C170(H170), C173(H173),
 C174(H174), C177(H177), C185(H185), C191(H191), C192(H192), C196(H196),
 C197(H197), C198(H198), C199(H199), C201(H201), C202(H202), C205(H205),
 C212(H212), C213(H213), C215(H215), C222(H222), C223(H223), C225(H225),
 C228(H228), C229(H229), C231(H231), C233(H233), C234(H234), C235(H235),
 C243(H243), C244(H244), C245(H245), C249(H249), C250(H250), C251(H251)
5.c Idealised tetrahedral OH refined as rotating group:
 O9(H9), O16(H16A), O19(H19A)
;
_olex2_submission_special_instructions 'No special instructions were received'

loop_
_space_group_symop_operation_xyz
'x, y, z'
'-x, -y, -z'

loop_
_atom_site_label
_atom_site_type_symbol
_atom_site_fract_x
_atom_site_fract_y
_atom_site_fract_z
_atom_site_U_iso_or_equiv
_atom_site_adp_type
_atom_site_occupancy
_atom_site_site_symmetry_order
_atom_site_calc_flag
_atom_site_refinement_flags_posn
_atom_site_refinement_flags_adp
_atom_site_refinement_flags_occupancy
_atom_site_disorder_assembly
_atom_site_disorder_group
O1 O 0.6182(7) 0.3275(4) -0.1056(5) 0.210(5) Uani 1 1 d . U . . .
O2 O 0.7677(3) -0.0348(3) -0.0378(2) 0.0864(17) Uani 1 1 d . . . . .
O3 O 0.4935(3) 0.0883(2) 0.16851(18) 0.0628(13) Uani 1 1 d . . . . .
O4 O 1.0747(3) 0.6017(2) 0.4882(3) 0.111(2) Uani 1 1 d . U . . .
O5 O 1.2000(3) 0.3351(2) 0.29178(19) 0.0760(15) Uani 1 1 d . . . . .
O6 O 1.3157(4) 0.7306(3) 0.2213(3) 0.128(2) Uani 1 1 d . . . . .
O7A O 1.1312(5) 0.4663(4) 0.2483(4) 0.103(3) Uani 0.67 1 d D U P . .
O7B O 1.0757(7) 0.4934(7) 0.2754(5) 0.190(7) Uani 0.67 1 d D U P . .
O7C O 1.0953(6) 0.4364(5) 0.2983(5) 0.154(5) Uani 0.67 1 d D U P . .
O8 O 0.8010(7) 0.2504(5) 0.0798(4) 0.236(7) Uani 1 1 d . U . . .
O9 O 0.7940(5) 0.1869(4) 0.1137(3) 0.145(3) Uani 1 1 d . U . . .
H9 H 0.825244 0.209424 0.140016 0.217 Uiso 1 1 calc R U . . .
N1 N 1.0516(3) 0.5294(2) 0.4304(2) 0.0783(19) Uani 1 1 d . . . . .
H1 H 1.018289 0.496482 0.413067 0.094 Uiso 1 1 calc R U . . .
N2 N 0.5828(3) 0.1651(2) 0.1638(2) 0.0621(16) Uani 1 1 d . . . . .
H2 H 0.615346 0.198778 0.179699 0.075 Uiso 1 1 calc R U . . .
N3 N 0.8100(3) 0.0450(3) 0.0160(2) 0.0692(17) Uani 1 1 d . . . . .
H3 H 0.849616 0.069713 0.039650 0.083 Uiso 1 1 calc R U . . .
N4 N 0.7102(4) 0.3150(3) -0.0665(3) 0.089(2) Uani 1 1 d . . . . .
H4 H 0.758037 0.330173 -0.052610 0.107 Uiso 1 1 calc R U . . .
N5 N 1.2188(4) 0.6531(3) 0.2169(3) 0.084(2) Uani 1 1 d . . . . .
H5 H 1.173487 0.629515 0.199395 0.101 Uiso 1 1 calc R U . . .
N6 N 1.3186(3) 0.3952(2) 0.3211(2) 0.0618(16) Uani 1 1 d . . . . .
H6 H 1.361773 0.399239 0.322267 0.074 Uiso 1 1 calc R U . . .
C1 C 1.2652(5) 0.3457(3) 0.3003(3) 0.062(2) Uani 1 1 d . . . . .
C2 C 1.2837(4) 0.2997(3) 0.2846(3) 0.0603(19) Uani 1 1 d . . . . .
C3 C 1.3537(5) 0.3052(3) 0.3018(3) 0.066(2) Uani 1 1 d . . . . .
H3A H 1.390959 0.337782 0.324856 0.079 Uiso 1 1 calc R U . . .
C4 C 1.3721(4) 0.2643(3) 0.2866(3) 0.066(2) Uani 1 1 d D . . . .
C5 C 1.4491(4) 0.2689(3) 0.3042(3) 0.074(2) Uani 1 1 d D . . . .
C6 C 1.4547(5) 0.2310(4) 0.3393(4) 0.135(5) Uani 1 1 d D . . . .
H6A H 1.442179 0.241080 0.366790 0.203 Uiso 1 1 calc R U . . .
H6B H 1.420991 0.192870 0.321927 0.203 Uiso 1 1 calc R U . . .
H6C H 1.504629 0.234616 0.351911 0.203 Uiso 1 1 calc R U . . .
C7 C 1.4673(5) 0.2564(6) 0.2612(3) 0.149(5) Uani 1 1 d D . . . .
H7A H 1.432118 0.219370 0.241691 0.224 Uiso 1 1 calc R U . . .
H7B H 1.465319 0.283317 0.240817 0.224 Uiso 1 1 calc R U . . .
H7C H 1.516427 0.258440 0.272727 0.224 Uiso 1 1 calc R U . . .
C8 C 1.5050(4) 0.3265(3) 0.3329(4) 0.103(3) Uani 1 1 d D . . . .
H8A H 1.494754 0.336185 0.361629 0.155 Uiso 1 1 calc R U . . .
H8B H 1.553834 0.327850 0.343762 0.155 Uiso 1 1 calc R U . . .
H8C H 1.502726 0.352727 0.311852 0.155 Uiso 1 1 calc R U . . .
C9 C 1.2288(4) 0.2529(3) 0.2532(3) 0.065(2) Uani 1 1 d . . . . .
H9A H 1.180250 0.249199 0.242444 0.078 Uiso 1 1 calc R U . . .
C10 C 1.3132(4) 0.2166(3) 0.2533(3) 0.065(2) Uani 1 1 d . . . . .
H10 H 1.322859 0.187611 0.242066 0.078 Uiso 1 1 calc R U . . .
C11 C 1.2425(4) 0.2102(3) 0.2364(3) 0.0598(19) Uani 1 1 d . . . . .
C12 C 1.1832(4) 0.1604(3) 0.2009(3) 0.066(2) Uani 1 1 d . . . . .
C13 C 1.1130(5) 0.1370(4) 0.2032(3) 0.086(3) Uani 1 1 d . . . . .
H13 H 1.104943 0.152024 0.229806 0.103 Uiso 1 1 calc R U . . .
C14 C 1.1918(4) 0.1354(3) 0.1611(3) 0.067(2) Uani 1 1 d . . . . .
H14 H 1.237810 0.149722 0.157836 0.081 Uiso 1 1 calc R U . . .
C15 C 1.0560(5) 0.0929(4) 0.1673(3) 0.088(3) Uani 1 1 d . . . . .
H15 H 1.009212 0.078858 0.169368 0.106 Uiso 1 1 calc R U . . .
C16 C 1.1349(5) 0.0911(3) 0.1273(3) 0.071(2) Uani 1 1 d . . . . .
H16 H 1.143638 0.074885 0.101591 0.086 Uiso 1 1 calc R U . . .
C17 C 1.0654(5) 0.0680(3) 0.1276(3) 0.079(2) Uani 1 1 d . . . . .
C18 C 1.0028(5) 0.0247(3) 0.0888(3) 0.075(2) Uani 1 1 d . . . . .
C19 C 0.9413(5) 0.0318(4) 0.0658(3) 0.084(2) Uani 1 1 d . . . . .
H19 H 0.939368 0.064727 0.077192 0.100 Uiso 1 1 calc R U . . .
C20 C 1.0016(5) -0.0248(4) 0.0729(3) 0.085(3) Uani 1 1 d . . . . .
H20 H 1.044404 -0.029695 0.087559 0.102 Uiso 1 1 calc R U . . .
C21 C 0.8824(4) -0.0072(3) 0.0269(3) 0.067(2) Uani 1 1 d . . . . .
C22 C 0.8828(5) -0.0568(4) 0.0142(3) 0.079(2) Uani 1 1 d . . . . .
H22 H 0.840800 -0.084607 -0.011095 0.095 Uiso 1 1 calc R U . . .
C23 C 0.9420(5) -0.0685(3) 0.0367(3) 0.074(2) Uani 1 1 d D . . . .
C24 C 0.9424(5) -0.1241(3) 0.0258(3) 0.088(3) Uani 1 1 d D . . . .
C25 C 0.9378(7) -0.1509(4) 0.0691(4) 0.141(4) Uani 1 1 d D . . . .
H25A H 0.892508 -0.156101 0.073596 0.211 Uiso 1 1 calc R U . . .
H25B H 0.938534 -0.186668 0.062773 0.211 Uiso 1 1 calc R U . . .
H25C H 0.979494 -0.127161 0.098962 0.211 Uiso 1 1 calc R U . . .
C26 C 1.0129(6) -0.1167(4) 0.0200(5) 0.153(5) Uani 1 1 d D . . . .
H26A H 1.017012 -0.099480 -0.007801 0.229 Uiso 1 1 calc R U . . .
H26B H 1.054155 -0.093171 0.050093 0.229 Uiso 1 1 calc R U . . .
H26C H 1.013195 -0.152678 0.013904 0.229 Uiso 1 1 calc R U . . .
C27 C 0.8778(5) -0.1626(4) -0.0200(4) 0.104(3) Uani 1 1 d D . . . .
H27A H 0.832391 -0.167273 -0.015949 0.157 Uiso 1 1 calc R U . . .
H27B H 0.880726 -0.146913 -0.048660 0.157 Uiso 1 1 calc R U . . .
H27C H 0.878770 -0.198501 -0.024736 0.157 Uiso 1 1 calc R U . . .
C28 C 0.8147(5) -0.0004(4) -0.0020(4) 0.075(2) Uani 1 1 d . . . . .
C29 C 1.2482(6) 0.6922(5) 0.1984(4) 0.097(3) Uani 1 1 d . . . . .
C30 C 1.2028(5) 0.6967(4) 0.1511(4) 0.087(3) Uani 1 1 d . . . . .
C31 C 1.1458(6) 0.6508(4) 0.1158(4) 0.086(3) Uani 1 1 d . . . . .
H31 H 1.136100 0.615475 0.122890 0.103 Uiso 1 1 calc R U . . .
C32 C 1.1031(5) 0.6541(3) 0.0713(4) 0.073(2) Uani 1 1 d . . . . .
C33 C 1.2173(6) 0.7499(4) 0.1424(4) 0.098(3) Uani 1 1 d . . . . .
H33 H 1.255746 0.781802 0.165828 0.118 Uiso 1 1 calc R U . . .
C34 C 1.1171(5) 0.7072(4) 0.0618(4) 0.081(2) Uani 1 1 d . . . . .
H34 H 1.088871 0.710505 0.031008 0.097 Uiso 1 1 calc R U . . .
C35 C 1.1701(5) 0.7537(3) 0.0955(4) 0.080(2) Uani 1 1 d D . . . .
C36 C 1.1822(4) 0.8111(3) 0.0888(3) 0.075(2) Uani 1 1 d D U . . .
C37 C 1.1550(7) 0.8341(4) 0.1245(5) 0.148(5) Uani 1 1 d D U . . .
H37A H 1.182167 0.834176 0.158283 0.222 Uiso 1 1 calc R U . . .
H37B H 1.162759 0.871783 0.121923 0.222 Uiso 1 1 calc R U . . .
H37C H 1.102982 0.810923 0.115979 0.222 Uiso 1 1 calc R U . . .
C38 C 1.1411(5) 0.8109(3) 0.0375(4) 0.100(3) Uani 1 1 d D U . . .
H38A H 1.150246 0.848732 0.034483 0.150 Uiso 1 1 calc R U . . .
H38B H 1.157241 0.795178 0.014865 0.150 Uiso 1 1 calc R U . . .
H38C H 1.088926 0.788779 0.029214 0.150 Uiso 1 1 calc R U . . .
C39 C 1.2635(5) 0.8497(4) 0.1009(4) 0.112(3) Uani 1 1 d D U . . .
H39A H 1.292254 0.850764 0.134614 0.168 Uiso 1 1 calc R U . . .
H39B H 1.280679 0.835770 0.077977 0.168 Uiso 1 1 calc R U . . .
H39C H 1.268975 0.886800 0.097886 0.168 Uiso 1 1 calc R U . . .
C40 C 1.0424(6) 0.6064(4) 0.0345(4) 0.081(3) Uani 1 1 d . . . . .
C41 C 0.9996(6) 0.5613(4) 0.0478(4) 0.081(2) Uani 1 1 d . . . . .
H41 H 1.014190 0.557843 0.080949 0.097 Uiso 1 1 calc R U . . .
C42 C 1.0212(6) 0.6041(4) -0.0168(5) 0.096(3) Uani 1 1 d . . . . .
H42 H 1.051606 0.632932 -0.027585 0.115 Uiso 1 1 calc R U . . .
C43 C 0.9361(6) 0.5215(4) 0.0132(4) 0.085(3) Uani 1 1 d . . . . .
H43 H 0.905719 0.492693 0.024014 0.102 Uiso 1 1 calc R U . . .
C44 C 0.9599(6) 0.5632(4) -0.0517(4) 0.087(3) Uani 1 1 d . . . . .
H44 H 0.948839 0.563461 -0.085563 0.105 Uiso 1 1 calc R U . . .
C45 C 0.9137(5) 0.5209(3) -0.0366(4) 0.077(2) Uani 1 1 d . . . . .
C46 C 0.8383(5) 0.4828(4) -0.0722(3) 0.079(2) Uani 1 1 d . . . . .
C47 C 0.8004(6) 0.4298(3) -0.0672(4) 0.093(3) Uani 1 1 d . . . . .
H47 H 0.822648 0.415697 -0.041473 0.112 Uiso 1 1 calc R U . . .
C48 C 0.7316(6) 0.3986(4) -0.0993(4) 0.100(3) Uani 1 1 d . . . . .
C49 C 0.6972(6) 0.4164(5) -0.1378(5) 0.122(4) Uani 1 1 d . . . . .
H49 H 0.648812 0.393138 -0.159726 0.147 Uiso 1 1 calc R U . . .
C50 C 0.8065(6) 0.5017(4) -0.1104(4) 0.091(3) Uani 1 1 d . . . . .
H50 H 0.833715 0.537474 -0.114011 0.109 Uiso 1 1 calc R U . . .
C51 C 0.7350(7) 0.4704(5) -0.1447(4) 0.103(3) Uani 1 1 d D . . . .
C52 C 0.6935(6) 0.4914(5) -0.1865(4) 0.122(4) Uani 1 1 d D U . . .
C53 C 0.6720(11) 0.4567(7) -0.2362(6) 0.214(8) Uani 1 1 d D U . . .
H53A H 0.715642 0.457108 -0.240528 0.322 Uiso 1 1 calc R U . . .
H53B H 0.638387 0.418815 -0.238483 0.322 Uiso 1 1 calc R U . . .
H53C H 0.648128 0.471605 -0.261947 0.322 Uiso 1 1 calc R U . . .
C54 C 0.6294(7) 0.4934(6) -0.1763(5) 0.174(6) Uani 1 1 d D U . . .
H54A H 0.646941 0.516569 -0.143569 0.261 Uiso 1 1 calc R U . . .
H54B H 0.604866 0.508931 -0.201067 0.261 Uiso 1 1 calc R U . . .
H54C H 0.595125 0.456141 -0.177603 0.261 Uiso 1 1 calc R U . . .
C55 C 0.7411(8) 0.5496(6) -0.1881(6) 0.200(7) Uani 1 1 d D U . . .
H55A H 0.757078 0.574495 -0.156573 0.301 Uiso 1 1 calc R U . . .
H55B H 0.783780 0.550264 -0.194097 0.301 Uiso 1 1 calc R U . . .
H55C H 0.713208 0.561386 -0.214536 0.301 Uiso 1 1 calc R U . . .
C56 C 0.6855(7) 0.3439(6) -0.0892(6) 0.154(6) Uani 1 1 d . . . . .
C57 C 1.0308(5) 0.5579(4) 0.4585(4) 0.084(3) Uani 1 1 d . . . . .
C58 C 0.9513(4) 0.5306(3) 0.4508(3) 0.064(2) Uani 1 1 d . . . . .
C59 C 0.9269(5) 0.5636(3) 0.4730(3) 0.086(3) Uani 1 1 d . . . . .
H59 H 0.960216 0.599720 0.491847 0.104 Uiso 1 1 calc R U . . .
C60 C 0.8537(5) 0.5430(3) 0.4674(3) 0.091(3) Uani 1 1 d D . . . .
C61 C 0.8248(5) 0.5776(4) 0.4897(4) 0.110(3) Uani 1 1 d D U . . .
C62 C 0.7742(6) 0.5905(5) 0.4497(5) 0.156(5) Uani 1 1 d D U . . .
H62A H 0.800468 0.611166 0.430280 0.234 Uiso 1 1 calc R U . . .
H62B H 0.733407 0.556155 0.428429 0.234 Uiso 1 1 calc R U . . .
H62C H 0.755559 0.612622 0.464315 0.234 Uiso 1 1 calc R U . . .
C63 C 0.7828(7) 0.5459(5) 0.5187(4) 0.157(5) Uani 1 1 d D U . . .
H63A H 0.814866 0.536984 0.545158 0.235 Uiso 1 1 calc R U . . .
H63B H 0.764078 0.568335 0.532865 0.235 Uiso 1 1 calc R U . . .
H63C H 0.741926 0.511869 0.496979 0.235 Uiso 1 1 calc R U . . .
C64 C 0.8863(6) 0.6318(5) 0.5215(6) 0.184(6) Uani 1 1 d D U . . .
H64A H 0.920648 0.624964 0.548143 0.277 Uiso 1 1 calc R U . . .
H64B H 0.911559 0.652272 0.501417 0.277 Uiso 1 1 calc R U . . .
H64C H 0.866435 0.653458 0.535360 0.277 Uiso 1 1 calc R U . . .
C65 C 0.8074(5) 0.4897(3) 0.4419(3) 0.085(3) Uani 1 1 d . . . . .
H65 H 0.758168 0.474855 0.439393 0.102 Uiso 1 1 calc R U . . .
C66 C 0.9054(4) 0.4790(3) 0.4263(3) 0.070(2) Uani 1 1 d . . . . .
H66 H 0.923434 0.456743 0.413159 0.084 Uiso 1 1 calc R U . . .
C67 C 0.8307(4) 0.4563(3) 0.4193(3) 0.069(2) Uani 1 1 d . . . . .
C68 C 0.7793(4) 0.3978(3) 0.3902(3) 0.065(2) Uani 1 1 d . . . . .
C69 C 0.7237(4) 0.3671(3) 0.4042(3) 0.062(2) Uani 1 1 d . . . . .
H69 H 0.715850 0.383331 0.430349 0.074 Uiso 1 1 calc R U . . .
C70 C 0.7892(4) 0.3741(3) 0.3528(3) 0.063(2) Uani 1 1 d . . . . .
H70 H 0.828300 0.394968 0.343252 0.076 Uiso 1 1 calc R U . . .
C71 C 0.6783(4) 0.3122(3) 0.3803(3) 0.0571(18) Uani 1 1 d . . . . .
H71 H 0.641250 0.290865 0.391349 0.069 Uiso 1 1 calc R U . . .
C72 C 0.7437(4) 0.3201(3) 0.3282(3) 0.069(2) Uani 1 1 d . . . . .
H72 H 0.751780 0.304483 0.301886 0.083 Uiso 1 1 calc R U . . .
C73 C 0.6865(4) 0.2885(3) 0.3411(3) 0.0545(18) Uani 1 1 d . . . . .
C74 C 0.6376(4) 0.2288(3) 0.3163(3) 0.0524(18) Uani 1 1 d . . . . .
C75 C 0.6121(4) 0.1924(3) 0.3433(3) 0.0584(19) Uani 1 1 d . . . . .
H75 H 0.627785 0.205304 0.377730 0.070 Uiso 1 1 calc R U . . .
C76 C 0.6177(4) 0.2110(3) 0.2663(3) 0.0552(18) Uani 1 1 d . . . . .
H76 H 0.635896 0.236005 0.247473 0.066 Uiso 1 1 calc R U . . .
C77 C 0.5701(4) 0.1553(3) 0.2436(3) 0.0536(18) Uani 1 1 d . . . . .
C78 C 0.5444(4) 0.1201(3) 0.2713(3) 0.0577(19) Uani 1 1 d . . . . .
H78 H 0.512213 0.082757 0.255251 0.069 Uiso 1 1 calc R U . . .
C79 C 0.5628(4) 0.1356(3) 0.3221(3) 0.0571(19) Uani 1 1 d D . . . .
C80 C 0.5346(4) 0.0962(3) 0.3515(3) 0.068(2) Uani 1 1 d D U . . .
C82 C 0.4508(6) 0.0752(6) 0.3332(5) 0.176(6) Uani 1 1 d D U . . .
H82A H 0.429661 0.061183 0.297506 0.264 Uiso 1 1 calc R U . . .
H82B H 0.430578 0.045586 0.349140 0.264 Uiso 1 1 calc R U . . .
H82C H 0.439324 0.105504 0.341393 0.264 Uiso 1 1 calc R U . . .
C83 C 0.5376(8) 0.0430(4) 0.3380(4) 0.163(5) Uani 1 1 d D U . . .
H83A H 0.511639 0.028074 0.302533 0.244 Uiso 1 1 calc R U . . .
H83B H 0.588518 0.049429 0.346972 0.244 Uiso 1 1 calc R U . . .
H83C H 0.514607 0.016702 0.355690 0.244 Uiso 1 1 calc R U . . .
C84 C 0.5461(5) 0.1339(3) 0.1890(3) 0.057(2) Uani 1 1 d . . . . .
C85 C 1.1214(5) 0.5472(3) 0.4261(3) 0.071(2) Uani 1 1 d . . . . .
C86 C 1.1204(5) 0.5239(3) 0.3824(3) 0.071(2) Uani 1 1 d . . . . .
H86 H 1.076110 0.497676 0.357723 0.086 Uiso 1 1 calc R U . . .
C87 C 1.1846(5) 0.5869(3) 0.4640(3) 0.078(2) Uani 1 1 d . . . . .
H87 H 1.183399 0.603053 0.493339 0.094 Uiso 1 1 calc R U . . .
C88 C 1.2494(4) 0.6011(3) 0.4556(3) 0.075(2) Uani 1 1 d . . . . .
H88 H 1.293732 0.627175 0.480419 0.090 Uiso 1 1 calc R U . . .
C89 C 1.1874(4) 0.5401(3) 0.3753(3) 0.065(2) Uani 1 1 d . . . . .
C90 C 1.2514(4) 0.5786(3) 0.4127(3) 0.0607(19) Uani 1 1 d . . . . .
C91 C 1.3177(4) 0.5933(3) 0.4001(3) 0.075(2) Uani 1 1 d . . . . .
C92 C 1.1996(4) 0.5228(3) 0.3301(3) 0.0559(18) Uani 1 1 d . . . . .
C93 C 1.1240(5) 0.4782(4) 0.2851(4) 0.064(2) Uani 1 1 d . . . . .
C94 C 1.2334(4) 0.5757(3) 0.3145(3) 0.0570(19) Uani 1 1 d . . . . .
C95 C 1.3002(4) 0.6141(3) 0.3527(3) 0.066(2) Uani 1 1 d . . . . .
C96 C 1.2108(4) 0.5907(3) 0.2707(3) 0.068(2) Uani 1 1 d . . . . .
H96 H 1.166995 0.565744 0.244862 0.081 Uiso 1 1 calc R U . . .
C97 C 1.3397(5) 0.6654(3) 0.3451(4) 0.076(2) Uani 1 1 d . . . . .
H97 H 1.383680 0.691104 0.370355 0.091 Uiso 1 1 calc R U . . .
C98 C 1.2525(5) 0.6435(3) 0.2638(4) 0.074(2) Uani 1 1 d . . . . .
C99 C 1.3140(5) 0.6787(3) 0.3000(4) 0.079(2) Uani 1 1 d . . . . .
H99 H 1.341191 0.713726 0.295098 0.095 Uiso 1 1 calc R U . . .
C100 C 1.2574(4) 0.5022(3) 0.3450(3) 0.0581(19) Uani 1 1 d . . . . .
C101 C 1.3212(4) 0.5406(3) 0.3823(3) 0.063(2) Uani 1 1 d . . . . .
C102 C 1.2547(4) 0.4523(3) 0.3248(3) 0.064(2) Uani 1 1 d . . . . .
H102 H 1.211516 0.425170 0.299801 0.077 Uiso 1 1 calc R U . . .
C103 C 1.3824(4) 0.5307(3) 0.3999(3) 0.065(2) Uani 1 1 d . . . . .
H103 H 1.425589 0.556879 0.425505 0.078 Uiso 1 1 calc R U . . .
C104 C 1.3159(4) 0.4439(3) 0.3422(3) 0.063(2) Uani 1 1 d . . . . .
C105 C 1.3785(4) 0.4822(3) 0.3793(3) 0.066(2) Uani 1 1 d . . . . .
H105 H 1.419721 0.474674 0.390832 0.079 Uiso 1 1 calc R U . . .
C106 C 0.6750(6) 0.2610(3) -0.0587(4) 0.082(2) Uani 1 1 d . . . . .
C107 C 0.6089(5) 0.2244(4) -0.0953(3) 0.084(3) Uani 1 1 d . . . . .
H107 H 0.588108 0.234225 -0.124731 0.101 Uiso 1 1 calc R U . . .
C108 C 0.7070(5) 0.2487(3) -0.0162(3) 0.072(2) Uani 1 1 d . . . . .
H108 H 0.753369 0.274563 0.006674 0.086 Uiso 1 1 calc R U . . .
C109 C 0.5736(4) 0.1704(3) -0.0860(3) 0.070(2) Uani 1 1 d . . . . .
H109 H 0.529077 0.143783 -0.110159 0.084 Uiso 1 1 calc R U . . .
C110 C 0.6713(5) 0.1980(3) -0.0067(3) 0.070(2) Uani 1 1 d . . . . .
C111 C 0.6037(4) 0.1574(3) -0.0429(3) 0.061(2) Uani 1 1 d . . . . .
C112 C 0.5719(4) 0.1034(3) -0.0291(3) 0.061(2) Uani 1 1 d . . . . .
C113 C 0.6974(4) 0.1733(3) 0.0384(3) 0.062(2) Uani 1 1 d . . . . .
C114 C 0.7753(8) 0.2147(4) 0.0796(4) 0.101(4) Uani 1 1 d . . . . .
C115 C 0.5682(4) 0.1177(3) 0.0207(3) 0.0578(19) Uani 1 1 d . . . . .
C116 C 0.6341(4) 0.1545(3) 0.0562(3) 0.0585(19) Uani 1 1 d . . . . .
C117 C 0.5057(4) 0.0999(3) 0.0315(3) 0.062(2) Uani 1 1 d . . . . .
H117 H 0.460329 0.076005 0.006312 0.074 Uiso 1 1 calc R U . . .
C118 C 0.6385(4) 0.1697(3) 0.1036(3) 0.066(2) Uani 1 1 d . . . . .
H118 H 0.684261 0.193602 0.128455 0.079 Uiso 1 1 calc R U . . .
C119 C 0.5074(4) 0.1156(3) 0.0774(3) 0.0579(19) Uani 1 1 d . . . . .
H119 H 0.463613 0.103649 0.083641 0.069 Uiso 1 1 calc R U . . .
C120 C 0.5745(4) 0.1496(3) 0.1151(3) 0.0582(19) Uani 1 1 d . . . . .
C121 C 0.6317(4) 0.0838(3) -0.0193(3) 0.0552(18) Uani 1 1 d . . . . .
C122 C 0.6978(4) 0.1204(3) 0.0162(3) 0.0585(19) Uani 1 1 d . . . . .
C123 C 0.6231(4) 0.0359(3) -0.0433(3) 0.067(2) Uani 1 1 d . . . . .
H123 H 0.576562 0.011082 -0.066698 0.080 Uiso 1 1 calc R U . . .
C124 C 0.7565(4) 0.1072(3) 0.0269(3) 0.067(2) Uani 1 1 d . . . . .
H124 H 0.801869 0.131986 0.051522 0.080 Uiso 1 1 calc R U . . .
C125 C 0.6826(4) 0.0218(3) -0.0344(3) 0.065(2) Uani 1 1 d . . . . .
H125 H 0.676601 -0.011283 -0.052679 0.078 Uiso 1 1 calc R U . . .
C126 C 0.7501(4) 0.0577(3) 0.0018(3) 0.0617(19) Uani 1 1 d . . . . .
C81 C 0.5730(10) 0.1181(6) 0.4040(5) 0.224(8) Uani 1 1 d D U . A 1
H81A H 0.552360 0.090612 0.421573 0.336 Uiso 1 1 calc R U . A 1
H81B H 0.624674 0.127161 0.412500 0.336 Uiso 1 1 calc R U . A 1
H81C H 0.567873 0.151416 0.413281 0.336 Uiso 1 1 calc R U . A 1
O10 O 1.0586(4) 0.0203(4) 0.6964(3) 0.160(3) Uani 1 1 d . U . . .
O11 O 1.2744(4) 0.2275(3) 0.9953(3) 0.104(2) Uani 1 1 d . U . . .
O12 O 1.5236(3) 0.0979(2) 0.7975(2) 0.0810(16) Uani 1 1 d . U . . .
O13 O 1.5349(3) 0.5637(2) 0.68005(19) 0.0739(15) Uani 1 1 d . . . . .
O14 O 1.6018(3) 0.2797(3) 0.4565(2) 0.0912(18) Uani 1 1 d . . . . .
O15 O 1.0472(3) 0.1868(3) 0.3398(3) 0.111(2) Uani 1 1 d . . . . .
O16 O 1.3110(8) 0.2861(3) 0.5930(4) 0.212(6) Uani 1 1 d D U . . .
H16A H 1.313482 0.266766 0.614017 0.319 Uiso 1 1 calc R U . . .
O17 O 1.3385(6) 0.2366(4) 0.5567(4) 0.177(4) Uani 1 1 d . U . . .
O18 O 1.2809(5) 0.0865(4) 0.7505(4) 0.163(4) Uani 1 1 d . U . . .
O19 O 1.3730(4) 0.1409(3) 0.8107(2) 0.0988(18) Uani 1 1 d . U . . .
H19A H 1.377473 0.164381 0.793313 0.148 Uiso 1 1 calc R U . . .
N7 N 1.5006(3) 0.0168(2) 0.8198(2) 0.0616(16) Uani 1 1 d . . . . .
H7 H 1.512166 -0.011053 0.820783 0.074 Uiso 1 1 calc R U . . .
N8 N 1.0354(4) -0.0632(3) 0.7140(3) 0.079(2) Uani 1 1 d . . . . .
H8 H 1.005132 -0.098365 0.703430 0.095 Uiso 1 1 calc R U . . .
N9 N 1.3061(4) 0.2226(3) 0.9292(3) 0.088(2) Uani 1 1 d . . . . .
H9B H 1.321190 0.241751 0.908669 0.106 Uiso 1 1 calc R U . . .
N10 N 1.5547(3) 0.2688(2) 0.5158(2) 0.0596(15) Uani 1 1 d . . . . .
H10A H 1.552281 0.252675 0.540559 0.072 Uiso 1 1 calc R U . . .
N11 N 1.0950(4) 0.2115(3) 0.4232(3) 0.0690(17) Uani 1 1 d . . . . .
H11 H 1.086669 0.201455 0.449374 0.083 Uiso 1 1 calc R U . . .
N12 N 1.4397(4) 0.4838(3) 0.6691(2) 0.0746(18) Uani 1 1 d . . . . .
H12 H 1.410288 0.464478 0.682981 0.089 Uiso 1 1 calc R U . . .
C127 C 1.4965(5) 0.5326(4) 0.6979(3) 0.066(2) Uani 1 1 d . . . . .
C128 C 1.5036(4) 0.5460(3) 0.7498(3) 0.068(2) Uani 1 1 d . . . . .
C129 C 1.5651(5) 0.5973(3) 0.7787(3) 0.078(2) Uani 1 1 d . . . . .
C130 C 1.5767(5) 0.6127(3) 0.8288(3) 0.081(2) Uani 1 1 d D . . . .
C131 C 1.6403(5) 0.6660(3) 0.8620(3) 0.104(3) Uani 1 1 d D U . . .
C132 C 1.6844(7) 0.6549(5) 0.9098(4) 0.154(5) Uani 1 1 d D U . . .
H13A H 1.724872 0.689636 0.930617 0.231 Uiso 1 1 calc R U . . .
H13B H 1.652491 0.638455 0.927642 0.231 Uiso 1 1 calc R U . . .
H13C H 1.703527 0.629568 0.901434 0.231 Uiso 1 1 calc R U . . .
C133 C 1.6098(8) 0.7044(5) 0.8770(5) 0.173(6) Uani 1 1 d D U . . .
H13D H 1.650074 0.738894 0.898416 0.260 Uiso 1 1 calc R U . . .
H13E H 1.581406 0.712159 0.847580 0.260 Uiso 1 1 calc R U . . .
H13F H 1.578294 0.686648 0.894728 0.260 Uiso 1 1 calc R U . . .
C134 C 1.6915(6) 0.6956(4) 0.8365(4) 0.141(5) Uani 1 1 d D U . . .
H13G H 1.731357 0.729546 0.859189 0.211 Uiso 1 1 calc R U . . .
H13H H 1.711583 0.671669 0.826628 0.211 Uiso 1 1 calc R U . . .
H13I H 1.664541 0.704700 0.807356 0.211 Uiso 1 1 calc R U . . .
C135 C 1.4587(4) 0.5105(3) 0.7717(3) 0.070(2) Uani 1 1 d . . . . .
C136 C 1.5293(6) 0.5769(4) 0.8483(3) 0.091(3) Uani 1 1 d . . . . .
C137 C 1.4741(5) 0.5278(4) 0.8210(4) 0.079(2) Uani 1 1 d . . . . .
C138 C 1.4283(6) 0.4884(4) 0.8454(3) 0.095(3) Uani 1 1 d . . . . .
C139 C 1.4080(8) 0.4335(5) 0.8342(4) 0.137(4) Uani 1 1 d . . . . .
H139 H 1.420420 0.418966 0.809734 0.164 Uiso 1 1 calc R U . . .
C140 C 1.4004(8) 0.5067(5) 0.8788(4) 0.142(5) Uani 1 1 d . . . . .
H140 H 1.409303 0.544117 0.886396 0.170 Uiso 1 1 calc R U . . .
C141 C 1.3679(7) 0.3968(5) 0.8589(5) 0.136(4) Uani 1 1 d . . . . .
H141 H 1.355441 0.358536 0.851966 0.164 Uiso 1 1 calc R U . . .
C142 C 1.3619(8) 0.4693(6) 0.8983(5) 0.143(5) Uani 1 1 d . U . . .
H142 H 1.342062 0.481223 0.919081 0.172 Uiso 1 1 calc R U . . .
C143 C 1.3492(6) 0.4179(4) 0.8913(4) 0.098(3) Uani 1 1 d . . . . .
C144 C 1.3028(5) 0.3761(4) 0.9156(3) 0.086(3) Uani 1 1 d . . . . .
C145 C 1.2487(7) 0.3854(4) 0.9272(4) 0.116(4) Uani 1 1 d . . . . .
C146 C 1.3144(5) 0.3314(3) 0.9254(3) 0.082(2) Uani 1 1 d . . . . .
C147 C 1.2760(5) 0.2965(3) 0.9486(3) 0.072(2) Uani 1 1 d . . . . .
C148 C 1.2870(5) 0.2471(3) 0.9608(4) 0.075(2) Uani 1 1 d . . . . .
C149 C 1.2224(5) 0.3034(4) 0.9600(3) 0.090(3) Uani 1 1 d . . . . .
C150 C 1.2070(6) 0.3466(4) 0.9492(4) 0.111(3) Uani 1 1 d D . . . .
C151 C 1.1483(8) 0.3567(5) 0.9623(6) 0.161(5) Uani 1 1 d D U . . .
C152 C 1.1088(10) 0.3113(8) 0.9848(9) 0.294(13) Uani 1 1 d D U . . .
H15A H 1.144108 0.309132 1.014353 0.441 Uiso 1 1 calc R U . . .
H15B H 1.072924 0.319459 0.993695 0.441 Uiso 1 1 calc R U . . .
H15C H 1.083852 0.275977 0.960947 0.441 Uiso 1 1 calc R U . . .
C153 C 1.0945(9) 0.3606(9) 0.9166(6) 0.263(11) Uani 1 1 d D U . . .
H15D H 1.120512 0.389867 0.902476 0.394 Uiso 1 1 calc R U . . .
H15E H 1.069587 0.325450 0.892539 0.394 Uiso 1 1 calc R U . . .
H15F H 1.058659 0.368933 0.925286 0.394 Uiso 1 1 calc R U . . .
C154 C 1.1874(9) 0.4099(7) 1.0034(6) 0.246(10) Uani 1 1 d D U . . .
H15G H 1.221549 0.405312 1.032009 0.369 Uiso 1 1 calc R U . . .
H15H H 1.214198 0.441019 0.991257 0.369 Uiso 1 1 calc R U . . .
H15I H 1.151255 0.416958 1.012791 0.369 Uiso 1 1 calc R U . . .
C155 C 1.6000(4) 0.2638(3) 0.4929(3) 0.064(2) Uani 1 1 d . . . . .
C156 C 1.6501(4) 0.2389(3) 0.5171(3) 0.060(2) Uani 1 1 d . . . . .
C157 C 1.7022(4) 0.2428(3) 0.4983(3) 0.065(2) Uani 1 1 d . . . . .
H157 H 1.704896 0.261081 0.472088 0.078 Uiso 1 1 calc R U . . .
C158 C 1.7518(4) 0.2205(3) 0.5164(3) 0.072(2) Uani 1 1 d D . . . .
C159 C 1.8126(4) 0.2261(3) 0.4977(3) 0.082(2) Uani 1 1 d D U . . .
C160 C 1.8061(6) 0.1686(4) 0.4825(4) 0.125(4) Uani 1 1 d D U . . .
H16B H 1.809224 0.151070 0.510658 0.187 Uiso 1 1 calc R U . . .
H16C H 1.759150 0.146416 0.455648 0.187 Uiso 1 1 calc R U . . .
H16D H 1.845695 0.171386 0.471491 0.187 Uiso 1 1 calc R U . . .
C161 C 1.8876(5) 0.2625(5) 0.5386(4) 0.121(4) Uani 1 1 d D U . . .
H16E H 1.892567 0.246258 0.567511 0.182 Uiso 1 1 calc R U . . .
H16F H 1.926294 0.264718 0.526702 0.182 Uiso 1 1 calc R U . . .
H16G H 1.891616 0.299470 0.547456 0.182 Uiso 1 1 calc R U . . .
C162 C 1.8077(5) 0.2528(4) 0.4540(3) 0.109(3) Uani 1 1 d D U . . .
H16H H 1.811846 0.289770 0.463473 0.163 Uiso 1 1 calc R U . . .
H16I H 1.847307 0.255494 0.443014 0.163 Uiso 1 1 calc R U . . .
H16J H 1.760762 0.230524 0.427170 0.163 Uiso 1 1 calc R U . . .
C163 C 1.6458(4) 0.2129(3) 0.5571(3) 0.065(2) Uani 1 1 d . . . . .
H163 H 1.609674 0.210148 0.570215 0.078 Uiso 1 1 calc R U . . .
C164 C 1.7452(5) 0.1948(3) 0.5559(3) 0.079(2) Uani 1 1 d . . . . .
H164 H 1.777543 0.178847 0.568803 0.094 Uiso 1 1 calc R U . . .
C165 C 1.6956(5) 0.1912(3) 0.5768(3) 0.071(2) Uani 1 1 d . . . . .
C166 C 1.6894(5) 0.1630(3) 0.6169(3) 0.075(2) Uani 1 1 d . . . . .
C167 C 1.6807(5) 0.1864(4) 0.6584(4) 0.086(3) Uani 1 1 d . U . . .
H167 H 1.678728 0.220882 0.659881 0.104 Uiso 1 1 calc R U . . .
C168 C 1.6950(6) 0.1124(4) 0.6186(4) 0.102(3) Uani 1 1 d . U . . .
H168 H 1.703840 0.095606 0.593268 0.122 Uiso 1 1 calc R U . . .
C169 C 1.6753(5) 0.1613(4) 0.6945(3) 0.080(2) Uani 1 1 d . U . . .
H169 H 1.668913 0.178655 0.720841 0.096 Uiso 1 1 calc R U . . .
C170 C 1.6873(6) 0.0880(4) 0.6573(4) 0.100(3) Uani 1 1 d . U . . .
H170 H 1.688239 0.053172 0.656936 0.120 Uiso 1 1 calc R U . . .
C171 C 1.6782(4) 0.1117(3) 0.6969(3) 0.071(2) Uani 1 1 d . . . . .
C172 C 1.6651(4) 0.0813(3) 0.7357(3) 0.063(2) Uani 1 1 d . . . . .
C173 C 1.6131(4) 0.0840(3) 0.7538(3) 0.066(2) Uani 1 1 d . . . . .
H173 H 1.590795 0.107509 0.743289 0.079 Uiso 1 1 calc R U . . .
C174 C 1.6992(4) 0.0495(3) 0.7546(3) 0.062(2) Uani 1 1 d . . . . .
H174 H 1.736478 0.049477 0.743820 0.075 Uiso 1 1 calc R U . . .
C175 C 1.5938(4) 0.0529(3) 0.7869(3) 0.0559(18) Uani 1 1 d . . . . .
C176 C 1.6840(4) 0.0177(3) 0.7879(3) 0.0586(19) Uani 1 1 d D . . . .
C177 C 1.6305(4) 0.0200(3) 0.8038(3) 0.060(2) Uani 1 1 d . . . . .
H177 H 1.618088 -0.001010 0.826820 0.072 Uiso 1 1 calc R U . . .
C178 C 1.7218(4) -0.0170(3) 0.8067(3) 0.074(2) Uani 1 1 d D . . . .
C179 C 1.6724(7) -0.0684(5) 0.8168(6) 0.194(6) Uani 1 1 d D U . . .
H17A H 1.650731 -0.058646 0.838663 0.290 Uiso 1 1 calc R U . . .
H17B H 1.633741 -0.092288 0.785753 0.290 Uiso 1 1 calc R U . . .
H17C H 1.700593 -0.087727 0.832424 0.290 Uiso 1 1 calc R U . . .
C180 C 1.7804(7) 0.0125(5) 0.8553(5) 0.187(7) Uani 1 1 d D U . . .
H18A H 1.759995 0.022765 0.877831 0.281 Uiso 1 1 calc R U . . .
H18B H 1.802579 -0.011544 0.868408 0.281 Uiso 1 1 calc R U . . .
H18C H 1.817598 0.045712 0.851840 0.281 Uiso 1 1 calc R U . . .
C181 C 1.7536(8) -0.0315(6) 0.7744(5) 0.184(6) Uani 1 1 d D U . . .
H18D H 1.715577 -0.051092 0.741917 0.276 Uiso 1 1 calc R U . . .
H18E H 1.790890 0.001986 0.771431 0.276 Uiso 1 1 calc R U . . .
H18F H 1.775871 -0.055270 0.787999 0.276 Uiso 1 1 calc R U . . .
C182 C 1.5366(4) 0.0578(3) 0.8012(3) 0.064(2) Uani 1 1 d . . . . .
C183 C 1.0416(6) 0.1846(5) 0.3817(5) 0.097(3) Uani 1 1 d . . . . .
C184 C 0.9670(5) 0.1440(4) 0.3802(4) 0.088(3) Uani 1 1 d . . . . .
C185 C 0.9055(6) 0.1393(4) 0.3442(4) 0.100(3) Uani 1 1 d . . . . .
H185 H 0.910879 0.160640 0.320135 0.120 Uiso 1 1 calc R U . . .
C186 C 0.8338(5) 0.1046(4) 0.3404(3) 0.077(2) Uani 1 1 d D . . . .
C187 C 0.7667(4) 0.1051(3) 0.3039(3) 0.080(2) Uani 1 1 d D . . . .
C188 C 0.7752(6) 0.1127(5) 0.2555(3) 0.121(4) Uani 1 1 d D . . . .
H18G H 0.731048 0.112938 0.232509 0.181 Uiso 1 1 calc R U . . .
H18H H 0.817138 0.147732 0.260686 0.181 Uiso 1 1 calc R U . . .
H18I H 0.782967 0.082429 0.241990 0.181 Uiso 1 1 calc R U . . .
C189 C 0.7515(5) 0.1498(4) 0.3253(4) 0.137(5) Uani 1 1 d D . . . .
H18J H 0.746291 0.143754 0.356682 0.206 Uiso 1 1 calc R U . . .
H18K H 0.792067 0.185799 0.330800 0.206 Uiso 1 1 calc R U . . .
H18L H 0.706450 0.148840 0.302435 0.206 Uiso 1 1 calc R U . . .
C190 C 0.7027(5) 0.0490(4) 0.2939(4) 0.132(4) Uani 1 1 d D . . . .
H19B H 0.695490 0.042586 0.324694 0.198 Uiso 1 1 calc R U . . .
H19C H 0.658501 0.048303 0.270110 0.198 Uiso 1 1 calc R U . . .
H19D H 0.713204 0.020172 0.280684 0.198 Uiso 1 1 calc R U . . .
C191 C 0.9629(5) 0.1156(4) 0.4157(4) 0.086(3) Uani 1 1 d . . . . .
H191 H 1.005970 0.120224 0.441479 0.103 Uiso 1 1 calc R U . . .
C192 C 0.8317(4) 0.0758(4) 0.3758(4) 0.079(2) Uani 1 1 d . . . . .
H192 H 0.785374 0.051470 0.375281 0.095 Uiso 1 1 calc R U . . .
C193 C 0.8951(5) 0.0797(4) 0.4142(3) 0.080(2) Uani 1 1 d . . . . .
C194 C 0.8903(5) 0.0471(4) 0.4518(4) 0.087(3) Uani 1 1 d . . . . .
C195 C 0.8811(5) -0.0162(4) 0.5269(4) 0.088(3) Uani 1 1 d . . . . .
C196 C 0.9413(8) 0.0428(8) 0.4832(7) 0.239(10) Uani 1 1 d . U . . .
H196 H 0.987486 0.057221 0.480150 0.287 Uiso 1 1 calc R U . . .
C197 C 0.9351(7) 0.0180(10) 0.5230(9) 0.319(15) Uani 1 1 d . U . . .
H197 H 0.979102 0.029695 0.550676 0.383 Uiso 1 1 calc R U . . .
C198 C 0.8276(7) -0.0055(8) 0.4982(7) 0.257(11) Uani 1 1 d . U . . .
H198 H 0.784073 -0.016952 0.504727 0.308 Uiso 1 1 calc R U . . .
C199 C 0.8307(7) 0.0206(9) 0.4604(6) 0.262(11) Uani 1 1 d . U . . .
H199 H 0.786577 0.019499 0.438630 0.314 Uiso 1 1 calc R U . . .
C200 C 0.8792(5) -0.0467(4) 0.5667(4) 0.084(2) Uani 1 1 d . . . . .
C201 C 0.9434(5) -0.0314(4) 0.6036(4) 0.095(3) Uani 1 1 d . . . . .
H201 H 0.987050 -0.004547 0.602300 0.114 Uiso 1 1 calc R U . . .
C202 C 0.8133(5) -0.0846(4) 0.5696(3) 0.079(2) Uani 1 1 d . . . . .
H202 H 0.768589 -0.093476 0.543407 0.095 Uiso 1 1 calc R U . . .
C203 C 0.9447(5) -0.0548(4) 0.6423(5) 0.103(3) Uani 1 1 d . . . . .
C204 C 0.8119(5) -0.1081(3) 0.6079(3) 0.079(2) Uani 1 1 d D . . . .
C205 C 0.8806(7) -0.0933(4) 0.6448(3) 0.098(3) Uani 1 1 d . . . . .
H205 H 0.883227 -0.110090 0.672260 0.117 Uiso 1 1 calc R U . . .
C206 C 0.7406(5) -0.1441(3) 0.6133(3) 0.092(3) Uani 1 1 d D . . . .
C207 C 0.7290(6) -0.1125(4) 0.6536(4) 0.133(4) Uani 1 1 d D . . . .
H20A H 0.771197 -0.100322 0.684423 0.200 Uiso 1 1 calc R U . . .
H20B H 0.723354 -0.080343 0.643257 0.200 Uiso 1 1 calc R U . . .
H20C H 0.685037 -0.136728 0.658573 0.200 Uiso 1 1 calc R U . . .
C208 C 0.7434(7) -0.1967(4) 0.6294(4) 0.135(4) Uani 1 1 d D . . . .
H20D H 0.785529 -0.186289 0.659932 0.202 Uiso 1 1 calc R U . . .
H20E H 0.698647 -0.218268 0.634766 0.202 Uiso 1 1 calc R U . . .
H20F H 0.747692 -0.218716 0.603611 0.202 Uiso 1 1 calc R U . . .
C209 C 0.6744(5) -0.1625(4) 0.5659(4) 0.128(4) Uani 1 1 d D . . . .
H20G H 0.630444 -0.185405 0.571533 0.192 Uiso 1 1 calc R U . . .
H20H H 0.670093 -0.130121 0.555197 0.192 Uiso 1 1 calc R U . . .
H20I H 0.680066 -0.183826 0.540334 0.192 Uiso 1 1 calc R U . . .
C210 C 1.0190(6) -0.0317(5) 0.6877(4) 0.116(4) Uani 1 1 d . U . . .
C211 C 1.4234(4) 0.4617(3) 0.6204(3) 0.062(2) Uani 1 1 d . . . . .
C212 C 1.4004(4) 0.4052(3) 0.6061(3) 0.0590(19) Uani 1 1 d . . . . .
H212 H 1.395579 0.382477 0.629132 0.071 Uiso 1 1 calc R U . . .
C213 C 1.4298(4) 0.4942(3) 0.5861(3) 0.0574(19) Uani 1 1 d . . . . .
H213 H 1.443342 0.532349 0.595495 0.069 Uiso 1 1 calc R U . . .
C214 C 1.3846(4) 0.3827(3) 0.5573(3) 0.0555(18) Uani 1 1 d . . . . .
C215 C 1.4170(3) 0.4722(3) 0.5395(3) 0.0519(18) Uani 1 1 d . . . . .
H215 H 1.423651 0.495438 0.516944 0.062 Uiso 1 1 calc R U . . .
C216 C 1.3939(4) 0.4151(3) 0.5236(3) 0.0577(19) Uani 1 1 d . . . . .
C217 C 1.3781(4) 0.3855(3) 0.4735(3) 0.0560(18) Uani 1 1 d . . . . .
C218 C 1.3579(4) 0.3202(3) 0.5347(3) 0.0551(19) Uani 1 1 d . . . . .
C219 C 1.3457(5) 0.2811(4) 0.5676(4) 0.075(3) Uani 1 1 d D . . . .
C220 C 1.4191(4) 0.3206(3) 0.5134(3) 0.0581(19) Uani 1 1 d . . . . .
C221 C 1.4286(4) 0.3569(3) 0.4815(3) 0.0570(19) Uani 1 1 d . . . . .
C222 C 1.4596(4) 0.2919(3) 0.5237(2) 0.0554(18) Uani 1 1 d . . . . .
H222 H 1.452964 0.267635 0.545456 0.067 Uiso 1 1 calc R U . . .
C223 C 1.4775(4) 0.3618(3) 0.4603(3) 0.0569(18) Uani 1 1 d . . . . .
H223 H 1.483106 0.385576 0.438125 0.068 Uiso 1 1 calc R U . . .
C224 C 1.5113(4) 0.2983(3) 0.5020(2) 0.0519(18) Uani 1 1 d . . . . .
C225 C 1.5196(4) 0.3334(3) 0.4700(3) 0.064(2) Uani 1 1 d . . . . .
H225 H 1.553969 0.337879 0.454852 0.077 Uiso 1 1 calc R U . . .
C226 C 1.2891(4) 0.3044(3) 0.4879(3) 0.0550(19) Uani 1 1 d . . . . .
C227 C 1.3014(4) 0.3400(3) 0.4551(3) 0.0556(19) Uani 1 1 d . . . . .
C228 C 1.2206(4) 0.2628(3) 0.4759(3) 0.0596(19) Uani 1 1 d . . . . .
H228 H 1.211646 0.239184 0.497788 0.071 Uiso 1 1 calc R U . . .
C229 C 1.2458(4) 0.3328(3) 0.4123(3) 0.065(2) Uani 1 1 d . . . . .
H229 H 1.254264 0.357338 0.391056 0.078 Uiso 1 1 calc R U . . .
C230 C 1.1648(5) 0.2546(3) 0.4330(3) 0.066(2) Uani 1 1 d . . . . .
C231 C 1.1760(4) 0.2890(3) 0.4000(3) 0.068(2) Uani 1 1 d . . . . .
H231 H 1.137576 0.283049 0.370065 0.082 Uiso 1 1 calc R U . . .
C232 C 1.0949(4) -0.0496(4) 0.7575(3) 0.071(2) Uani 1 1 d . . . . .
C233 C 1.0900(4) -0.0821(3) 0.7913(3) 0.065(2) Uani 1 1 d . . . . .
H233 H 1.047046 -0.115052 0.784304 0.078 Uiso 1 1 calc R U . . .
C234 C 1.1628(4) -0.0015(3) 0.7654(3) 0.063(2) Uani 1 1 d . . . . .
H234 H 1.167878 0.019217 0.740975 0.076 Uiso 1 1 calc R U . . .
C235 C 1.1460(4) -0.0670(3) 0.8341(3) 0.073(2) Uani 1 1 d . . . . .
H235 H 1.141227 -0.089672 0.857246 0.087 Uiso 1 1 calc R U . . .
C236 C 1.2125(4) -0.0185(3) 0.8466(3) 0.062(2) Uani 1 1 d . . . . .
C237 C 1.2185(4) 0.0124(3) 0.8095(3) 0.0545(18) Uani 1 1 d . . . . .
C238 C 1.2786(4) 0.0036(3) 0.8933(3) 0.0604(19) Uani 1 1 d . . . . .
C239 C 1.2943(4) 0.0614(3) 0.8264(3) 0.060(2) Uani 1 1 d . . . . .
C240 C 1.3096(5) 0.0985(4) 0.7891(4) 0.064(2) Uani 1 1 d . . . . .
C241 C 1.2930(4) 0.0629(3) 0.9087(3) 0.061(2) Uani 1 1 d . . . . .
C242 C 1.3010(4) 0.0937(3) 0.8741(3) 0.061(2) Uani 1 1 d . . . . .
C243 C 1.2980(4) 0.0869(3) 0.9549(3) 0.074(2) Uani 1 1 d . . . . .
H243 H 1.298019 0.066760 0.980007 0.088 Uiso 1 1 calc R U . . .
C244 C 1.3063(4) 0.1469(3) 0.8817(3) 0.0600(19) Uani 1 1 d . . . . .
H244 H 1.311171 0.168082 0.857524 0.072 Uiso 1 1 calc R U . . .
C245 C 1.3029(5) 0.1396(3) 0.9639(3) 0.079(2) Uani 1 1 d . . . . .
H245 H 1.305176 0.155760 0.994514 0.094 Uiso 1 1 calc R U . . .
C246 C 1.3044(4) 0.1681(3) 0.9254(3) 0.073(2) Uani 1 1 d . . . . .
C247 C 1.3402(4) 0.0059(3) 0.8775(3) 0.061(2) Uani 1 1 d . . . . .
C248 C 1.3485(4) 0.0363(3) 0.8424(3) 0.0564(18) Uani 1 1 d . . . . .
C249 C 1.3805(4) -0.0242(3) 0.8904(3) 0.062(2) Uani 1 1 d . . . . .
H249 H 1.371475 -0.047976 0.912172 0.075 Uiso 1 1 calc R U . . .
C250 C 1.4025(4) 0.0417(3) 0.8222(3) 0.0574(19) Uani 1 1 d . . . . .
H250 H 1.409276 0.063425 0.798596 0.069 Uiso 1 1 calc R U . . .
C251 C 1.4330(4) -0.0196(3) 0.8716(3) 0.0599(19) Uani 1 1 d . . . . .
H251 H 1.461450 -0.039213 0.881230 0.072 Uiso 1 1 calc R U . . .
C252 C 1.4445(4) 0.0141(3) 0.8385(3) 0.0539(18) Uani 1 1 d . . . . .

loop_
_atom_site_aniso_label
_atom_site_aniso_U_11
_atom_site_aniso_U_22
_atom_site_aniso_U_33
_atom_site_aniso_U_23
_atom_site_aniso_U_13
_atom_site_aniso_U_12
O1 0.160(9) 0.135(7) 0.320(12) 0.098(8) 0.054(8) 0.069(7)
O2 0.077(4) 0.092(4) 0.075(4) 0.001(4) 0.009(4) 0.040(4)
O3 0.060(3) 0.044(3) 0.071(3) -0.001(3) 0.020(3) 0.016(3)
O4 0.074(4) 0.051(4) 0.157(6) -0.046(4) 0.029(4) -0.001(3)
O5 0.069(4) 0.069(3) 0.090(4) 0.006(3) 0.026(3) 0.034(3)
O6 0.097(6) 0.121(6) 0.143(6) 0.059(5) 0.036(5) 0.027(5)
O7A 0.095(7) 0.107(8) 0.074(7) -0.003(6) 0.002(6) 0.039(6)
O7B 0.081(9) 0.241(18) 0.143(12) -0.036(11) -0.025(8) 0.033(11)
O7C 0.084(8) 0.094(8) 0.191(13) -0.023(9) 0.025(8) -0.022(7)
O8 0.226(11) 0.125(7) 0.170(9) 0.087(7) -0.038(7) -0.029(7)
O9 0.110(6) 0.155(7) 0.121(6) -0.020(6) 0.012(5) 0.043(5)
N1 0.055(4) 0.055(4) 0.101(5) -0.012(4) 0.028(4) 0.007(3)
N2 0.068(4) 0.048(4) 0.058(4) 0.004(3) 0.024(4) 0.015(3)
N3 0.042(4) 0.077(5) 0.071(4) 0.010(4) 0.003(3) 0.022(3)
N4 0.091(6) 0.074(5) 0.111(6) 0.037(4) 0.039(5) 0.040(5)
N5 0.106(6) 0.050(4) 0.098(6) 0.036(4) 0.050(5) 0.024(4)
N6 0.055(4) 0.046(4) 0.083(4) 0.005(3) 0.023(4) 0.023(4)
C1 0.063(6) 0.069(6) 0.059(5) 0.012(4) 0.020(4) 0.037(5)
C2 0.056(5) 0.065(5) 0.064(5) 0.023(4) 0.018(4) 0.032(5)
C3 0.077(6) 0.050(5) 0.072(5) 0.006(4) 0.023(5) 0.036(4)
C4 0.064(6) 0.069(5) 0.073(5) 0.025(5) 0.022(5) 0.039(5)
C5 0.059(6) 0.073(6) 0.085(6) 0.018(5) 0.011(5) 0.037(5)
C6 0.052(6) 0.105(8) 0.218(13) 0.073(8) 0.005(7) 0.032(6)
C7 0.074(7) 0.264(15) 0.098(8) -0.032(8) 0.019(6) 0.083(9)
C8 0.059(6) 0.087(7) 0.147(9) 0.026(6) 0.014(6) 0.034(5)
C9 0.059(5) 0.054(5) 0.080(6) 0.003(4) 0.014(5) 0.034(5)
C10 0.072(6) 0.062(5) 0.072(5) 0.017(4) 0.023(5) 0.042(5)
C11 0.036(5) 0.061(5) 0.069(5) 0.008(4) 0.002(4) 0.022(4)
C12 0.055(6) 0.068(5) 0.086(6) 0.023(5) 0.028(5) 0.036(5)
C13 0.071(7) 0.085(6) 0.089(7) -0.011(5) 0.026(6) 0.031(6)
C14 0.059(6) 0.077(6) 0.076(6) 0.012(5) 0.027(5) 0.038(5)
C15 0.061(6) 0.095(7) 0.102(7) 0.001(6) 0.022(6) 0.038(6)
C16 0.065(6) 0.072(6) 0.074(6) 0.003(5) 0.014(5) 0.038(5)
C17 0.058(6) 0.071(6) 0.095(7) -0.009(5) 0.015(5) 0.032(5)
C18 0.060(6) 0.071(6) 0.089(6) 0.004(5) 0.019(5) 0.034(5)
C19 0.072(6) 0.077(6) 0.094(7) 0.000(5) 0.026(6) 0.032(5)
C20 0.069(6) 0.112(8) 0.081(6) 0.011(6) 0.022(5) 0.053(6)
C21 0.044(5) 0.071(6) 0.078(6) 0.005(5) 0.018(5) 0.024(5)
C22 0.059(6) 0.078(6) 0.080(6) 0.008(5) 0.023(5) 0.014(5)
C23 0.057(6) 0.075(6) 0.080(6) 0.006(5) 0.015(5) 0.026(5)
C24 0.075(6) 0.055(5) 0.119(8) 0.010(5) 0.022(6) 0.025(5)
C25 0.174(12) 0.100(8) 0.133(10) 0.048(8) 0.047(9) 0.048(8)
C26 0.132(11) 0.096(8) 0.235(15) -0.015(8) 0.072(10) 0.060(8)
C27 0.119(9) 0.076(6) 0.122(8) 0.015(6) 0.043(7) 0.049(6)
C28 0.065(6) 0.068(6) 0.079(7) 0.006(5) 0.019(5) 0.024(5)
C29 0.073(8) 0.104(8) 0.115(9) 0.019(7) 0.028(7) 0.044(7)
C30 0.082(7) 0.087(7) 0.095(7) 0.028(6) 0.036(6) 0.035(6)
C31 0.114(8) 0.056(6) 0.110(8) 0.038(6) 0.055(7) 0.046(6)
C32 0.077(6) 0.059(6) 0.086(7) 0.018(5) 0.034(6) 0.031(5)
C33 0.147(9) 0.067(6) 0.101(8) 0.021(5) 0.051(7) 0.063(6)
C34 0.093(7) 0.070(6) 0.104(7) 0.030(6) 0.044(6) 0.052(6)
C35 0.085(7) 0.063(6) 0.102(7) 0.004(5) 0.036(6) 0.042(6)
C36 0.070(6) 0.053(5) 0.104(7) 0.013(5) 0.040(5) 0.023(5)
C37 0.241(15) 0.090(7) 0.216(13) 0.071(8) 0.168(12) 0.101(9)
C38 0.092(7) 0.061(6) 0.134(9) 0.035(6) 0.034(7) 0.026(5)
C39 0.151(11) 0.074(6) 0.101(7) 0.008(5) 0.038(7) 0.048(7)
C40 0.110(8) 0.083(7) 0.089(7) 0.038(6) 0.060(7) 0.059(7)
C41 0.090(7) 0.064(6) 0.105(7) 0.035(6) 0.043(7) 0.042(6)
C42 0.116(9) 0.055(6) 0.131(10) 0.022(6) 0.063(8) 0.036(6)
C43 0.096(8) 0.072(6) 0.111(9) 0.031(6) 0.056(7) 0.043(6)
C44 0.113(8) 0.065(6) 0.090(7) 0.010(6) 0.055(7) 0.033(6)
C45 0.093(7) 0.047(5) 0.093(7) 0.012(5) 0.037(6) 0.031(5)
C46 0.071(6) 0.076(7) 0.088(7) 0.006(5) 0.022(5) 0.038(6)
C47 0.093(8) 0.040(5) 0.144(9) 0.024(6) 0.041(7) 0.029(6)
C48 0.087(8) 0.040(5) 0.160(10) 0.033(6) 0.028(8) 0.028(6)
C49 0.088(8) 0.096(8) 0.175(11) 0.042(8) 0.032(8) 0.045(7)
C50 0.089(8) 0.082(7) 0.114(8) 0.027(6) 0.041(7) 0.046(6)
C51 0.144(10) 0.103(8) 0.138(9) 0.068(7) 0.086(9) 0.097(8)
C52 0.161(11) 0.141(10) 0.134(10) 0.046(8) 0.073(9) 0.117(9)
C53 0.30(2) 0.224(18) 0.171(15) 0.056(13) 0.060(15) 0.182(18)
C54 0.180(13) 0.214(15) 0.216(14) 0.108(12) 0.080(12) 0.157(13)
C55 0.224(17) 0.187(15) 0.284(19) 0.175(15) 0.128(15) 0.135(14)
C56 0.057(8) 0.157(13) 0.211(14) 0.030(11) -0.006(8) 0.055(9)
C57 0.091(8) 0.062(6) 0.113(7) 0.017(6) 0.044(6) 0.043(6)
C58 0.047(5) 0.042(5) 0.076(5) -0.013(4) 0.014(4) 0.003(4)
C59 0.082(7) 0.053(5) 0.114(7) -0.016(5) 0.022(6) 0.036(5)
C60 0.077(7) 0.072(6) 0.108(7) -0.028(5) 0.026(6) 0.031(5)
C61 0.100(6) 0.095(6) 0.133(7) -0.015(5) 0.038(6) 0.051(5)
C62 0.113(8) 0.123(9) 0.255(13) 0.025(8) 0.067(9) 0.078(7)
C63 0.191(11) 0.148(10) 0.158(10) -0.021(8) 0.075(9) 0.103(9)
C64 0.131(10) 0.129(9) 0.269(14) -0.063(9) 0.065(9) 0.058(8)
C65 0.058(5) 0.061(6) 0.118(7) -0.021(5) 0.029(5) 0.018(5)
C66 0.070(6) 0.050(5) 0.086(6) -0.006(4) 0.039(5) 0.019(5)
C67 0.050(5) 0.057(5) 0.082(6) -0.011(4) 0.009(4) 0.021(4)
C68 0.053(5) 0.050(5) 0.081(6) -0.002(4) 0.024(5) 0.016(4)
C69 0.051(5) 0.063(5) 0.067(5) -0.001(4) 0.018(4) 0.027(4)
C70 0.049(5) 0.049(5) 0.074(5) -0.009(4) 0.026(4) 0.006(4)
C71 0.044(4) 0.052(5) 0.058(5) -0.004(4) 0.012(4) 0.014(4)
C72 0.077(6) 0.058(5) 0.073(5) -0.004(4) 0.037(5) 0.025(5)
C73 0.050(5) 0.051(5) 0.052(5) -0.001(4) 0.011(4) 0.020(4)
C74 0.044(4) 0.056(5) 0.058(5) 0.004(4) 0.018(4) 0.024(4)
C75 0.054(5) 0.071(6) 0.063(5) 0.009(4) 0.026(4) 0.037(4)
C76 0.049(5) 0.054(5) 0.062(5) 0.002(4) 0.020(4) 0.024(4)
C77 0.049(5) 0.039(4) 0.064(5) -0.002(4) 0.019(4) 0.015(4)
C78 0.055(5) 0.044(4) 0.071(6) 0.005(4) 0.021(4) 0.022(4)
C79 0.061(5) 0.048(5) 0.059(5) -0.001(4) 0.024(4) 0.021(4)
C80 0.075(5) 0.064(5) 0.059(5) 0.006(4) 0.023(4) 0.027(4)
C82 0.124(10) 0.216(13) 0.184(12) 0.086(10) 0.064(9) 0.058(9)
C83 0.294(15) 0.086(7) 0.130(9) 0.046(6) 0.099(9) 0.084(9)
C84 0.068(6) 0.045(5) 0.063(5) 0.000(4) 0.015(5) 0.038(5)
C85 0.063(6) 0.054(5) 0.086(7) 0.017(5) 0.020(5) 0.023(5)
C86 0.067(6) 0.041(4) 0.090(7) -0.005(4) 0.023(5) 0.016(4)
C87 0.052(6) 0.067(5) 0.087(6) -0.011(5) 0.015(5) 0.012(5)
C88 0.043(5) 0.057(5) 0.087(7) -0.006(5) 0.001(5) 0.008(4)
C89 0.047(5) 0.052(5) 0.081(6) 0.004(4) 0.013(5) 0.018(4)
C90 0.051(5) 0.046(4) 0.063(5) -0.001(4) 0.011(5) 0.011(4)
C91 0.065(6) 0.056(5) 0.092(7) 0.010(5) 0.020(5) 0.022(4)
C92 0.047(5) 0.044(4) 0.064(5) 0.004(4) 0.013(4) 0.015(4)
C93 0.042(5) 0.062(6) 0.071(7) 0.011(5) 0.011(5) 0.015(5)
C94 0.050(5) 0.043(4) 0.071(6) 0.000(4) 0.020(4) 0.018(4)
C95 0.054(5) 0.056(5) 0.074(6) -0.005(5) 0.023(5) 0.014(4)
C96 0.050(5) 0.057(5) 0.093(7) 0.005(5) 0.020(5) 0.027(4)
C97 0.082(6) 0.040(5) 0.096(7) 0.011(5) 0.034(5) 0.018(5)
C98 0.085(7) 0.052(6) 0.103(7) 0.024(6) 0.043(6) 0.040(6)
C99 0.069(6) 0.044(5) 0.106(8) 0.010(6) 0.031(6) 0.008(5)
C100 0.050(5) 0.046(4) 0.068(5) 0.007(4) 0.020(4) 0.012(4)
C101 0.063(6) 0.051(5) 0.057(5) 0.009(4) 0.021(5) 0.010(4)
C102 0.057(5) 0.061(5) 0.080(6) 0.023(4) 0.034(4) 0.026(4)
C103 0.039(5) 0.066(5) 0.084(6) 0.017(4) 0.017(4) 0.022(4)
C104 0.053(5) 0.065(5) 0.074(6) 0.028(5) 0.026(5) 0.025(5)
C105 0.058(6) 0.064(5) 0.071(5) 0.013(4) 0.017(5) 0.028(5)
C106 0.093(7) 0.049(6) 0.092(7) 0.009(5) 0.039(6) 0.019(5)
C107 0.103(8) 0.069(6) 0.086(7) 0.021(5) 0.041(6) 0.039(6)
C108 0.087(6) 0.053(5) 0.064(6) 0.003(4) 0.027(5) 0.022(5)
C109 0.061(5) 0.054(5) 0.073(6) 0.009(4) 0.017(5) 0.010(4)
C110 0.075(6) 0.045(5) 0.064(5) -0.006(4) 0.029(5) 0.001(4)
C111 0.068(6) 0.057(5) 0.064(5) 0.022(4) 0.029(5) 0.027(5)
C112 0.062(5) 0.048(5) 0.055(5) -0.002(4) 0.014(4) 0.015(4)
C113 0.042(5) 0.055(5) 0.058(5) -0.007(4) 0.012(4) 0.000(4)
C114 0.188(13) 0.066(7) 0.061(6) 0.029(6) 0.057(8) 0.056(9)
C115 0.053(5) 0.036(4) 0.062(5) 0.003(4) 0.010(5) 0.008(4)
C116 0.068(6) 0.047(4) 0.042(5) -0.002(4) 0.014(4) 0.014(4)
C117 0.055(5) 0.053(5) 0.066(6) 0.008(4) 0.012(4) 0.021(4)
C118 0.046(5) 0.041(4) 0.076(6) 0.001(4) -0.004(4) 0.008(4)
C119 0.049(5) 0.041(4) 0.068(6) 0.007(4) 0.015(5) 0.011(4)
C120 0.066(6) 0.042(4) 0.064(6) 0.008(4) 0.026(5) 0.019(4)
C121 0.061(5) 0.041(4) 0.050(5) 0.003(4) 0.014(4) 0.016(4)
C122 0.051(5) 0.050(5) 0.053(5) -0.001(4) 0.007(4) 0.012(4)
C123 0.050(5) 0.066(6) 0.059(5) 0.020(4) 0.005(4) 0.011(4)
C124 0.048(5) 0.068(6) 0.050(5) 0.011(4) 0.008(4) -0.001(4)
C125 0.065(6) 0.060(5) 0.056(5) 0.017(4) 0.015(5) 0.020(5)
C126 0.051(5) 0.057(5) 0.059(5) 0.011(4) 0.015(4) 0.011(4)
C81 0.264(15) 0.144(10) 0.151(11) 0.074(9) 0.074(11) -0.026(9)
O10 0.089(6) 0.128(7) 0.166(8) 0.023(6) -0.024(5) 0.009(5)
O11 0.130(6) 0.088(4) 0.118(5) 0.028(4) 0.073(5) 0.051(4)
O12 0.071(4) 0.059(3) 0.138(5) 0.033(3) 0.057(4) 0.038(3)
O13 0.076(4) 0.061(3) 0.067(4) -0.007(3) 0.037(3) 0.009(3)
O14 0.095(5) 0.139(5) 0.083(4) 0.055(4) 0.053(4) 0.075(4)
O15 0.074(4) 0.091(5) 0.121(6) 0.014(4) 0.019(4) 0.005(4)
O16 0.395(17) 0.084(6) 0.175(9) 0.068(6) 0.158(11) 0.073(8)
O17 0.225(10) 0.151(8) 0.262(11) 0.127(8) 0.166(9) 0.114(8)
O18 0.096(6) 0.179(8) 0.136(7) 0.086(7) 0.012(6) 0.001(6)
O19 0.103(5) 0.077(4) 0.111(5) 0.026(4) 0.042(4) 0.032(4)
N7 0.048(4) 0.048(4) 0.084(4) 0.007(3) 0.020(4) 0.020(3)
N8 0.072(5) 0.073(5) 0.093(5) 0.026(4) 0.017(5) 0.043(4)
N9 0.124(6) 0.072(5) 0.105(6) 0.020(4) 0.072(5) 0.056(5)
N10 0.057(4) 0.050(4) 0.077(4) 0.010(3) 0.032(4) 0.023(3)
N11 0.059(5) 0.060(4) 0.065(5) 0.000(3) 0.015(4) 0.013(4)
N12 0.082(5) 0.053(4) 0.072(5) 0.008(4) 0.035(4) 0.008(4)
C127 0.074(6) 0.061(6) 0.068(6) 0.005(5) 0.022(5) 0.039(5)
C128 0.078(6) 0.070(6) 0.050(5) 0.001(4) 0.009(5) 0.040(5)
C129 0.085(6) 0.061(5) 0.067(6) -0.009(4) 0.001(5) 0.037(5)
C130 0.116(8) 0.061(6) 0.058(6) -0.002(5) 0.030(6) 0.035(6)
C131 0.148(10) 0.069(6) 0.085(7) 0.006(5) 0.045(7) 0.039(7)
C132 0.159(12) 0.130(10) 0.101(9) 0.005(7) -0.010(8) 0.042(9)
C133 0.183(14) 0.112(9) 0.233(15) -0.013(10) 0.083(12) 0.076(10)
C134 0.121(9) 0.119(9) 0.087(8) -0.022(6) 0.024(7) -0.022(7)
C135 0.073(6) 0.084(6) 0.074(6) 0.028(5) 0.040(5) 0.044(5)
C136 0.127(9) 0.071(6) 0.076(6) 0.010(6) 0.034(6) 0.047(7)
C137 0.101(7) 0.073(6) 0.085(7) 0.021(6) 0.047(6) 0.049(6)
C138 0.167(10) 0.078(6) 0.081(6) 0.016(5) 0.076(7) 0.072(7)
C139 0.211(14) 0.111(9) 0.142(10) 0.030(8) 0.115(10) 0.085(9)
C140 0.219(15) 0.121(10) 0.128(10) 0.041(8) 0.093(10) 0.090(10)
C141 0.197(13) 0.108(8) 0.167(11) 0.052(8) 0.123(11) 0.080(9)
C142 0.192(13) 0.140(11) 0.164(12) 0.070(10) 0.129(11) 0.082(10)
C143 0.167(10) 0.060(6) 0.116(8) 0.017(5) 0.090(8) 0.068(6)
C144 0.113(7) 0.079(6) 0.090(6) 0.019(5) 0.057(6) 0.050(6)
C145 0.168(11) 0.102(8) 0.129(9) 0.032(7) 0.097(9) 0.076(8)
C146 0.099(7) 0.063(5) 0.092(6) 0.020(5) 0.045(6) 0.036(5)
C147 0.078(6) 0.063(5) 0.069(5) 0.000(4) 0.031(5) 0.025(5)
C148 0.073(6) 0.063(6) 0.088(7) 0.015(5) 0.039(5) 0.021(5)
C149 0.102(7) 0.076(6) 0.114(7) 0.007(5) 0.056(6) 0.050(6)
C150 0.138(9) 0.110(8) 0.139(9) 0.020(7) 0.088(8) 0.079(8)
C151 0.171(13) 0.140(11) 0.239(17) 0.085(11) 0.105(13) 0.102(11)
C152 0.26(2) 0.30(2) 0.53(4) 0.17(2) 0.32(3) 0.176(19)
C153 0.199(17) 0.49(3) 0.195(17) 0.051(19) 0.093(14) 0.23(2)
C154 0.30(2) 0.34(3) 0.219(17) 0.018(17) 0.119(17) 0.24(2)
C155 0.059(5) 0.061(5) 0.060(6) -0.003(4) 0.014(5) 0.022(4)
C156 0.072(5) 0.046(4) 0.057(5) -0.003(4) 0.017(4) 0.028(4)
C157 0.074(6) 0.060(5) 0.064(5) 0.002(4) 0.029(5) 0.031(4)
C158 0.073(6) 0.067(5) 0.081(6) 0.008(5) 0.023(5) 0.041(5)
C159 0.067(6) 0.107(7) 0.076(6) 0.014(5) 0.030(5) 0.041(5)
C160 0.152(10) 0.141(9) 0.158(10) 0.048(8) 0.097(9) 0.106(9)
C161 0.090(8) 0.151(10) 0.115(9) 0.014(7) 0.038(7) 0.047(7)
C162 0.111(8) 0.146(9) 0.117(8) 0.051(7) 0.077(7) 0.072(7)
C163 0.070(5) 0.057(5) 0.072(6) 0.002(4) 0.030(5) 0.030(4)
C164 0.073(6) 0.079(6) 0.092(7) 0.017(5) 0.019(5) 0.050(5)
C165 0.080(6) 0.078(6) 0.070(6) 0.016(5) 0.038(5) 0.044(5)
C166 0.085(6) 0.069(5) 0.093(7) 0.031(5) 0.042(5) 0.045(5)
C167 0.095(7) 0.073(6) 0.111(8) 0.027(6) 0.049(6) 0.046(5)
C168 0.154(10) 0.095(7) 0.113(8) 0.036(6) 0.081(7) 0.083(7)
C169 0.087(7) 0.081(6) 0.080(6) 0.024(5) 0.038(5) 0.038(5)
C170 0.135(9) 0.086(7) 0.110(8) 0.032(6) 0.064(7) 0.062(7)
C171 0.083(6) 0.068(5) 0.093(6) 0.022(5) 0.043(5) 0.052(5)
C172 0.052(5) 0.062(5) 0.087(6) 0.020(4) 0.034(5) 0.029(4)
C173 0.064(5) 0.044(4) 0.076(6) 0.002(4) 0.016(5) 0.021(4)
C174 0.055(5) 0.057(5) 0.075(5) 0.012(4) 0.022(4) 0.026(4)
C175 0.049(5) 0.047(4) 0.064(5) 0.009(4) 0.014(4) 0.019(4)
C176 0.048(5) 0.055(5) 0.072(5) 0.004(4) 0.018(4) 0.027(4)
C177 0.068(5) 0.039(4) 0.064(5) 0.008(4) 0.014(4) 0.023(4)
C178 0.081(6) 0.060(5) 0.108(7) 0.027(5) 0.048(6) 0.046(5)
C179 0.157(11) 0.146(10) 0.325(16) 0.102(10) 0.075(10) 0.116(9)
C180 0.182(12) 0.182(11) 0.187(12) -0.003(9) -0.019(9) 0.144(10)
C181 0.245(13) 0.249(13) 0.204(12) 0.117(10) 0.122(10) 0.210(11)
C182 0.055(5) 0.054(5) 0.083(6) 0.005(4) 0.025(4) 0.026(4)
C183 0.088(9) 0.114(8) 0.111(9) 0.055(8) 0.062(8) 0.043(7)
C184 0.065(7) 0.086(6) 0.109(8) 0.029(6) 0.029(6) 0.032(5)
C185 0.081(8) 0.102(7) 0.104(8) 0.017(6) 0.025(7) 0.037(6)
C186 0.074(7) 0.071(6) 0.075(6) 0.002(5) 0.031(5) 0.019(5)
C187 0.045(5) 0.089(6) 0.095(7) -0.004(5) 0.018(5) 0.028(5)
C188 0.113(9) 0.196(12) 0.088(7) 0.046(7) 0.038(7) 0.098(9)
C189 0.081(7) 0.143(10) 0.151(10) -0.042(8) -0.013(7) 0.070(7)
C190 0.056(7) 0.159(11) 0.124(9) -0.003(8) -0.006(6) 0.028(7)
C191 0.056(6) 0.080(6) 0.100(7) 0.007(6) 0.019(5) 0.019(5)
C192 0.039(5) 0.088(6) 0.091(7) -0.006(6) 0.019(5) 0.017(5)
C193 0.068(7) 0.074(6) 0.083(6) 0.014(5) 0.031(6) 0.015(5)
C194 0.052(6) 0.080(6) 0.091(7) -0.002(6) 0.006(6) 0.011(5)
C195 0.039(6) 0.093(7) 0.101(8) 0.010(6) 0.015(6) 0.009(5)
C196 0.075(10) 0.29(2) 0.269(19) 0.207(18) 0.021(11) 0.012(11)
C197 0.048(9) 0.43(3) 0.36(2) 0.30(2) 0.000(11) 0.013(12)
C198 0.065(9) 0.34(2) 0.241(17) 0.205(18) 0.003(10) -0.021(11)
C199 0.060(9) 0.39(2) 0.191(15) 0.174(17) 0.005(9) -0.034(11)
C200 0.054(6) 0.090(7) 0.082(7) 0.010(5) 0.012(6) 0.017(5)
C201 0.066(7) 0.126(8) 0.097(8) 0.032(7) 0.020(7) 0.052(6)
C202 0.074(7) 0.083(6) 0.067(6) 0.016(5) 0.015(5) 0.030(5)
C203 0.063(7) 0.092(7) 0.147(11) 0.027(7) 0.036(7) 0.029(6)
C204 0.072(7) 0.089(6) 0.076(6) 0.013(5) 0.024(6) 0.038(5)
C205 0.122(10) 0.103(7) 0.075(7) 0.025(6) 0.030(7) 0.060(7)
C206 0.105(8) 0.083(6) 0.082(7) 0.016(5) 0.031(6) 0.039(6)
C207 0.121(9) 0.099(8) 0.181(11) -0.016(7) 0.082(9) 0.036(7)
C208 0.193(12) 0.115(8) 0.190(12) 0.079(8) 0.138(11) 0.099(9)
C209 0.087(8) 0.107(8) 0.142(10) 0.014(7) 0.053(8) -0.012(6)
C210 0.079(8) 0.071(7) 0.121(9) -0.022(7) 0.000(7) -0.008(7)
C211 0.061(5) 0.051(5) 0.060(5) -0.002(4) 0.023(4) 0.013(4)
C212 0.065(5) 0.050(5) 0.063(5) 0.013(4) 0.026(4) 0.025(4)
C213 0.055(5) 0.033(4) 0.066(6) 0.003(4) 0.013(4) 0.011(3)
C214 0.051(5) 0.049(4) 0.069(6) 0.014(4) 0.026(4) 0.022(4)
C215 0.045(4) 0.047(5) 0.056(5) 0.016(4) 0.010(4) 0.018(4)
C216 0.059(5) 0.053(5) 0.065(5) 0.018(4) 0.021(4) 0.028(4)
C217 0.055(5) 0.044(4) 0.066(5) 0.002(4) 0.024(4) 0.019(4)
C218 0.066(5) 0.048(4) 0.059(5) 0.016(4) 0.037(4) 0.021(4)
C219 0.099(7) 0.054(6) 0.100(7) 0.016(5) 0.073(6) 0.032(5)
C220 0.058(5) 0.047(4) 0.054(5) 0.001(4) 0.009(4) 0.019(4)
C221 0.063(5) 0.043(4) 0.055(5) 0.009(4) 0.021(4) 0.014(4)
C222 0.064(5) 0.045(4) 0.048(4) 0.006(3) 0.014(4) 0.022(4)
C223 0.060(5) 0.045(4) 0.058(5) 0.013(4) 0.023(4) 0.014(4)
C224 0.047(5) 0.050(4) 0.051(4) -0.001(4) 0.017(4) 0.016(4)
C225 0.063(5) 0.064(5) 0.064(5) 0.009(4) 0.028(4) 0.025(4)
C226 0.067(6) 0.050(5) 0.062(5) 0.018(4) 0.031(5) 0.033(5)
C227 0.057(5) 0.050(4) 0.064(5) 0.009(4) 0.027(5) 0.024(4)
C228 0.056(5) 0.040(4) 0.076(6) 0.005(4) 0.029(5) 0.012(4)
C229 0.061(6) 0.058(5) 0.057(5) 0.004(4) 0.009(5) 0.019(5)
C230 0.062(6) 0.051(5) 0.083(6) 0.011(5) 0.026(5) 0.025(5)
C231 0.064(6) 0.070(6) 0.064(5) 0.002(5) 0.012(4) 0.034(5)
C232 0.036(5) 0.086(6) 0.082(6) -0.003(5) 0.005(5) 0.033(5)
C233 0.045(5) 0.065(5) 0.074(6) 0.016(5) 0.013(5) 0.021(4)
C234 0.055(5) 0.061(5) 0.080(6) 0.010(4) 0.024(5) 0.033(5)
C235 0.052(5) 0.069(6) 0.103(7) 0.025(5) 0.030(6) 0.030(5)
C236 0.053(5) 0.057(5) 0.080(6) 0.016(4) 0.031(5) 0.022(4)
C237 0.037(5) 0.051(4) 0.078(6) 0.014(4) 0.018(5) 0.024(4)
C238 0.047(5) 0.062(5) 0.060(5) -0.004(4) 0.008(4) 0.024(4)
C239 0.053(5) 0.062(5) 0.073(5) 0.019(4) 0.023(4) 0.033(4)
C240 0.058(6) 0.066(6) 0.058(6) 0.002(5) 0.010(5) 0.028(5)
C241 0.053(5) 0.069(5) 0.071(6) 0.031(5) 0.028(4) 0.029(4)
C242 0.047(5) 0.067(5) 0.060(5) 0.005(4) 0.008(4) 0.026(4)
C243 0.068(6) 0.078(6) 0.085(7) 0.036(5) 0.032(5) 0.035(5)
C244 0.062(5) 0.056(5) 0.069(5) 0.011(4) 0.023(4) 0.034(4)
C245 0.089(7) 0.066(6) 0.080(6) 0.006(5) 0.038(5) 0.030(5)
C246 0.074(6) 0.064(5) 0.088(7) 0.008(5) 0.038(5) 0.032(5)
C247 0.042(5) 0.057(5) 0.067(5) -0.002(4) 0.014(4) 0.014(4)
C248 0.056(5) 0.045(4) 0.064(5) 0.013(4) 0.022(4) 0.017(4)
C249 0.065(5) 0.052(5) 0.050(5) 0.006(4) 0.001(4) 0.024(4)
C250 0.044(4) 0.035(4) 0.078(5) 0.008(4) 0.016(4) 0.010(4)
C251 0.045(5) 0.056(5) 0.068(5) -0.007(4) 0.014(4) 0.022(4)
C252 0.045(5) 0.034(4) 0.064(5) -0.007(4) 0.010(4) 0.009(4)

loop_
_atom_type_symbol
_atom_type_description
_atom_type_scat_dispersion_real
_atom_type_scat_dispersion_imag
_atom_type_scat_source
C C 0.0019 0.0015 'International Tables Vol C Tables 4.2.6.8 and 6.1.1.4'
H H 0.0000 0.0000 'International Tables Vol C Tables 4.2.6.8 and 6.1.1.4'
N N 0.0037 0.0031 'International Tables Vol C Tables 4.2.6.8 and 6.1.1.4'
O O 0.0071 0.0057 'International Tables Vol C Tables 4.2.6.8 and 6.1.1.4'

loop_
_geom_angle_atom_site_label_1
_geom_angle_atom_site_label_2
_geom_angle_atom_site_label_3
_geom_angle
_geom_angle_site_symmetry_1
_geom_angle_site_symmetry_3
_geom_angle_publ_flag
C114 O9 H9 109.5 . . ?
C57 N1 H1 116.3 . . ?
C57 N1 C85 127.4(7) . . ?
C85 N1 H1 116.3 . . ?
C84 N2 H2 116.6 . . ?
C84 N2 C120 126.8(6) . . ?
C120 N2 H2 116.6 . . ?
C28 N3 H3 115.7 . . ?
C28 N3 C126 128.6(7) . . ?
C126 N3 H3 115.7 . . ?
C56 N4 H4 114.2 . . ?
C56 N4 C106 131.6(10) . . ?
C106 N4 H4 114.2 . . ?
C29 N5 H5 117.0 . . ?
C29 N5 C98 126.0(9) . . ?
C98 N5 H5 117.0 . . ?
C1 N6 H6 115.6 . . ?
C1 N6 C104 128.8(6) . . ?
C104 N6 H6 115.6 . . ?
O5 C1 N6 122.7(6) . . ?
O5 C1 C2 118.9(8) . . ?
N6 C1 C2 118.4(7) . . ?
C3 C2 C1 121.3(7) . . ?
C9 C2 C1 118.1(7) . . ?
C9 C2 C3 120.6(7) . . ?
C2 C3 H3A 118.9 . . ?
C2 C3 C4 122.2(7) . . ?
C4 C3 H3A 118.9 . . ?
C3 C4 C5 124.0(7) . . ?
C3 C4 C10 115.2(6) . . ?
C10 C4 C5 120.8(6) . . ?
C6 C5 C4 108.6(6) . . ?
C7 C5 C4 109.7(6) . . ?
C7 C5 C6 113.1(8) . . ?
C7 C5 C8 107.1(8) . . ?
C8 C5 C4 111.8(6) . . ?
C8 C5 C6 106.4(7) . . ?
C5 C6 H6A 109.5 . . ?
C5 C6 H6B 109.5 . . ?
C5 C6 H6C 109.5 . . ?
H6A C6 H6B 109.5 . . ?
H6A C6 H6C 109.5 . . ?
H6B C6 H6C 109.5 . . ?
C5 C7 H7A 109.5 . . ?
C5 C7 H7B 109.5 . . ?
C5 C7 H7C 109.5 . . ?
H7A C7 H7B 109.5 . . ?
H7A C7 H7C 109.5 . . ?
H7B C7 H7C 109.5 . . ?
C5 C8 H8A 109.5 . . ?
C5 C8 H8B 109.5 . . ?
C5 C8 H8C 109.5 . . ?
H8A C8 H8B 109.5 . . ?
H8A C8 H8C 109.5 . . ?
H8B C8 H8C 109.5 . . ?
C2 C9 H9A 119.6 . . ?
C2 C9 C11 120.7(7) . . ?
C11 C9 H9A 119.6 . . ?
C4 C10 H10 118.4 . . ?
C11 C10 C4 123.2(6) . . ?
C11 C10 H10 118.4 . . ?
C9 C11 C12 120.6(6) . . ?
C10 C11 C9 118.1(7) . . ?
C10 C11 C12 121.3(6) . . ?
C13 C12 C11 121.7(7) . . ?
C14 C12 C11 121.8(7) . . ?
C14 C12 C13 116.4(8) . . ?
C12 C13 H13 119.4 . . ?
C15 C13 C12 121.2(8) . . ?
C15 C13 H13 119.4 . . ?
C12 C14 H14 119.7 . . ?
C16 C14 C12 120.6(7) . . ?
C16 C14 H14 119.7 . . ?
C13 C15 H15 119.1 . . ?
C13 C15 C17 121.8(8) . . ?
C17 C15 H15 119.1 . . ?
C14 C16 H16 117.7 . . ?
C14 C16 C17 124.6(8) . . ?
C17 C16 H16 117.7 . . ?
C15 C17 C18 119.6(8) . . ?
C16 C17 C15 115.3(8) . . ?
C16 C17 C18 124.8(8) . . ?
C19 C18 C17 120.8(7) . . ?
C19 C18 C20 116.9(8) . . ?
C20 C18 C17 122.3(7) . . ?
C18 C19 H19 118.9 . . ?
C18 C19 C21 122.3(8) . . ?
C21 C19 H19 118.9 . . ?
C18 C20 H20 117.6 . . ?
C18 C20 C23 124.7(7) . . ?
C23 C20 H20 117.6 . . ?
C19 C21 C28 124.8(8) . . ?
C22 C21 C19 118.2(7) . . ?
C22 C21 C28 117.0(8) . . ?
C21 C22 H22 118.3 . . ?
C21 C22 C23 123.4(8) . . ?
C23 C22 H22 118.3 . . ?
C20 C23 C22 114.2(7) . . ?
C20 C23 C24 120.9(7) . . ?
C22 C23 C24 124.8(8) . . ?
C23 C24 C27 112.0(7) . . ?
C25 C24 C23 108.6(8) . . ?
C25 C24 C27 108.0(8) . . ?
C26 C24 C23 110.1(7) . . ?
C26 C24 C25 108.1(9) . . ?
C26 C24 C27 109.9(8) . . ?
C24 C25 H25A 109.5 . . ?
C24 C25 H25B 109.5 . . ?
C24 C25 H25C 109.5 . . ?
H25A C25 H25B 109.5 . . ?
H25A C25 H25C 109.5 . . ?
H25B C25 H25C 109.5 . . ?
C24 C26 H26A 109.5 . . ?
C24 C26 H26B 109.5 . . ?
C24 C26 H26C 109.5 . . ?
H26A C26 H26B 109.5 . . ?
H26A C26 H26C 109.5 . . ?
H26B C26 H26C 109.5 . . ?
C24 C27 H27A 109.5 . . ?
C24 C27 H27B 109.5 . . ?
C24 C27 H27C 109.5 . . ?
H27A C27 H27B 109.5 . . ?
H27A C27 H27C 109.5 . . ?
H27B C27 H27C 109.5 . . ?
O2 C28 N3 123.0(8) . . ?
O2 C28 C21 120.9(8) . . ?
N3 C28 C21 116.1(8) . . ?
O6 C29 C30 119.5(11) . . ?
N5 C29 O6 122.7(10) . . ?
N5 C29 C30 117.6(10) . . ?
C31 C30 C29 122.4(9) . . ?
C31 C30 C33 119.9(9) . . ?
C33 C30 C29 117.7(10) . . ?
C30 C31 H31 118.3 . . ?
C32 C31 C30 123.4(8) . . ?
C32 C31 H31 118.3 . . ?
C31 C32 C34 117.6(8) . . ?
C31 C32 C40 123.9(8) . . ?
C34 C32 C40 118.5(8) . . ?
C30 C33 H33 121.5 . . ?
C30 C33 C35 116.9(9) . . ?
C35 C33 H33 121.5 . . ?
C32 C34 H34 119.2 . . ?
C35 C34 C32 121.7(8) . . ?
C35 C34 H34 119.2 . . ?
C33 C35 C36 116.1(8) . . ?
C34 C35 C33 120.4(7) . . ?
C34 C35 C36 123.4(8) . . ?
C35 C36 C37 106.6(6) . . ?
C35 C36 C39 112.4(7) . . ?
C38 C36 C35 111.8(7) . . ?
C38 C36 C37 109.7(7) . . ?
C38 C36 C39 107.3(7) . . ?
C39 C36 C37 109.1(7) . . ?
C36 C37 H37A 109.5 . . ?
C36 C37 H37B 109.5 . . ?
C36 C37 H37C 109.5 . . ?
H37A C37 H37B 109.5 . . ?
H37A C37 H37C 109.5 . . ?
H37B C37 H37C 109.5 . . ?
C36 C38 H38A 109.5 . . ?
C36 C38 H38B 109.5 . . ?
C36 C38 H38C 109.5 . . ?
H38A C38 H38B 109.5 . . ?
H38A C38 H38C 109.5 . . ?
H38B C38 H38C 109.5 . . ?
C36 C39 H39A 109.5 . . ?
C36 C39 H39B 109.5 . . ?
C36 C39 H39C 109.5 . . ?
H39A C39 H39B 109.5 . . ?
H39A C39 H39C 109.5 . . ?
H39B C39 H39C 109.5 . . ?
C41 C40 C32 121.6(9) . . ?
C41 C40 C42 115.4(10) . . ?
C42 C40 C32 122.9(9) . . ?
C40 C41 H41 119.9 . . ?
C43 C41 C40 120.3(9) . . ?
C43 C41 H41 119.9 . . ?
C40 C42 H42 117.9 . . ?
C44 C42 C40 124.2(9) . . ?
C44 C42 H42 117.9 . . ?
C41 C43 H43 118.2 . . ?
C41 C43 C45 123.7(9) . . ?
C45 C43 H43 118.2 . . ?
C42 C44 H44 120.6 . . ?
C42 C44 C45 118.9(9) . . ?
C45 C44 H44 120.6 . . ?
C43 C45 C44 117.0(9) . . ?
C43 C45 C46 122.2(9) . . ?
C44 C45 C46 120.0(9) . . ?
C47 C46 C45 122.4(9) . . ?
C50 C46 C45 118.0(9) . . ?
C50 C46 C47 119.6(9) . . ?
C46 C47 H47 120.3 . . ?
C48 C47 C46 119.3(9) . . ?
C48 C47 H47 120.3 . . ?
C47 C48 C49 122.8(9) . . ?
C47 C48 C56 119.4(10) . . ?
C49 C48 C56 117.3(10) . . ?
C48 C49 H49 120.3 . . ?
C48 C49 C51 119.5(10) . . ?
C51 C49 H49 120.3 . . ?
C46 C50 H50 118.6 . . ?
C46 C50 C51 122.7(9) . . ?
C51 C50 H50 118.6 . . ?
C49 C51 C52 118.8(12) . . ?
C50 C51 C49 116.0(9) . . ?
C50 C51 C52 125.0(10) . . ?
C53 C52 C51 110.8(9) . . ?
C53 C52 C54 113.5(12) . . ?
C53 C52 C55 105.2(12) . . ?
C54 C52 C51 108.7(9) . . ?
C54 C52 C55 106.7(9) . . ?
C55 C52 C51 111.8(11) . . ?
C52 C53 H53A 109.5 . . ?
C52 C53 H53B 109.5 . . ?
C52 C53 H53C 109.5 . . ?
H53A C53 H53B 109.5 . . ?
H53A C53 H53C 109.5 . . ?
H53B C53 H53C 109.5 . . ?
C52 C54 H54A 109.5 . . ?
C52 C54 H54B 109.5 . . ?
C52 C54 H54C 109.5 . . ?
H54A C54 H54B 109.5 . . ?
H54A C54 H54C 109.5 . . ?
H54B C54 H54C 109.5 . . ?
C52 C55 H55A 109.5 . . ?
C52 C55 H55B 109.5 . . ?
C52 C55 H55C 109.5 . . ?
H55A C55 H55B 109.5 . . ?
H55A C55 H55C 109.5 . . ?
H55B C55 H55C 109.5 . . ?
O1 C56 C48 117.4(12) . . ?
N4 C56 O1 117.8(14) . . ?
N4 C56 C48 124.8(10) . . ?
O4 C57 N1 122.0(8) . . ?
O4 C57 C58 123.5(7) . . ?
N1 C57 C58 114.5(8) . . ?
C59 C58 C57 114.8(7) . . ?
C66 C58 C57 124.9(7) . . ?
C66 C58 C59 120.3(7) . . ?
C58 C59 H59 120.1 . . ?
C60 C59 C58 119.9(7) . . ?
C60 C59 H59 120.1 . . ?
C59 C60 C61 121.6(7) . . ?
C65 C60 C59 118.7(7) . . ?
C65 C60 C61 119.7(8) . . ?
C62 C61 C60 109.8(8) . . ?
C62 C61 C63 108.0(9) . . ?
C62 C61 C64 107.2(9) . . ?
C63 C61 C60 109.9(8) . . ?
C63 C61 C64 111.1(9) . . ?
C64 C61 C60 110.9(8) . . ?
C61 C62 H62A 109.5 . . ?
C61 C62 H62B 109.5 . . ?
C61 C62 H62C 109.5 . . ?
H62A C62 H62B 109.5 . . ?
H62A C62 H62C 109.5 . . ?
H62B C62 H62C 109.5 . . ?
C61 C63 H63A 109.5 . . ?
C61 C63 H63B 109.5 . . ?
C61 C63 H63C 109.5 . . ?
H63A C63 H63B 109.5 . . ?
H63A C63 H63C 109.5 . . ?
H63B C63 H63C 109.5 . . ?
C61 C64 H64A 109.5 . . ?
C61 C64 H64B 109.5 . . ?
C61 C64 H64C 109.5 . . ?
H64A C64 H64B 109.5 . . ?
H64A C64 H64C 109.5 . . ?
H64B C64 H64C 109.5 . . ?
C60 C65 H65 118.9 . . ?
C60 C65 C67 122.1(7) . . ?
C67 C65 H65 118.9 . . ?
C58 C66 H66 119.1 . . ?
C58 C66 C67 121.9(6) . . ?
C67 C66 H66 119.1 . . ?
C65 C67 C66 117.0(7) . . ?
C65 C67 C68 122.2(7) . . ?
C66 C67 C68 120.7(6) . . ?
C69 C68 C67 118.9(7) . . ?
C70 C68 C67 122.2(7) . . ?
C70 C68 C69 118.9(7) . . ?
C68 C69 H69 119.8 . . ?
C68 C69 C71 120.5(7) . . ?
C71 C69 H69 119.8 . . ?
C68 C70 H70 119.4 . . ?
C68 C70 C72 121.2(7) . . ?
C72 C70 H70 119.4 . . ?
C69 C71 H71 119.6 . . ?
C73 C71 C69 120.9(7) . . ?
C73 C71 H71 119.6 . . ?
C70 C72 H72 119.4 . . ?
C73 C72 C70 121.2(7) . . ?
C73 C72 H72 119.4 . . ?
C71 C73 C72 117.4(6) . . ?
C71 C73 C74 120.0(7) . . ?
C72 C73 C74 122.4(6) . . ?
C75 C74 C73 119.6(7) . . ?
C75 C74 C76 120.0(7) . . ?
C76 C74 C73 120.5(7) . . ?
C74 C75 H75 118.5 . . ?
C74 C75 C79 123.0(7) . . ?
C79 C75 H75 118.5 . . ?
C74 C76 H76 120.3 . . ?
C74 C76 C77 119.4(7) . . ?
C77 C76 H76 120.3 . . ?
C76 C77 C84 121.4(7) . . ?
C78 C77 C76 119.4(7) . . ?
C78 C77 C84 119.2(7) . . ?
C77 C78 H78 118.0 . . ?
C77 C78 C79 123.9(7) . . ?
C79 C78 H78 118.0 . . ?
C75 C79 C80 122.9(7) . . ?
C78 C79 C75 114.3(6) . . ?
C78 C79 C80 122.8(6) . . ?
C79 C80 C82 108.4(7) . . ?
C79 C80 C83 111.3(7) . . ?
C83 C80 C82 99.1(9) . . ?
C81 C80 C79 112.8(7) . . ?
C81 C80 C82 115.3(11) . . ?
C81 C80 C83 109.3(10) . . ?
C80 C82 H82A 109.5 . . ?
C80 C82 H82B 109.5 . . ?
C80 C82 H82C 109.5 . . ?
H82A C82 H82B 109.5 . . ?
H82A C82 H82C 109.5 . . ?
H82B C82 H82C 109.5 . . ?
C80 C83 H83A 109.5 . . ?
C80 C83 H83B 109.5 . . ?
C80 C83 H83C 109.5 . . ?
H83A C83 H83B 109.5 . . ?
H83A C83 H83C 109.5 . . ?
H83B C83 H83C 109.5 . . ?
O3 C84 N2 121.7(7) . . ?
O3 C84 C77 119.5(7) . . ?
N2 C84 C77 118.8(7) . . ?
C86 C85 N1 115.2(7) . . ?
C86 C85 C87 124.1(8) . . ?
C87 C85 N1 120.7(8) . . ?
C85 C86 H86 120.9 . . ?
C85 C86 C89 118.3(7) . . ?
C89 C86 H86 120.9 . . ?
C85 C87 H87 122.2 . . ?
C88 C87 C85 115.5(8) . . ?
C88 C87 H87 122.2 . . ?
C87 C88 H88 118.7 . . ?
C90 C88 C87 122.6(7) . . ?
C90 C88 H88 118.7 . . ?
C86 C89 C92 127.9(7) . . ?
C90 C89 C86 119.0(7) . . ?
C90 C89 C92 113.0(7) . . ?
C88 C90 C89 120.5(7) . . ?
C88 C90 C91 125.8(7) . . ?
C89 C90 C91 113.7(7) . . ?
C90 C91 C95 104.7(6) . . ?
C90 C91 C101 108.8(6) . . ?
C101 C91 C95 101.9(6) . . ?
C89 C92 C93 113.6(6) . . ?
C94 C92 C89 104.6(5) . . ?
C94 C92 C93 110.9(6) . . ?
C94 C92 C100 105.8(5) . . ?
C100 C92 C89 108.6(6) . . ?
C100 C92 C93 112.8(6) . . ?
O7A C93 O7B 108.4(11) . . ?
O7A C93 O7C 109.0(11) . . ?
O7A C93 C92 115.0(9) . . ?
O7B C93 C92 112.5(9) . . ?
O7C C93 O7B 100.1(11) . . ?
O7C C93 C92 110.8(9) . . ?
C95 C94 C92 111.4(7) . . ?
C96 C94 C92 130.3(7) . . ?
C96 C94 C95 118.3(7) . . ?
C94 C95 C91 113.1(7) . . ?
C97 C95 C91 127.0(7) . . ?
C97 C95 C94 119.9(8) . . ?
C94 C96 H96 119.6 . . ?
C94 C96 C98 120.8(8) . . ?
C98 C96 H96 119.6 . . ?
C95 C97 H97 120.2 . . ?
C95 C97 C99 119.5(8) . . ?
C99 C97 H97 120.2 . . ?
C96 C98 N5 113.1(8) . . ?
C99 C98 N5 127.1(8) . . ?
C99 C98 C96 119.7(8) . . ?
C97 C99 H99 119.1 . . ?
C98 C99 C97 121.8(8) . . ?
C98 C99 H99 119.1 . . ?
C101 C100 C92 112.2(6) . . ?
C101 C100 C102 119.4(7) . . ?
C102 C100 C92 128.4(7) . . ?
C100 C101 C91 114.2(7) . . ?
C103 C101 C91 124.4(7) . . ?
C103 C101 C100 121.3(7) . . ?
C100 C102 H102 120.9 . . ?
C104 C102 C100 118.2(7) . . ?
C104 C102 H102 120.9 . . ?
C101 C103 H103 121.0 . . ?
C105 C103 C101 118.1(7) . . ?
C105 C103 H103 121.0 . . ?
C102 C104 N6 121.2(7) . . ?
C102 C104 C105 121.7(7) . . ?
C105 C104 N6 117.0(6) . . ?
C103 C105 C104 121.3(7) . . ?
C103 C105 H105 119.4 . . ?
C104 C105 H105 119.4 . . ?
C107 C106 N4 117.5(9) . . ?
C108 C106 N4 118.6(9) . . ?
C108 C106 C107 124.0(8) . . ?
C106 C107 H107 121.8 . . ?
C106 C107 C109 116.4(8) . . ?
C109 C107 H107 121.8 . . ?
C106 C108 H108 120.4 . . ?
C106 C108 C110 119.2(8) . . ?
C110 C108 H108 120.4 . . ?
C107 C109 H109 119.5 . . ?
C111 C109 C107 120.9(8) . . ?
C111 C109 H109 119.5 . . ?
C108 C110 C111 120.3(7) . . ?
C108 C110 C113 129.0(7) . . ?
C111 C110 C113 110.4(6) . . ?
C109 C111 C110 119.1(7) . . ?
C109 C111 C112 125.6(7) . . ?
C110 C111 C112 115.3(6) . . ?
C111 C112 C115 105.5(5) . . ?
C111 C112 C121 103.9(6) . . ?
C115 C112 C121 105.7(6) . . ?
C110 C113 C114 114.0(6) . . ?
C116 C113 C110 103.9(6) . . ?
C116 C113 C114 115.2(6) . . ?
C116 C113 C122 105.6(6) . . ?
C122 C113 C110 105.0(6) . . ?
C122 C113 C114 112.2(6) . . ?
O8 C114 O9 126.8(16) . . ?
O8 C114 C113 125.4(13) . . ?
O9 C114 C113 107.8(9) . . ?
C116 C115 C112 114.2(7) . . ?
C116 C115 C117 119.8(7) . . ?
C117 C115 C112 125.9(7) . . ?
C115 C116 C113 114.3(6) . . ?
C115 C116 C118 119.9(7) . . ?
C118 C116 C113 125.8(7) . . ?
C115 C117 H117 119.0 . . ?
C119 C117 C115 121.9(7) . . ?
C119 C117 H117 119.0 . . ?
C116 C118 H118 120.0 . . ?
C116 C118 C120 120.1(7) . . ?
C120 C118 H118 120.0 . . ?
C117 C119 H119 120.3 . . ?
C117 C119 C120 119.3(7) . . ?
C120 C119 H119 120.3 . . ?
N2 C120 C118 117.4(7) . . ?
N2 C120 C119 123.8(7) . . ?
C119 C120 C118 118.7(7) . . ?
C122 C121 C112 114.3(6) . . ?
C123 C121 C112 124.4(7) . . ?
C123 C121 C122 121.4(7) . . ?
C121 C122 C113 113.8(6) . . ?
C121 C122 C124 118.9(6) . . ?
C124 C122 C113 127.3(7) . . ?
C121 C123 H123 119.3 . . ?
C121 C123 C125 121.4(7) . . ?
C125 C123 H123 119.3 . . ?
C122 C124 H124 119.3 . . ?
C122 C124 C126 121.5(7) . . ?
C126 C124 H124 119.3 . . ?
C123 C125 H125 120.7 . . ?
C126 C125 C123 118.5(7) . . ?
C126 C125 H125 120.7 . . ?
N3 C126 C124 119.2(7) . . ?
C125 C126 N3 122.4(7) . . ?
C125 C126 C124 118.3(7) . . ?
C80 C81 H81A 109.5 . . ?
C80 C81 H81B 109.5 . . ?
C80 C81 H81C 109.5 . . ?
H81A C81 H81B 109.5 . . ?
H81A C81 H81C 109.5 . . ?
H81B C81 H81C 109.5 . . ?
C219 O16 H16A 109.5 . . ?
C240 O19 H19A 109.5 . . ?
C182 N7 H7 116.9 . . ?
C182 N7 C252 126.1(6) . . ?
C252 N7 H7 116.9 . . ?
C210 N8 H8 115.6 . . ?
C210 N8 C232 128.8(8) . . ?
C232 N8 H8 115.6 . . ?
C148 N9 H9B 116.4 . . ?
C148 N9 C246 127.2(7) . . ?
C246 N9 H9B 116.4 . . ?
C155 N10 H10A 117.6 . . ?
C155 N10 C224 124.8(6) . . ?
C224 N10 H10A 117.6 . . ?
C183 N11 H11 115.1 . . ?
C183 N11 C230 129.9(8) . . ?
C230 N11 H11 115.1 . . ?
C127 N12 H12 116.4 . . ?
C127 N12 C211 127.2(7) . . ?
C211 N12 H12 116.4 . . ?
O13 C127 N12 120.0(7) . . ?
O13 C127 C128 123.3(8) . . ?
N12 C127 C128 116.6(8) . . ?
C129 C128 C127 114.2(8) . . ?
C135 C128 C127 124.5(8) . . ?
C135 C128 C129 121.1(7) . . ?
C130 C129 C128 117.9(8) . . ?
C129 C130 C131 121.4(8) . . ?
C136 C130 C129 118.7(8) . . ?
C136 C130 C131 119.9(8) . . ?
C130 C131 C132 110.8(8) . . ?
C130 C131 C133 108.6(8) . . ?
C130 C131 C134 112.4(7) . . ?
C133 C131 C132 107.4(9) . . ?
C134 C131 C132 109.2(9) . . ?
C134 C131 C133 108.3(9) . . ?
C131 C132 H13A 109.5 . . ?
C131 C132 H13B 109.5 . . ?
C131 C132 H13C 109.5 . . ?
H13A C132 H13B 109.5 . . ?
H13A C132 H13C 109.5 . . ?
H13B C132 H13C 109.5 . . ?
C131 C133 H13D 109.5 . . ?
C131 C133 H13E 109.5 . . ?
C131 C133 H13F 109.5 . . ?
H13D C133 H13E 109.5 . . ?
H13D C133 H13F 109.5 . . ?
H13E C133 H13F 109.5 . . ?
C131 C134 H13G 109.5 . . ?
C131 C134 H13H 109.5 . . ?
C131 C134 H13I 109.5 . . ?
H13G C134 H13H 109.5 . . ?
H13G C134 H13I 109.5 . . ?
H13H C134 H13I 109.5 . . ?
C137 C135 C128 117.6(8) . . ?
C137 C136 C130 122.2(8) . . ?
C135 C137 C138 117.8(9) . . ?
C136 C137 C135 122.4(8) . . ?
C136 C137 C138 119.8(9) . . ?
C139 C138 C137 121.1(8) . . ?
C139 C138 C140 116.4(10) . . ?
C140 C138 C137 122.3(9) . . ?
C138 C139 H139 119.5 . . ?
C138 C139 C141 121.0(9) . . ?
C141 C139 H139 119.5 . . ?
C138 C140 H140 121.2 . . ?
C142 C140 C138 117.6(11) . . ?
C142 C140 H140 121.2 . . ?
C139 C141 H141 121.0 . . ?
C143 C141 C139 118.0(10) . . ?
C143 C141 H141 121.0 . . ?
C140 C142 H142 117.3 . . ?
C143 C142 C140 125.4(12) . . ?
C143 C142 H142 117.3 . . ?
C141 C143 C144 116.3(9) . . ?
C142 C143 C141 121.0(10) . . ?
C142 C143 C144 122.3(9) . . ?
C145 C144 C143 119.2(8) . . ?
C146 C144 C143 120.5(8) . . ?
C146 C144 C145 120.3(9) . . ?
C144 C145 C150 118.1(9) . . ?
C144 C146 C147 120.3(8) . . ?
C146 C147 C148 122.8(8) . . ?
C146 C147 C149 121.4(8) . . ?
C149 C147 C148 115.7(8) . . ?
O11 C148 N9 121.9(8) . . ?
O11 C148 C147 122.3(8) . . ?
N9 C148 C147 115.6(8) . . ?
C150 C149 C147 120.3(9) . . ?
C145 C150 C151 118.5(9) . . ?
C149 C150 C145 119.4(8) . . ?
C149 C150 C151 122.1(10) . . ?
C150 C151 C154 107.8(10) . . ?
C152 C151 C150 111.5(9) . . ?
C152 C151 C154 105.2(12) . . ?
C153 C151 C150 109.5(11) . . ?
C153 C151 C152 110.2(12) . . ?
C153 C151 C154 112.7(11) . . ?
C151 C152 H15A 109.5 . . ?
C151 C152 H15B 109.5 . . ?
C151 C152 H15C 109.5 . . ?
H15A C152 H15B 109.5 . . ?
H15A C152 H15C 109.5 . . ?
H15B C152 H15C 109.5 . . ?
C151 C153 H15D 109.5 . . ?
C151 C153 H15E 109.5 . . ?
C151 C153 H15F 109.5 . . ?
H15D C153 H15E 109.5 . . ?
H15D C153 H15F 109.5 . . ?
H15E C153 H15F 109.5 . . ?
C151 C154 H15G 109.5 . . ?
C151 C154 H15H 109.5 . . ?
C151 C154 H15I 109.5 . . ?
H15G C154 H15H 109.5 . . ?
H15G C154 H15I 109.5 . . ?
H15H C154 H15I 109.5 . . ?
O14 C155 N10 122.3(7) . . ?
O14 C155 C156 120.3(7) . . ?
N10 C155 C156 117.4(8) . . ?
C157 C156 C155 115.8(7) . . ?
C157 C156 C163 120.3(7) . . ?
C163 C156 C155 123.9(7) . . ?
C156 C157 H157 118.9 . . ?
C156 C157 C158 122.2(7) . . ?
C158 C157 H157 118.9 . . ?
C157 C158 C159 123.5(7) . . ?
C157 C158 C164 115.6(7) . . ?
C164 C158 C159 120.8(7) . . ?
C158 C159 C161 110.0(6) . . ?
C160 C159 C158 108.1(7) . . ?
C160 C159 C161 110.2(7) . . ?
C162 C159 C158 112.0(6) . . ?
C162 C159 C160 109.1(7) . . ?
C162 C159 C161 107.4(7) . . ?
C159 C160 H16B 109.5 . . ?
C159 C160 H16C 109.5 . . ?
C159 C160 H16D 109.5 . . ?
H16B C160 H16C 109.5 . . ?
H16B C160 H16D 109.5 . . ?
H16C C160 H16D 109.5 . . ?
C159 C161 H16E 109.5 . . ?
C159 C161 H16F 109.5 . . ?
C159 C161 H16G 109.5 . . ?
H16E C161 H16F 109.5 . . ?
H16E C161 H16G 109.5 . . ?
H16F C161 H16G 109.5 . . ?
C159 C162 H16H 109.5 . . ?
C159 C162 H16I 109.5 . . ?
C159 C162 H16J 109.5 . . ?
H16H C162 H16I 109.5 . . ?
H16H C162 H16J 109.5 . . ?
H16I C162 H16J 109.5 . . ?
C156 C163 H163 120.5 . . ?
C165 C163 C156 119.0(7) . . ?
C165 C163 H163 120.5 . . ?
C158 C164 H164 117.8 . . ?
C165 C164 C158 124.4(7) . . ?
C165 C164 H164 117.8 . . ?
C163 C165 C166 118.7(7) . . ?
C164 C165 C163 118.5(7) . . ?
C164 C165 C166 122.7(7) . . ?
C167 C166 C165 121.4(7) . . ?
C168 C166 C165 122.9(8) . . ?
C168 C166 C167 115.7(8) . . ?
C166 C167 H167 119.2 . . ?
C169 C167 C166 121.6(8) . . ?
C169 C167 H167 119.2 . . ?
C166 C168 H168 120.4 . . ?
C170 C168 C166 119.2(8) . . ?
C170 C168 H168 120.4 . . ?
C167 C169 H169 117.7 . . ?
C167 C169 C171 124.6(8) . . ?
C171 C169 H169 117.7 . . ?
C168 C170 H170 118.3 . . ?
C168 C170 C171 123.4(8) . . ?
C171 C170 H170 118.3 . . ?
C169 C171 C170 115.3(8) . . ?
C169 C171 C172 123.9(7) . . ?
C170 C171 C172 120.4(7) . . ?
C173 C172 C171 118.0(6) . . ?
C174 C172 C171 124.8(7) . . ?
C174 C172 C173 117.2(7) . . ?
C172 C173 H173 119.6 . . ?
C175 C173 C172 120.8(7) . . ?
C175 C173 H173 119.6 . . ?
C172 C174 H174 117.1 . . ?
C172 C174 C176 125.8(7) . . ?
C176 C174 H174 117.1 . . ?
C173 C175 C177 118.5(7) . . ?
C173 C175 C182 115.2(6) . . ?
C177 C175 C182 126.3(7) . . ?
C174 C176 C177 115.4(6) . . ?
C174 C176 C178 123.7(6) . . ?
C177 C176 C178 120.8(7) . . ?
C175 C177 H177 118.9 . . ?
C176 C177 C175 122.2(7) . . ?
C176 C177 H177 118.9 . . ?
C176 C178 C179 112.1(7) . . ?
C180 C178 C176 110.0(6) . . ?
C180 C178 C179 103.6(9) . . ?
C181 C178 C176 113.2(7) . . ?
C181 C178 C179 109.2(8) . . ?
C181 C178 C180 108.1(9) . . ?
C178 C179 H17A 109.5 . . ?
C178 C179 H17B 109.5 . . ?
C178 C179 H17C 109.5 . . ?
H17A C179 H17B 109.5 . . ?
H17A C179 H17C 109.5 . . ?
H17B C179 H17C 109.5 . . ?
C178 C180 H18A 109.5 . . ?
C178 C180 H18B 109.5 . . ?
C178 C180 H18C 109.5 . . ?
H18A C180 H18B 109.5 . . ?
H18A C180 H18C 109.5 . . ?
H18B C180 H18C 109.5 . . ?
C178 C181 H18D 109.5 . . ?
C178 C181 H18E 109.5 . . ?
C178 C181 H18F 109.5 . . ?
H18D C181 H18E 109.5 . . ?
H18D C181 H18F 109.5 . . ?
H18E C181 H18F 109.5 . . ?
O12 C182 N7 121.9(7) . . ?
O12 C182 C175 121.5(7) . . ?
N7 C182 C175 116.5(7) . . ?
O15 C183 N11 124.0(9) . . ?
O15 C183 C184 115.0(11) . . ?
N11 C183 C184 120.9(10) . . ?
C185 C184 C183 119.3(10) . . ?
C191 C184 C183 119.8(9) . . ?
C191 C184 C185 120.8(9) . . ?
C184 C185 H185 118.0 . . ?
C184 C185 C186 124.0(10) . . ?
C186 C185 H185 118.0 . . ?
C185 C186 C187 122.9(9) . . ?
C192 C186 C185 113.6(8) . . ?
C192 C186 C187 123.1(8) . . ?
C186 C187 C189 109.4(7) . . ?
C186 C187 C190 108.0(7) . . ?
C188 C187 C186 111.0(7) . . ?
C188 C187 C189 111.5(8) . . ?
C188 C187 C190 107.1(8) . . ?
C189 C187 C190 109.8(8) . . ?
C187 C188 H18G 109.5 . . ?
C187 C188 H18H 109.5 . . ?
C187 C188 H18I 109.5 . . ?
H18G C188 H18H 109.5 . . ?
H18G C188 H18I 109.5 . . ?
H18H C188 H18I 109.5 . . ?
C187 C189 H18J 109.5 . . ?
C187 C189 H18K 109.5 . . ?
C187 C189 H18L 109.5 . . ?
H18J C189 H18K 109.5 . . ?
H18J C189 H18L 109.5 . . ?
H18K C189 H18L 109.5 . . ?
C187 C190 H19B 109.5 . . ?
C187 C190 H19C 109.5 . . ?
C187 C190 H19D 109.5 . . ?
H19B C190 H19C 109.5 . . ?
H19B C190 H19D 109.5 . . ?
H19C C190 H19D 109.5 . . ?
C184 C191 H191 120.4 . . ?
C184 C191 C193 119.1(9) . . ?
C193 C191 H191 120.4 . . ?
C186 C192 H192 118.1 . . ?
C186 C192 C193 123.9(8) . . ?
C193 C192 H192 118.1 . . ?
C191 C193 C192 118.5(9) . . ?
C191 C193 C194 119.4(9) . . ?
C192 C193 C194 122.0(8) . . ?
C196 C194 C193 127.1(11) . . ?
C196 C194 C199 107.9(13) . . ?
C199 C194 C193 124.8(11) . . ?
C197 C195 C198 102.6(12) . . ?
C197 C195 C200 126.5(11) . . ?
C198 C195 C200 127.4(10) . . ?
C194 C196 H196 117.9 . . ?
C194 C196 C197 124.2(14) . . ?
C197 C196 H196 117.9 . . ?
C195 C197 C196 128.9(14) . . ?
C195 C197 H197 115.5 . . ?
C196 C197 H197 115.5 . . ?
C195 C198 H198 117.3 . . ?
C195 C198 C199 125.3(15) . . ?
C199 C198 H198 117.3 . . ?
C194 C199 C198 124.7(14) . . ?
C194 C199 H199 117.6 . . ?
C198 C199 H199 117.6 . . ?
C201 C200 C195 115.6(9) . . ?
C201 C200 C202 120.9(9) . . ?
C202 C200 C195 123.0(8) . . ?
C200 C201 H201 120.7 . . ?
C203 C201 C200 118.6(10) . . ?
C203 C201 H201 120.7 . . ?
C200 C202 H202 118.8 . . ?
C204 C202 C200 122.4(8) . . ?
C204 C202 H202 118.8 . . ?
C201 C203 C205 120.9(10) . . ?
C201 C203 C210 117.8(10) . . ?
C205 C203 C210 120.9(11) . . ?
C202 C204 C205 115.2(8) . . ?
C202 C204 C206 122.1(8) . . ?
C205 C204 C206 122.5(9) . . ?
C203 C205 C204 121.9(9) . . ?
C203 C205 H205 119.0 . . ?
C204 C205 H205 119.0 . . ?
C204 C206 C207 109.9(7) . . ?
C204 C206 C208 110.3(7) . . ?
C208 C206 C207 107.6(7) . . ?
C209 C206 C204 113.1(7) . . ?
C209 C206 C207 108.4(8) . . ?
C209 C206 C208 107.3(8) . . ?
C206 C207 H20A 109.5 . . ?
C206 C207 H20B 109.5 . . ?
C206 C207 H20C 109.5 . . ?
H20A C207 H20B 109.5 . . ?
H20A C207 H20C 109.5 . . ?
H20B C207 H20C 109.5 . . ?
C206 C208 H20D 109.5 . . ?
C206 C208 H20E 109.5 . . ?
C206 C208 H20F 109.5 . . ?
H20D C208 H20E 109.5 . . ?
H20D C208 H20F 109.5 . . ?
H20E C208 H20F 109.5 . . ?
C206 C209 H20G 109.5 . . ?
C206 C209 H20H 109.5 . . ?
C206 C209 H20I 109.5 . . ?
H20G C209 H20H 109.5 . . ?
H20G C209 H20I 109.5 . . ?
H20H C209 H20I 109.5 . . ?
O10 C210 C203 115.3(11) . . ?
N8 C210 O10 123.9(10) . . ?
N8 C210 C203 120.7(10) . . ?
N12 C211 C212 118.5(7) . . ?
C213 C211 N12 121.8(7) . . ?
C213 C211 C212 119.7(7) . . ?
C211 C212 H212 120.6 . . ?
C211 C212 C214 118.8(7) . . ?
C214 C212 H212 120.6 . . ?
C211 C213 H213 119.6 . . ?
C215 C213 C211 120.8(6) . . ?
C215 C213 H213 119.6 . . ?
C212 C214 C218 125.8(6) . . ?
C216 C214 C212 121.8(6) . . ?
C216 C214 C218 112.4(6) . . ?
C213 C215 H215 119.4 . . ?
C213 C215 C216 121.1(6) . . ?
C216 C215 H215 119.4 . . ?
C214 C216 C215 117.7(7) . . ?
C214 C216 C217 115.6(6) . . ?
C215 C216 C217 126.7(6) . . ?
C216 C217 C221 105.2(6) . . ?
C216 C217 C227 107.7(6) . . ?
C227 C217 C221 105.9(5) . . ?
C214 C218 C220 103.6(5) . . ?
C219 C218 C214 117.3(6) . . ?
C219 C218 C220 112.3(6) . . ?
C219 C218 C226 112.5(6) . . ?
C226 C218 C214 106.0(5) . . ?
C226 C218 C220 103.9(5) . . ?
O16 C219 C218 116.2(8) . . ?
O17 C219 O16 114.7(9) . . ?
O17 C219 C218 121.3(9) . . ?
C221 C220 C218 111.4(6) . . ?
C222 C220 C218 127.8(6) . . ?
C222 C220 C221 120.8(7) . . ?
C220 C221 C217 114.0(6) . . ?
C223 C221 C217 127.1(6) . . ?
C223 C221 C220 118.9(6) . . ?
C220 C222 H222 120.3 . . ?
C220 C222 C224 119.5(6) . . ?
C224 C222 H222 120.3 . . ?
C221 C223 H223 119.1 . . ?
C221 C223 C225 121.9(7) . . ?
C225 C223 H223 119.1 . . ?
C222 C224 N10 117.2(6) . . ?
C225 C224 N10 123.4(6) . . ?
C225 C224 C222 119.4(6) . . ?
C223 C225 C224 119.5(7) . . ?
C223 C225 H225 120.3 . . ?
C224 C225 H225 120.3 . . ?
C227 C226 C218 112.8(6) . . ?
C228 C226 C218 128.5(6) . . ?
C228 C226 C227 118.7(7) . . ?
C226 C227 C217 113.5(7) . . ?
C229 C227 C217 125.9(7) . . ?
C229 C227 C226 120.6(7) . . ?
C226 C228 H228 119.3 . . ?
C230 C228 C226 121.5(7) . . ?
C230 C228 H228 119.3 . . ?
C227 C229 H229 120.0 . . ?
C227 C229 C231 120.1(7) . . ?
C231 C229 H229 120.0 . . ?
C228 C230 N11 118.6(8) . . ?
C228 C230 C231 120.7(8) . . ?
C231 C230 N11 120.6(8) . . ?
C229 C231 H231 120.8 . . ?
C230 C231 C229 118.5(7) . . ?
C230 C231 H231 120.8 . . ?
N8 C232 C234 118.7(8) . . ?
C233 C232 N8 120.2(8) . . ?
C233 C232 C234 121.0(7) . . ?
C232 C233 H233 120.1 . . ?
C235 C233 C232 119.8(8) . . ?
C235 C233 H233 120.1 . . ?
C232 C234 H234 121.5 . . ?
C237 C234 C232 117.1(7) . . ?
C237 C234 H234 121.5 . . ?
C233 C235 H235 118.5 . . ?
C233 C235 C236 123.0(8) . . ?
C236 C235 H235 118.5 . . ?
C235 C236 C238 128.4(7) . . ?
C237 C236 C235 116.3(7) . . ?
C237 C236 C238 115.2(7) . . ?
C234 C237 C236 122.6(7) . . ?
C234 C237 C239 126.3(7) . . ?
C236 C237 C239 111.1(6) . . ?
C236 C238 C241 103.9(6) . . ?
C236 C238 C247 105.0(6) . . ?
C241 C238 C247 105.8(6) . . ?
C237 C239 C240 117.1(6) . . ?
C242 C239 C237 103.6(6) . . ?
C242 C239 C240 112.3(6) . . ?
C242 C239 C248 105.3(6) . . ?
C248 C239 C237 105.0(5) . . ?
C248 C239 C240 112.5(6) . . ?
O18 C240 O19 123.8(10) . . ?
O18 C240 C239 125.4(10) . . ?
O19 C240 C239 109.1(7) . . ?
C242 C241 C238 115.3(7) . . ?
C242 C241 C243 119.9(7) . . ?
C243 C241 C238 124.8(7) . . ?
C241 C242 C239 113.2(6) . . ?
C241 C242 C244 120.8(7) . . ?
C244 C242 C239 125.7(7) . . ?
C241 C243 H243 119.5 . . ?
C245 C243 C241 120.9(7) . . ?
C245 C243 H243 119.5 . . ?
C242 C244 H244 120.8 . . ?
C246 C244 C242 118.3(7) . . ?
C246 C244 H244 120.8 . . ?
C243 C245 H245 121.6 . . ?
C243 C245 C246 116.9(7) . . ?
C246 C245 H245 121.6 . . ?
C244 C246 N9 114.8(7) . . ?
C244 C246 C245 122.6(7) . . ?
C245 C246 N9 122.5(7) . . ?
C248 C247 C238 113.3(6) . . ?
C248 C247 C249 119.7(7) . . ?
C249 C247 C238 126.5(7) . . ?
C247 C248 C239 114.9(6) . . ?
C247 C248 C250 121.1(6) . . ?
C250 C248 C239 124.0(6) . . ?
C247 C249 H249 119.9 . . ?
C251 C249 C247 120.2(7) . . ?
C251 C249 H249 119.9 . . ?
C248 C250 H250 121.4 . . ?
C252 C250 C248 117.1(7) . . ?
C252 C250 H250 121.4 . . ?
C249 C251 H251 120.1 . . ?
C249 C251 C252 119.7(6) . . ?
C252 C251 H251 120.1 . . ?
C250 C252 N7 121.3(7) . . ?
C250 C252 C251 121.9(7) . . ?
C251 C252 N7 116.8(6) . . ?

loop_
_geom_bond_atom_site_label_1
_geom_bond_atom_site_label_2
_geom_bond_distance
_geom_bond_site_symmetry_2
_geom_bond_publ_flag
O1 C56 1.245(13) . ?
O2 C28 1.204(9) . ?
O3 C84 1.241(8) . ?
O4 C57 1.233(10) . ?
O5 C1 1.250(9) . ?
O6 C29 1.322(11) . ?
O7A C93 1.178(11) . ?
O7B C93 1.220(16) . ?
O7C C93 1.216(14) . ?
O8 C114 0.907(10) . ?
O9 H9 0.8400 . ?
O9 C114 1.350(12) . ?
N1 H1 0.8800 . ?
N1 C57 1.372(10) . ?
N1 C85 1.435(10) . ?
N2 H2 0.8800 . ?
N2 C84 1.348(9) . ?
N2 C120 1.396(9) . ?
N3 H3 0.8800 . ?
N3 C28 1.354(10) . ?
N3 C126 1.407(9) . ?
N4 H4 0.8800 . ?
N4 C56 1.232(13) . ?
N4 C106 1.435(10) . ?
N5 H5 0.8800 . ?
N5 C29 1.260(12) . ?
N5 C98 1.437(11) . ?
N6 H6 0.8800 . ?
N6 C1 1.314(9) . ?
N6 C104 1.446(9) . ?
C1 C2 1.531(10) . ?
C2 C3 1.369(10) . ?
C2 C9 1.352(10) . ?
C3 H3A 0.9500 . ?
C3 C4 1.401(9) . ?
C4 C5 1.520(9) . ?
C4 C10 1.410(10) . ?
C5 C6 1.517(9) . ?
C5 C7 1.489(9) . ?
C5 C8 1.517(9) . ?
C6 H6A 0.9800 . ?
C6 H6B 0.9800 . ?
C6 H6C 0.9800 . ?
C7 H7A 0.9800 . ?
C7 H7B 0.9800 . ?
C7 H7C 0.9800 . ?
C8 H8A 0.9800 . ?
C8 H8B 0.9800 . ?
C8 H8C 0.9800 . ?
C9 H9A 0.9500 . ?
C9 C11 1.395(9) . ?
C10 H10 0.9500 . ?
C10 C11 1.375(9) . ?
C11 C12 1.467(10) . ?
C12 C13 1.414(11) . ?
C12 C14 1.407(10) . ?
C13 H13 0.9500 . ?
C13 C15 1.381(11) . ?
C14 H14 0.9500 . ?
C14 C16 1.357(10) . ?
C15 H15 0.9500 . ?
C15 C17 1.413(11) . ?
C16 H16 0.9500 . ?
C16 C17 1.379(11) . ?
C17 C18 1.450(11) . ?
C18 C19 1.377(11) . ?
C18 C20 1.376(11) . ?
C19 H19 0.9500 . ?
C19 C21 1.378(11) . ?
C20 H20 0.9500 . ?
C20 C23 1.397(11) . ?
C21 C22 1.370(10) . ?
C21 C28 1.527(11) . ?
C22 H22 0.9500 . ?
C22 C23 1.406(11) . ?
C23 C24 1.520(9) . ?
C24 C25 1.520(10) . ?
C24 C26 1.514(10) . ?
C24 C27 1.524(10) . ?
C25 H25A 0.9800 . ?
C25 H25B 0.9800 . ?
C25 H25C 0.9800 . ?
C26 H26A 0.9800 . ?
C26 H26B 0.9800 . ?
C26 H26C 0.9800 . ?
C27 H27A 0.9800 . ?
C27 H27B 0.9800 . ?
C27 H27C 0.9800 . ?
C29 C30 1.473(13) . ?
C30 C31 1.397(12) . ?
C30 C33 1.409(12) . ?
C31 H31 0.9500 . ?
C31 C32 1.372(12) . ?
C32 C34 1.420(11) . ?
C32 C40 1.462(12) . ?
C33 H33 0.9500 . ?
C33 C35 1.471(12) . ?
C34 H34 0.9500 . ?
C34 C35 1.363(11) . ?
C35 C36 1.512(9) . ?
C36 C37 1.551(10) . ?
C36 C38 1.488(9) . ?
C36 C39 1.549(10) . ?
C37 H37A 0.9800 . ?
C37 H37B 0.9800 . ?
C37 H37C 0.9800 . ?
C38 H38A 0.9800 . ?
C38 H38B 0.9800 . ?
C38 H38C 0.9800 . ?
C39 H39A 0.9800 . ?
C39 H39B 0.9800 . ?
C39 H39C 0.9800 . ?
C40 C41 1.379(12) . ?
C40 C42 1.423(12) . ?
C41 H41 0.9500 . ?
C41 C43 1.371(12) . ?
C42 H42 0.9500 . ?
C42 C44 1.364(12) . ?
C43 H43 0.9500 . ?
C43 C45 1.389(12) . ?
C44 H44 0.9500 . ?
C44 C45 1.397(12) . ?
C45 C46 1.503(12) . ?
C46 C47 1.393(12) . ?
C46 C50 1.365(12) . ?
C47 H47 0.9500 . ?
C47 C48 1.350(12) . ?
C48 C49 1.378(14) . ?
C48 C56 1.537(17) . ?
C49 H49 0.9500 . ?
C49 C51 1.432(14) . ?
C50 H50 0.9500 . ?
C50 C51 1.409(14) . ?
C51 C52 1.563(12) . ?
C52 C53 1.507(14) . ?
C52 C54 1.516(13) . ?
C52 C55 1.519(14) . ?
C53 H53A 0.9800 . ?
C53 H53B 0.9800 . ?
C53 H53C 0.9800 . ?
C54 H54A 0.9800 . ?
C54 H54B 0.9800 . ?
C54 H54C 0.9800 . ?
C55 H55A 0.9800 . ?
C55 H55B 0.9800 . ?
C55 H55C 0.9800 . ?
C57 C58 1.505(11) . ?
C58 C59 1.414(10) . ?
C58 C66 1.333(9) . ?
C59 H59 0.9500 . ?
C59 C60 1.395(11) . ?
C60 C61 1.520(10) . ?
C60 C65 1.376(11) . ?
C61 C62 1.497(11) . ?
C61 C63 1.503(11) . ?
C61 C64 1.513(11) . ?
C62 H62A 0.9800 . ?
C62 H62B 0.9800 . ?
C62 H62C 0.9800 . ?
C63 H63A 0.9800 . ?
C63 H63B 0.9800 . ?
C63 H63C 0.9800 . ?
C64 H64A 0.9800 . ?
C64 H64B 0.9800 . ?
C64 H64C 0.9800 . ?
C65 H65 0.9500 . ?
C65 C67 1.405(10) . ?
C66 H66 0.9500 . ?
C66 C67 1.415(10) . ?
C67 C68 1.520(10) . ?
C68 C69 1.368(10) . ?
C68 C70 1.346(9) . ?
C69 H69 0.9500 . ?
C69 C71 1.395(9) . ?
C70 H70 0.9500 . ?
C70 C72 1.381(10) . ?
C71 H71 0.9500 . ?
C71 C73 1.370(9) . ?
C72 H72 0.9500 . ?
C72 C73 1.380(10) . ?
C73 C74 1.507(10) . ?
C74 C75 1.367(9) . ?
C74 C76 1.384(9) . ?
C75 H75 0.9500 . ?
C75 C79 1.432(10) . ?
C76 H76 0.9500 . ?
C76 C77 1.409(9) . ?
C77 C78 1.363(9) . ?
C77 C84 1.515(10) . ?
C78 H78 0.9500 . ?
C78 C79 1.406(9) . ?
C79 C80 1.486(9) . ?
C80 C82 1.549(11) . ?
C80 C83 1.497(10) . ?
C80 C81 1.448(12) . ?
C82 H82A 0.9800 . ?
C82 H82B 0.9800 . ?
C82 H82C 0.9800 . ?
C83 H83A 0.9800 . ?
C83 H83B 0.9800 . ?
C83 H83C 0.9800 . ?
C85 C86 1.381(11) . ?
C85 C87 1.407(11) . ?
C86 H86 0.9500 . ?
C86 C89 1.419(10) . ?
C87 H87 0.9500 . ?
C87 C88 1.399(11) . ?
C88 H88 0.9500 . ?
C88 C90 1.381(10) . ?
C89 C90 1.397(10) . ?
C89 C92 1.511(10) . ?
C90 C91 1.495(11) . ?
C91 C95 1.534(11) . ?
C91 C101 1.522(10) . ?
C92 C93 1.655(11) . ?
C92 C94 1.510(10) . ?
C92 C100 1.511(9) . ?
C94 C95 1.435(10) . ?
C94 C96 1.375(10) . ?
C95 C97 1.392(10) . ?
C96 H96 0.9500 . ?
C96 C98 1.430(11) . ?
C97 H97 0.9500 . ?
C97 C99 1.397(11) . ?
C98 C99 1.333(11) . ?
C99 H99 0.9500 . ?
C100 C101 1.394(10) . ?
C100 C102 1.408(9) . ?
C101 C103 1.390(10) . ?
C102 H102 0.9500 . ?
C102 C104 1.367(10) . ?
C103 H103 0.9500 . ?
C103 C105 1.365(10) . ?
C104 C105 1.380(10) . ?
C105 H105 0.9500 . ?
C106 C107 1.395(12) . ?
C106 C108 1.356(11) . ?
C107 H107 0.9500 . ?
C107 C109 1.450(11) . ?
C108 H108 0.9500 . ?
C108 C110 1.386(10) . ?
C109 H109 0.9500 . ?
C109 C111 1.369(10) . ?
C110 C111 1.437(10) . ?
C110 C113 1.573(11) . ?
C111 C112 1.501(10) . ?
C112 C115 1.520(10) . ?
C112 C121 1.529(10) . ?
C113 C114 1.609(14) . ?
C113 C116 1.525(10) . ?
C113 C122 1.536(10) . ?
C115 C116 1.381(9) . ?
C115 C117 1.385(10) . ?
C116 C118 1.387(10) . ?
C117 H117 0.9500 . ?
C117 C119 1.370(10) . ?
C118 H118 0.9500 . ?
C118 C120 1.426(10) . ?
C119 H119 0.9500 . ?
C119 C120 1.404(10) . ?
C121 C122 1.382(9) . ?
C121 C123 1.347(10) . ?
C122 C124 1.390(10) . ?
C123 H123 0.9500 . ?
C123 C125 1.426(10) . ?
C124 H124 0.9500 . ?
C124 C126 1.417(10) . ?
C125 H125 0.9500 . ?
C125 C126 1.402(10) . ?
C81 H81A 0.9800 . ?
C81 H81B 0.9800 . ?
C81 H81C 0.9800 . ?
O10 C210 1.286(12) . ?
O11 C148 1.233(9) . ?
O12 C182 1.225(8) . ?
O13 C127 1.208(9) . ?
O14 C155 1.188(9) . ?
O15 C183 1.277(11) . ?
O16 H16A 0.8400 . ?
O16 C219 1.242(10) . ?
O17 C219 1.163(10) . ?
O18 C240 1.060(9) . ?
O19 H19A 0.8400 . ?
O19 C240 1.307(10) . ?
N7 H7 0.8800 . ?
N7 C182 1.346(9) . ?
N7 C252 1.452(9) . ?
N8 H8 0.8800 . ?
N8 C210 1.267(13) . ?
N8 C232 1.393(10) . ?
N9 H9B 0.8800 . ?
N9 C148 1.353(10) . ?
N9 C246 1.459(10) . ?
N10 H10A 0.8800 . ?
N10 C155 1.384(9) . ?
N10 C224 1.437(8) . ?
N11 H11 0.8800 . ?
N11 C183 1.295(12) . ?
N11 C230 1.418(10) . ?
N12 H12 0.8800 . ?
N12 C127 1.373(10) . ?
N12 C211 1.389(9) . ?
C127 C128 1.486(11) . ?
C128 C129 1.446(11) . ?
C128 C135 1.423(11) . ?
C129 C130 1.417(11) . ?
C130 C131 1.524(10) . ?
C130 C136 1.406(12) . ?
C131 C132 1.553(10) . ?
C131 C133 1.533(10) . ?
C131 C134 1.527(10) . ?
C132 H13A 0.9800 . ?
C132 H13B 0.9800 . ?
C132 H13C 0.9800 . ?
C133 H13D 0.9800 . ?
C133 H13E 0.9800 . ?
C133 H13F 0.9800 . ?
C134 H13G 0.9800 . ?
C134 H13H 0.9800 . ?
C134 H13I 0.9800 . ?
C135 C137 1.382(11) . ?
C136 C137 1.353(12) . ?
C137 C138 1.535(12) . ?
C138 C139 1.357(13) . ?
C138 C140 1.448(13) . ?
C139 H139 0.9500 . ?
C139 C141 1.443(14) . ?
C140 H140 0.9500 . ?
C140 C142 1.329(15) . ?
C141 H141 0.9500 . ?
C141 C143 1.318(12) . ?
C142 H142 0.9500 . ?
C142 C143 1.297(14) . ?
C143 C144 1.571(13) . ?
C144 C145 1.411(13) . ?
C144 C146 1.359(11) . ?
C145 C150 1.433(13) . ?
C146 C147 1.369(11) . ?
C147 C148 1.495(11) . ?
C147 C149 1.370(11) . ?
C149 C150 1.368(12) . ?
C150 C151 1.538(14) . ?
C151 C152 1.527(15) . ?
C151 C153 1.513(15) . ?
C151 C154 1.551(16) . ?
C152 H15A 0.9800 . ?
C152 H15B 0.9800 . ?
C152 H15C 0.9800 . ?
C153 H15D 0.9800 . ?
C153 H15E 0.9800 . ?
C153 H15F 0.9800 . ?
C154 H15G 0.9800 . ?
C154 H15H 0.9800 . ?
C154 H15I 0.9800 . ?
C155 C156 1.507(10) . ?
C156 C157 1.369(10) . ?
C156 C163 1.422(10) . ?
C157 H157 0.9500 . ?
C157 C158 1.405(10) . ?
C158 C159 1.529(9) . ?
C158 C164 1.413(11) . ?
C159 C160 1.529(10) . ?
C159 C161 1.545(10) . ?
C159 C162 1.513(9) . ?
C160 H16B 0.9800 . ?
C160 H16C 0.9800 . ?
C160 H16D 0.9800 . ?
C161 H16E 0.9800 . ?
C161 H16F 0.9800 . ?
C161 H16G 0.9800 . ?
C162 H16H 0.9800 . ?
C162 H16I 0.9800 . ?
C162 H16J 0.9800 . ?
C163 H163 0.9500 . ?
C163 C165 1.406(10) . ?
C164 H164 0.9500 . ?
C164 C165 1.364(11) . ?
C165 C166 1.462(11) . ?
C166 C167 1.432(11) . ?
C166 C168 1.425(11) . ?
C167 H167 0.9500 . ?
C167 C169 1.310(11) . ?
C168 H168 0.9500 . ?
C168 C170 1.378(12) . ?
C169 H169 0.9500 . ?
C169 C171 1.375(10) . ?
C170 H170 0.9500 . ?
C170 C171 1.393(11) . ?
C171 C172 1.488(11) . ?
C172 C173 1.403(10) . ?
C172 C174 1.373(10) . ?
C173 H173 0.9500 . ?
C173 C175 1.388(10) . ?
C174 H174 0.9500 . ?
C174 C176 1.381(10) . ?
C175 C177 1.423(9) . ?
C175 C182 1.467(10) . ?
C176 C177 1.390(10) . ?
C176 C178 1.494(9) . ?
C177 H177 0.9500 . ?
C178 C179 1.501(11) . ?
C178 C180 1.479(10) . ?
C178 C181 1.443(10) . ?
C179 H17A 0.9800 . ?
C179 H17B 0.9800 . ?
C179 H17C 0.9800 . ?
C180 H18A 0.9800 . ?
C180 H18B 0.9800 . ?
C180 H18C 0.9800 . ?
C181 H18D 0.9800 . ?
C181 H18E 0.9800 . ?
C181 H18F 0.9800 . ?
C183 C184 1.533(13) . ?
C184 C185 1.363(12) . ?
C184 C191 1.344(12) . ?
C185 H185 0.9500 . ?
C185 C186 1.420(12) . ?
C186 C187 1.509(10) . ?
C186 C192 1.346(11) . ?
C187 C188 1.506(10) . ?
C187 C189 1.515(9) . ?
C187 C190 1.529(10) . ?
C188 H18G 0.9800 . ?
C188 H18H 0.9800 . ?
C188 H18I 0.9800 . ?
C189 H18J 0.9800 . ?
C189 H18K 0.9800 . ?
C189 H18L 0.9800 . ?
C190 H19B 0.9800 . ?
C190 H19C 0.9800 . ?
C190 H19D 0.9800 . ?
C191 H191 0.9500 . ?
C191 C193 1.384(12) . ?
C192 H192 0.9500 . ?
C192 C193 1.431(12) . ?
C193 C194 1.467(12) . ?
C194 C196 1.245(15) . ?
C194 C199 1.315(15) . ?
C195 C197 1.215(16) . ?
C195 C198 1.346(17) . ?
C195 C200 1.479(13) . ?
C196 H196 0.9500 . ?
C196 C197 1.41(2) . ?
C197 H197 0.9500 . ?
C198 H198 0.9500 . ?
C198 C199 1.363(17) . ?
C199 H199 0.9500 . ?
C200 C201 1.343(11) . ?
C200 C202 1.422(12) . ?
C201 H201 0.9500 . ?
C201 C203 1.339(13) . ?
C202 H202 0.9500 . ?
C202 C204 1.335(11) . ?
C203 C205 1.395(13) . ?
C203 C210 1.576(15) . ?
C204 C205 1.410(12) . ?
C204 C206 1.525(10) . ?
C205 H205 0.9500 . ?
C206 C207 1.551(10) . ?
C206 C208 1.548(10) . ?
C206 C209 1.523(10) . ?
C207 H20A 0.9800 . ?
C207 H20B 0.9800 . ?
C207 H20C 0.9800 . ?
C208 H20D 0.9800 . ?
C208 H20E 0.9800 . ?
C208 H20F 0.9800 . ?
C209 H20G 0.9800 . ?
C209 H20H 0.9800 . ?
C209 H20I 0.9800 . ?
C211 C212 1.395(9) . ?
C211 C213 1.390(10) . ?
C212 H212 0.9500 . ?
C212 C214 1.397(9) . ?
C213 H213 0.9500 . ?
C213 C215 1.351(9) . ?
C214 C216 1.379(9) . ?
C214 C218 1.572(9) . ?
C215 H215 0.9500 . ?
C215 C216 1.417(9) . ?
C216 C217 1.491(9) . ?
C217 C221 1.536(10) . ?
C217 C227 1.511(10) . ?
C218 C219 1.490(11) . ?
C218 C220 1.620(10) . ?
C218 C226 1.551(10) . ?
C220 C221 1.408(9) . ?
C220 C222 1.360(9) . ?
C221 C223 1.348(9) . ?
C222 H222 0.9500 . ?
C222 C224 1.409(9) . ?
C223 H223 0.9500 . ?
C223 C225 1.380(9) . ?
C224 C225 1.385(9) . ?
C225 H225 0.9500 . ?
C226 C227 1.421(9) . ?
C226 C228 1.372(10) . ?
C227 C229 1.373(10) . ?
C228 H228 0.9500 . ?
C228 C230 1.371(10) . ?
C229 H229 0.9500 . ?
C229 C231 1.412(10) . ?
C230 C231 1.403(10) . ?
C231 H231 0.9500 . ?
C232 C233 1.375(11) . ?
C232 C234 1.463(11) . ?
C233 H233 0.9500 . ?
C233 C235 1.338(10) . ?
C234 H234 0.9500 . ?
C234 C237 1.363(10) . ?
C235 H235 0.9500 . ?
C235 C236 1.429(10) . ?
C236 C237 1.427(10) . ?
C236 C238 1.500(10) . ?
C237 C239 1.541(10) . ?
C238 C241 1.515(10) . ?
C238 C247 1.515(10) . ?
C239 C240 1.564(11) . ?
C239 C242 1.533(10) . ?
C239 C248 1.538(9) . ?
C241 C242 1.371(10) . ?
C241 C243 1.416(11) . ?
C242 C244 1.395(9) . ?
C243 H243 0.9500 . ?
C243 C245 1.387(10) . ?
C244 H244 0.9500 . ?
C244 C246 1.388(10) . ?
C245 H245 0.9500 . ?
C245 C246 1.417(11) . ?
C247 C248 1.376(10) . ?
C247 C249 1.396(10) . ?
C248 C250 1.423(10) . ?
C249 H249 0.9500 . ?
C249 C251 1.371(10) . ?
C250 H250 0.9500 . ?
C250 C252 1.383(9) . ?
C251 H251 0.9500 . ?
C251 C252 1.396(10) . ?

loop_
_geom_torsion_atom_site_label_1
_geom_torsion_atom_site_label_2
_geom_torsion_atom_site_label_3
_geom_torsion_atom_site_label_4
_geom_torsion
_geom_torsion_site_symmetry_1
_geom_torsion_site_symmetry_2
_geom_torsion_site_symmetry_3
_geom_torsion_site_symmetry_4
_geom_torsion_publ_flag
O4 C57 C58 C59 11.5(12) . . . . ?
O4 C57 C58 C66 -166.7(9) . . . . ?
O5 C1 C2 C3 -165.9(7) . . . . ?
O5 C1 C2 C9 13.7(10) . . . . ?
O6 C29 C30 C31 153.1(9) . . . . ?
O6 C29 C30 C33 -28.3(13) . . . . ?
N1 C57 C58 C59 -169.7(7) . . . . ?
N1 C57 C58 C66 12.0(12) . . . . ?
N1 C85 C86 C89 179.2(6) . . . . ?
N1 C85 C87 C88 -179.8(7) . . . . ?
N4 C106 C107 C109 -178.7(7) . . . . ?
N4 C106 C108 C110 175.8(7) . . . . ?
N5 C29 C30 C31 -31.4(13) . . . . ?
N5 C29 C30 C33 147.2(9) . . . . ?
N5 C98 C99 C97 176.9(7) . . . . ?
N6 C1 C2 C3 16.0(10) . . . . ?
N6 C1 C2 C9 -164.4(7) . . . . ?
N6 C104 C105 C103 176.8(6) . . . . ?
C1 N6 C104 C102 -30.0(11) . . . . ?
C1 N6 C104 C105 152.1(7) . . . . ?
C1 C2 C3 C4 -177.8(6) . . . . ?
C1 C2 C9 C11 178.2(6) . . . . ?
C2 C3 C4 C5 179.2(7) . . . . ?
C2 C3 C4 C10 -1.6(10) . . . . ?
C2 C9 C11 C10 1.0(11) . . . . ?
C2 C9 C11 C12 -177.6(7) . . . . ?
C3 C2 C9 C11 -2.2(11) . . . . ?
C3 C4 C5 C6 107.1(9) . . . . ?
C3 C4 C5 C7 -128.8(9) . . . . ?
C3 C4 C5 C8 -10.1(10) . . . . ?
C3 C4 C10 C11 0.4(11) . . . . ?
C4 C10 C11 C9 -0.1(11) . . . . ?
C4 C10 C11 C12 178.6(7) . . . . ?
C5 C4 C10 C11 179.6(7) . . . . ?
C9 C2 C3 C4 2.6(11) . . . . ?
C9 C11 C12 C13 -38.1(11) . . . . ?
C9 C11 C12 C14 137.8(7) . . . . ?
C10 C4 C5 C6 -72.1(9) . . . . ?
C10 C4 C5 C7 52.0(10) . . . . ?
C10 C4 C5 C8 170.7(7) . . . . ?
C10 C11 C12 C13 143.3(8) . . . . ?
C10 C11 C12 C14 -40.8(10) . . . . ?
C11 C12 C13 C15 174.7(8) . . . . ?
C11 C12 C14 C16 -176.5(7) . . . . ?
C12 C13 C15 C17 1.8(13) . . . . ?
C12 C14 C16 C17 1.9(12) . . . . ?
C13 C12 C14 C16 -0.4(10) . . . . ?
C13 C15 C17 C16 -0.4(12) . . . . ?
C13 C15 C17 C18 -175.0(8) . . . . ?
C14 C12 C13 C15 -1.4(12) . . . . ?
C14 C16 C17 C15 -1.5(12) . . . . ?
C14 C16 C17 C18 172.8(8) . . . . ?
C15 C17 C18 C19 50.7(12) . . . . ?
C15 C17 C18 C20 -129.9(9) . . . . ?
C16 C17 C18 C19 -123.4(9) . . . . ?
C16 C17 C18 C20 56.1(13) . . . . ?
C17 C18 C19 C21 176.1(8) . . . . ?
C17 C18 C20 C23 178.1(8) . . . . ?
C18 C19 C21 C22 6.6(13) . . . . ?
C18 C19 C21 C28 -176.2(8) . . . . ?
C18 C20 C23 C22 4.4(13) . . . . ?
C18 C20 C23 C24 -172.4(8) . . . . ?
C19 C18 C20 C23 -2.4(13) . . . . ?
C19 C21 C22 C23 -4.3(12) . . . . ?
C19 C21 C28 O2 174.8(8) . . . . ?
C19 C21 C28 N3 -7.6(12) . . . . ?
C20 C18 C19 C21 -3.4(13) . . . . ?
C20 C23 C24 C25 69.8(11) . . . . ?
C20 C23 C24 C26 -48.4(12) . . . . ?
C20 C23 C24 C27 -171.0(8) . . . . ?
C21 C22 C23 C20 -0.9(12) . . . . ?
C21 C22 C23 C24 175.8(8) . . . . ?
C22 C21 C28 O2 -8.1(12) . . . . ?
C22 C21 C28 N3 169.6(7) . . . . ?
C22 C23 C24 C25 -106.8(10) . . . . ?
C22 C23 C24 C26 135.1(9) . . . . ?
C22 C23 C24 C27 12.5(12) . . . . ?
C28 N3 C126 C124 178.1(7) . . . . ?
C28 N3 C126 C125 1.7(11) . . . . ?
C28 C21 C22 C23 178.3(7) . . . . ?
C29 N5 C98 C96 -169.0(8) . . . . ?
C29 N5 C98 C99 14.3(13) . . . . ?
C29 C30 C31 C32 -179.6(8) . . . . ?
C29 C30 C33 C35 -178.5(8) . . . . ?
C30 C31 C32 C34 -1.5(12) . . . . ?
C30 C31 C32 C40 -178.7(8) . . . . ?
C30 C33 C35 C34 -2.6(12) . . . . ?
C30 C33 C35 C36 174.8(7) . . . . ?
C31 C30 C33 C35 0.1(12) . . . . ?
C31 C32 C34 C35 -1.1(12) . . . . ?
C31 C32 C40 C41 33.8(12) . . . . ?
C31 C32 C40 C42 -149.3(8) . . . . ?
C32 C34 C35 C33 3.1(12) . . . . ?
C32 C34 C35 C36 -174.0(7) . . . . ?
C32 C40 C41 C43 168.9(7) . . . . ?
C32 C40 C42 C44 -171.9(8) . . . . ?
C33 C30 C31 C32 1.9(13) . . . . ?
C33 C35 C36 C37 -69.9(10) . . . . ?
C33 C35 C36 C38 170.3(7) . . . . ?
C33 C35 C36 C39 49.6(10) . . . . ?
C34 C32 C40 C41 -143.4(8) . . . . ?
C34 C32 C40 C42 33.5(11) . . . . ?
C34 C35 C36 C37 107.4(10) . . . . ?
C34 C35 C36 C38 -12.4(11) . . . . ?
C34 C35 C36 C39 -133.1(8) . . . . ?
C40 C32 C34 C35 176.3(7) . . . . ?
C40 C41 C43 C45 5.5(12) . . . . ?
C40 C42 C44 C45 1.1(13) . . . . ?
C41 C40 C42 C44 5.1(12) . . . . ?
C41 C43 C45 C44 1.1(12) . . . . ?
C41 C43 C45 C46 -168.9(7) . . . . ?
C42 C40 C41 C43 -8.2(11) . . . . ?
C42 C44 C45 C43 -4.2(12) . . . . ?
C42 C44 C45 C46 166.0(7) . . . . ?
C43 C45 C46 C47 -35.0(11) . . . . ?
C43 C45 C46 C50 144.5(8) . . . . ?
C44 C45 C46 C47 155.3(8) . . . . ?
C44 C45 C46 C50 -25.2(11) . . . . ?
C45 C46 C47 C48 177.2(8) . . . . ?
C45 C46 C50 C51 -177.3(8) . . . . ?
C46 C47 C48 C49 1.4(16) . . . . ?
C46 C47 C48 C56 -170.5(9) . . . . ?
C46 C50 C51 C49 -1.1(13) . . . . ?
C46 C50 C51 C52 174.8(8) . . . . ?
C47 C46 C50 C51 2.3(13) . . . . ?
C47 C48 C49 C51 -0.3(17) . . . . ?
C47 C48 C56 O1 151.4(13) . . . . ?
C47 C48 C56 N4 -29(2) . . . . ?
C48 C49 C51 C50 0.1(14) . . . . ?
C48 C49 C51 C52 -176.1(9) . . . . ?
C49 C48 C56 O1 -21(2) . . . . ?
C49 C48 C56 N4 158.6(13) . . . . ?
C49 C51 C52 C53 -63.8(14) . . . . ?
C49 C51 C52 C54 61.5(13) . . . . ?
C49 C51 C52 C55 179.1(10) . . . . ?
C50 C46 C47 C48 -2.3(13) . . . . ?
C50 C51 C52 C53 120.3(13) . . . . ?
C50 C51 C52 C54 -114.3(12) . . . . ?
C50 C51 C52 C55 3.3(14) . . . . ?
C56 N4 C106 C107 30.1(16) . . . . ?
C56 N4 C106 C108 -149.1(13) . . . . ?
C56 C48 C49 C51 171.7(10) . . . . ?
C57 N1 C85 C86 -153.4(8) . . . . ?
C57 N1 C85 C87 24.6(12) . . . . ?
C57 C58 C59 C60 178.5(8) . . . . ?
C57 C58 C66 C67 -178.4(8) . . . . ?
C58 C59 C60 C61 -178.6(8) . . . . ?
C58 C59 C60 C65 3.0(14) . . . . ?
C58 C66 C67 C65 -3.6(12) . . . . ?
C58 C66 C67 C68 178.4(8) . . . . ?
C59 C58 C66 C67 3.5(13) . . . . ?
C59 C60 C61 C62 112.5(11) . . . . ?
C59 C60 C61 C63 -128.9(10) . . . . ?
C59 C60 C61 C64 -5.7(14) . . . . ?
C59 C60 C65 C67 -3.3(14) . . . . ?
C60 C65 C67 C66 3.5(13) . . . . ?
C60 C65 C67 C68 -178.5(8) . . . . ?
C61 C60 C65 C67 178.3(9) . . . . ?
C65 C60 C61 C62 -69.2(12) . . . . ?
C65 C60 C61 C63 49.4(13) . . . . ?
C65 C60 C61 C64 172.6(10) . . . . ?
C65 C67 C68 C69 -32.7(11) . . . . ?
C65 C67 C68 C70 151.3(8) . . . . ?
C66 C58 C59 C60 -3.1(13) . . . . ?
C66 C67 C68 C69 145.2(8) . . . . ?
C66 C67 C68 C70 -30.8(11) . . . . ?
C67 C68 C69 C71 -175.8(6) . . . . ?
C67 C68 C70 C72 177.1(7) . . . . ?
C68 C69 C71 C73 -2.7(11) . . . . ?
C68 C70 C72 C73 -0.3(12) . . . . ?
C69 C68 C70 C72 1.2(11) . . . . ?
C69 C71 C73 C72 3.5(10) . . . . ?
C69 C71 C73 C74 179.2(6) . . . . ?
C70 C68 C69 C71 0.3(11) . . . . ?
C70 C72 C73 C71 -2.1(11) . . . . ?
C70 C72 C73 C74 -177.6(7) . . . . ?
C71 C73 C74 C75 -32.0(9) . . . . ?
C71 C73 C74 C76 147.1(6) . . . . ?
C72 C73 C74 C75 143.5(7) . . . . ?
C72 C73 C74 C76 -37.4(10) . . . . ?
C73 C74 C75 C79 177.1(6) . . . . ?
C73 C74 C76 C77 -178.1(6) . . . . ?
C74 C75 C79 C78 1.8(9) . . . . ?
C74 C75 C79 C80 -179.4(6) . . . . ?
C74 C76 C77 C78 0.2(9) . . . . ?
C74 C76 C77 C84 179.3(6) . . . . ?
C75 C74 C76 C77 1.0(9) . . . . ?
C75 C79 C80 C82 117.1(9) . . . . ?
C75 C79 C80 C83 -135.0(8) . . . . ?
C75 C79 C80 C81 -11.7(13) . . . . ?
C76 C74 C75 C79 -2.1(9) . . . . ?
C76 C77 C78 C79 -0.3(10) . . . . ?
C76 C77 C84 O3 -165.4(6) . . . . ?
C76 C77 C84 N2 14.9(9) . . . . ?
C77 C78 C79 C75 -0.6(9) . . . . ?
C77 C78 C79 C80 -179.3(6) . . . . ?
C78 C77 C84 O3 13.8(9) . . . . ?
C78 C77 C84 N2 -166.0(6) . . . . ?
C78 C79 C80 C82 -64.2(10) . . . . ?
C78 C79 C80 C83 43.7(11) . . . . ?
C78 C79 C80 C81 167.0(11) . . . . ?
C84 N2 C120 C118 -143.2(7) . . . . ?
C84 N2 C120 C119 36.7(10) . . . . ?
C84 C77 C78 C79 -179.5(6) . . . . ?
C85 N1 C57 O4 -7.7(13) . . . . ?
C85 N1 C57 C58 173.5(7) . . . . ?
C85 C86 C89 C90 0.3(10) . . . . ?
C85 C86 C89 C92 -176.6(7) . . . . ?
C85 C87 C88 C90 1.3(11) . . . . ?
C86 C85 C87 C88 -1.9(11) . . . . ?
C86 C89 C90 C88 -0.9(10) . . . . ?
C86 C89 C90 C91 -178.5(6) . . . . ?
C86 C89 C92 C93 -1.8(10) . . . . ?
C86 C89 C92 C94 119.2(8) . . . . ?
C86 C89 C92 C100 -128.1(7) . . . . ?
C87 C85 C86 C89 1.2(11) . . . . ?
C87 C88 C90 C89 0.0(12) . . . . ?
C87 C88 C90 C91 177.3(7) . . . . ?
C88 C90 C91 C95 -120.6(8) . . . . ?
C88 C90 C91 C101 131.0(8) . . . . ?
C89 C90 C91 C95 56.8(8) . . . . ?
C89 C90 C91 C101 -51.5(8) . . . . ?
C89 C92 C93 O7A 175.8(8) . . . . ?
C89 C92 C93 O7B 51.1(13) . . . . ?
C89 C92 C93 O7C -60.0(11) . . . . ?
C89 C92 C94 C95 59.0(7) . . . . ?
C89 C92 C94 C96 -122.4(7) . . . . ?
C89 C92 C100 C101 -54.2(8) . . . . ?
C89 C92 C100 C102 128.7(7) . . . . ?
C90 C89 C92 C93 -178.8(6) . . . . ?
C90 C89 C92 C94 -57.8(7) . . . . ?
C90 C89 C92 C100 54.8(8) . . . . ?
C90 C91 C95 C94 -54.2(7) . . . . ?
C90 C91 C95 C97 122.3(8) . . . . ?
C90 C91 C101 C100 51.9(9) . . . . ?
C90 C91 C101 C103 -129.9(7) . . . . ?
C91 C95 C97 C99 -177.0(7) . . . . ?
C91 C101 C103 C105 -177.7(7) . . . . ?
C92 C89 C90 C88 176.5(6) . . . . ?
C92 C89 C90 C91 -1.1(9) . . . . ?
C92 C94 C95 C91 -3.4(8) . . . . ?
C92 C94 C95 C97 179.8(6) . . . . ?
C92 C94 C96 C98 -179.2(6) . . . . ?
C92 C100 C101 C91 1.2(9) . . . . ?
C92 C100 C101 C103 -177.1(6) . . . . ?
C92 C100 C102 C104 175.6(7) . . . . ?
C93 C92 C94 C95 -178.2(6) . . . . ?
C93 C92 C94 C96 0.4(10) . . . . ?
C93 C92 C100 C101 178.9(6) . . . . ?
C93 C92 C100 C102 1.9(10) . . . . ?
C94 C92 C93 O7A 58.4(10) . . . . ?
C94 C92 C93 O7B -66.3(12) . . . . ?
C94 C92 C93 O7C -177.4(9) . . . . ?
C94 C92 C100 C101 57.6(7) . . . . ?
C94 C92 C100 C102 -119.4(8) . . . . ?
C94 C95 C97 C99 -0.7(10) . . . . ?
C94 C96 C98 N5 -177.0(6) . . . . ?
C94 C96 C98 C99 0.0(11) . . . . ?
C95 C91 C101 C100 -58.4(8) . . . . ?
C95 C91 C101 C103 119.9(8) . . . . ?
C95 C94 C96 C98 -0.7(9) . . . . ?
C95 C97 C99 C98 0.0(12) . . . . ?
C96 C94 C95 C91 177.8(6) . . . . ?
C96 C94 C95 C97 1.0(10) . . . . ?
C96 C98 C99 C97 0.4(12) . . . . ?
C98 N5 C29 O6 -0.8(14) . . . . ?
C98 N5 C29 C30 -176.2(7) . . . . ?
C100 C92 C93 O7A -60.0(10) . . . . ?
C100 C92 C93 O7B 175.3(11) . . . . ?
C100 C92 C93 O7C 64.2(11) . . . . ?
C100 C92 C94 C95 -55.6(7) . . . . ?
C100 C92 C94 C96 123.0(7) . . . . ?
C100 C101 C103 C105 0.4(11) . . . . ?
C100 C102 C104 N6 -176.1(6) . . . . ?
C100 C102 C104 C105 1.7(10) . . . . ?
C101 C91 C95 C94 59.2(7) . . . . ?
C101 C91 C95 C97 -124.3(8) . . . . ?
C101 C100 C102 C104 -1.3(10) . . . . ?
C101 C103 C105 C104 0.0(11) . . . . ?
C102 C100 C101 C91 178.5(6) . . . . ?
C102 C100 C101 C103 0.2(10) . . . . ?
C102 C104 C105 C103 -1.0(11) . . . . ?
C104 N6 C1 O5 7.0(12) . . . . ?
C104 N6 C1 C2 -175.0(6) . . . . ?
C106 N4 C56 O1 7(2) . . . . ?
C106 N4 C56 C48 -172.3(10) . . . . ?
C106 C107 C109 C111 1.4(11) . . . . ?
C106 C108 C110 C111 4.4(11) . . . . ?
C106 C108 C110 C113 178.0(7) . . . . ?
C107 C106 C108 C110 -3.3(12) . . . . ?
C107 C109 C111 C110 -0.3(11) . . . . ?
C107 C109 C111 C112 179.3(7) . . . . ?
C108 C106 C107 C109 0.4(12) . . . . ?
C108 C110 C111 C109 -2.7(11) . . . . ?
C108 C110 C111 C112 177.7(6) . . . . ?
C108 C110 C113 C114 2.5(11) . . . . ?
C108 C110 C113 C116 128.7(8) . . . . ?
C108 C110 C113 C122 -120.6(8) . . . . ?
C109 C111 C112 C115 -126.6(7) . . . . ?
C109 C111 C112 C121 122.4(7) . . . . ?
C110 C111 C112 C115 53.0(8) . . . . ?
C110 C111 C112 C121 -57.9(7) . . . . ?
C110 C113 C114 O8 7(2) . . . . ?
C110 C113 C114 O9 -174.6(7) . . . . ?
C110 C113 C116 C115 56.6(7) . . . . ?
C110 C113 C116 C118 -125.5(7) . . . . ?
C110 C113 C122 C121 -55.8(8) . . . . ?
C110 C113 C122 C124 122.2(8) . . . . ?
C111 C110 C113 C114 176.6(6) . . . . ?
C111 C110 C113 C116 -57.3(7) . . . . ?
C111 C110 C113 C122 53.4(7) . . . . ?
C111 C112 C115 C116 -55.6(8) . . . . ?
C111 C112 C115 C117 120.3(7) . . . . ?
C111 C112 C121 C122 56.9(7) . . . . ?
C111 C112 C121 C123 -121.4(7) . . . . ?
C112 C115 C116 C113 -0.2(8) . . . . ?
C112 C115 C116 C118 -178.2(6) . . . . ?
C112 C115 C117 C119 -178.9(6) . . . . ?
C112 C121 C122 C113 0.0(9) . . . . ?
C112 C121 C122 C124 -178.2(6) . . . . ?
C112 C121 C123 C125 176.0(6) . . . . ?
C113 C110 C111 C109 -177.3(6) . . . . ?
C113 C110 C111 C112 3.0(8) . . . . ?
C113 C116 C118 C120 179.1(6) . . . . ?
C113 C122 C124 C126 -177.1(7) . . . . ?
C114 C113 C116 C115 -178.1(7) . . . . ?
C114 C113 C116 C118 -0.2(10) . . . . ?
C114 C113 C122 C121 179.9(6) . . . . ?
C114 C113 C122 C124 -2.1(11) . . . . ?
C115 C112 C121 C122 -53.9(8) . . . . ?
C115 C112 C121 C123 127.8(7) . . . . ?
C115 C116 C118 C120 -3.1(10) . . . . ?
C115 C117 C119 C120 -1.8(10) . . . . ?
C116 C113 C114 O8 -113.0(19) . . . . ?
C116 C113 C114 O9 65.4(10) . . . . ?
C116 C113 C122 C121 53.6(8) . . . . ?
C116 C113 C122 C124 -128.4(7) . . . . ?
C116 C115 C117 C119 -3.2(10) . . . . ?
C116 C118 C120 N2 178.2(6) . . . . ?
C116 C118 C120 C119 -1.7(9) . . . . ?
C117 C115 C116 C113 -176.4(6) . . . . ?
C117 C115 C116 C118 5.6(10) . . . . ?
C117 C119 C120 N2 -175.8(6) . . . . ?
C117 C119 C120 C118 4.2(9) . . . . ?
C120 N2 C84 O3 -8.3(10) . . . . ?
C120 N2 C84 C77 171.5(6) . . . . ?
C121 C112 C115 C116 54.1(7) . . . . ?
C121 C112 C115 C117 -130.0(7) . . . . ?
C121 C122 C124 C126 0.9(10) . . . . ?
C121 C123 C125 C126 3.0(10) . . . . ?
C122 C113 C114 O8 126.1(18) . . . . ?
C122 C113 C114 O9 -55.5(9) . . . . ?
C122 C113 C116 C115 -53.7(8) . . . . ?
C122 C113 C116 C118 124.2(7) . . . . ?
C122 C121 C123 C125 -2.1(11) . . . . ?
C122 C124 C126 N3 -176.5(6) . . . . ?
C122 C124 C126 C125 0.0(10) . . . . ?
C123 C121 C122 C113 178.4(6) . . . . ?
C123 C121 C122 C124 0.2(10) . . . . ?
C123 C125 C126 N3 174.5(6) . . . . ?
C123 C125 C126 C124 -1.9(10) . . . . ?
C126 N3 C28 O2 8.2(13) . . . . ?
C126 N3 C28 C21 -169.5(7) . . . . ?
O13 C127 C128 C129 -5.8(10) . . . . ?
O13 C127 C128 C135 179.3(7) . . . . ?
O14 C155 C156 C157 8.0(10) . . . . ?
O14 C155 C156 C163 -172.1(7) . . . . ?
O15 C183 C184 C185 -39.8(13) . . . . ?
O15 C183 C184 C191 143.7(9) . . . . ?
N8 C232 C233 C235 -176.2(7) . . . . ?
N8 C232 C234 C237 176.3(6) . . . . ?
N10 C155 C156 C157 -169.7(6) . . . . ?
N10 C155 C156 C163 10.1(10) . . . . ?
N10 C224 C225 C223 -177.4(6) . . . . ?
N11 C183 C184 C185 144.2(9) . . . . ?
N11 C183 C184 C191 -32.2(13) . . . . ?
N11 C230 C231 C229 177.3(6) . . . . ?
N12 C127 C128 C129 178.9(6) . . . . ?
N12 C127 C128 C135 4.0(10) . . . . ?
N12 C211 C212 C214 -179.4(6) . . . . ?
N12 C211 C213 C215 176.8(7) . . . . ?
C127 N12 C211 C212 139.4(7) . . . . ?
C127 N12 C211 C213 -40.3(11) . . . . ?
C127 C128 C129 C130 -178.8(7) . . . . ?
C127 C128 C135 C137 177.2(7) . . . . ?
C128 C129 C130 C131 179.9(7) . . . . ?
C128 C129 C130 C136 1.6(11) . . . . ?
C128 C135 C137 C136 0.6(12) . . . . ?
C128 C135 C137 C138 -176.9(7) . . . . ?
C129 C128 C135 C137 2.6(11) . . . . ?
C129 C130 C131 C132 -128.5(9) . . . . ?
C129 C130 C131 C133 113.8(10) . . . . ?
C129 C130 C131 C134 -6.1(12) . . . . ?
C129 C130 C136 C137 1.5(13) . . . . ?
C130 C136 C137 C135 -2.7(14) . . . . ?
C130 C136 C137 C138 174.7(8) . . . . ?
C131 C130 C136 C137 -176.9(8) . . . . ?
C135 C128 C129 C130 -3.6(11) . . . . ?
C135 C137 C138 C139 39.2(14) . . . . ?
C135 C137 C138 C140 -136.5(10) . . . . ?
C136 C130 C131 C132 49.8(11) . . . . ?
C136 C130 C131 C133 -68.0(11) . . . . ?
C136 C130 C131 C134 172.2(9) . . . . ?
C136 C137 C138 C139 -138.3(11) . . . . ?
C136 C137 C138 C140 46.0(14) . . . . ?
C137 C138 C139 C141 177.1(11) . . . . ?
C137 C138 C140 C142 -179.4(12) . . . . ?
C138 C139 C141 C143 3(2) . . . . ?
C138 C140 C142 C143 2(2) . . . . ?
C139 C138 C140 C142 4.7(18) . . . . ?
C139 C141 C143 C142 5(2) . . . . ?
C139 C141 C143 C144 177.5(11) . . . . ?
C140 C138 C139 C141 -7.0(18) . . . . ?
C140 C142 C143 C141 -7(2) . . . . ?
C140 C142 C143 C144 -179.8(13) . . . . ?
C141 C143 C144 C145 -144.9(11) . . . . ?
C141 C143 C144 C146 35.1(15) . . . . ?
C142 C143 C144 C145 27.8(16) . . . . ?
C142 C143 C144 C146 -152.2(12) . . . . ?
C143 C144 C145 C150 179.8(9) . . . . ?
C143 C144 C146 C147 177.2(8) . . . . ?
C144 C145 C150 C149 2.5(16) . . . . ?
C144 C145 C150 C151 179.6(10) . . . . ?
C144 C146 C147 C148 -179.3(8) . . . . ?
C144 C146 C147 C149 3.7(14) . . . . ?
C145 C144 C146 C147 -2.9(14) . . . . ?
C145 C150 C151 C152 179.4(13) . . . . ?
C145 C150 C151 C153 57.2(16) . . . . ?
C145 C150 C151 C154 -65.7(14) . . . . ?
C146 C144 C145 C150 -0.1(16) . . . . ?
C146 C147 C148 O11 153.2(9) . . . . ?
C146 C147 C148 N9 -31.8(12) . . . . ?
C146 C147 C149 C150 -1.4(14) . . . . ?
C147 C149 C150 C145 -1.7(15) . . . . ?
C147 C149 C150 C151 -178.7(10) . . . . ?
C148 N9 C246 C244 162.2(8) . . . . ?
C148 N9 C246 C245 -19.4(13) . . . . ?
C148 C147 C149 C150 -178.5(9) . . . . ?
C149 C147 C148 O11 -29.7(12) . . . . ?
C149 C147 C148 N9 145.3(8) . . . . ?
C149 C150 C151 C152 -3.6(17) . . . . ?
C149 C150 C151 C153 -125.7(13) . . . . ?
C149 C150 C151 C154 111.3(12) . . . . ?
C155 N10 C224 C222 170.0(6) . . . . ?
C155 N10 C224 C225 -12.0(10) . . . . ?
C155 C156 C157 C158 -178.7(6) . . . . ?
C155 C156 C163 C165 -179.9(7) . . . . ?
C156 C157 C158 C159 -177.3(7) . . . . ?
C156 C157 C158 C164 -1.1(11) . . . . ?
C156 C163 C165 C164 -1.8(11) . . . . ?
C156 C163 C165 C166 -178.1(7) . . . . ?
C157 C156 C163 C165 0.0(10) . . . . ?
C157 C158 C159 C160 -126.5(8) . . . . ?
C157 C158 C159 C161 113.1(9) . . . . ?
C157 C158 C159 C162 -6.3(11) . . . . ?
C157 C158 C164 C165 -0.8(12) . . . . ?
C158 C164 C165 C163 2.2(13) . . . . ?
C158 C164 C165 C166 178.4(8) . . . . ?
C159 C158 C164 C165 175.6(7) . . . . ?
C163 C156 C157 C158 1.5(11) . . . . ?
C163 C165 C166 C167 -47.2(12) . . . . ?
C163 C165 C166 C168 135.9(9) . . . . ?
C164 C158 C159 C160 57.5(10) . . . . ?
C164 C158 C159 C161 -62.9(10) . . . . ?
C164 C158 C159 C162 177.7(8) . . . . ?
C164 C165 C166 C167 136.6(9) . . . . ?
C164 C165 C166 C168 -40.3(13) . . . . ?
C165 C166 C167 C169 -179.8(8) . . . . ?
C165 C166 C168 C170 -179.0(9) . . . . ?
C166 C167 C169 C171 0.9(14) . . . . ?
C166 C168 C170 C171 -3.7(16) . . . . ?
C167 C166 C168 C170 3.9(14) . . . . ?
C167 C169 C171 C170 -0.3(13) . . . . ?
C167 C169 C171 C172 -174.0(8) . . . . ?
C168 C166 C167 C169 -2.6(13) . . . . ?
C168 C170 C171 C169 1.8(14) . . . . ?
C168 C170 C171 C172 175.7(9) . . . . ?
C169 C171 C172 C173 34.8(12) . . . . ?
C169 C171 C172 C174 -146.6(8) . . . . ?
C170 C171 C172 C173 -138.6(8) . . . . ?
C170 C171 C172 C174 40.0(12) . . . . ?
C171 C172 C173 C175 174.5(7) . . . . ?
C171 C172 C174 C176 -174.9(7) . . . . ?
C172 C173 C175 C177 3.0(10) . . . . ?
C172 C173 C175 C182 -177.4(7) . . . . ?
C172 C174 C176 C177 -1.7(11) . . . . ?
C172 C174 C176 C178 178.8(7) . . . . ?
C173 C172 C174 C176 3.7(11) . . . . ?
C173 C175 C177 C176 -0.8(10) . . . . ?
C173 C175 C182 O12 -22.4(10) . . . . ?
C173 C175 C182 N7 159.6(7) . . . . ?
C174 C172 C173 C175 -4.3(11) . . . . ?
C174 C176 C177 C175 0.1(10) . . . . ?
C174 C176 C178 C179 -146.9(9) . . . . ?
C174 C176 C178 C180 98.3(10) . . . . ?
C174 C176 C178 C181 -22.8(12) . . . . ?
C177 C175 C182 O12 157.2(7) . . . . ?
C177 C175 C182 N7 -20.8(11) . . . . ?
C177 C176 C178 C179 33.6(11) . . . . ?
C177 C176 C178 C180 -81.2(10) . . . . ?
C177 C176 C178 C181 157.8(9) . . . . ?
C178 C176 C177 C175 179.7(7) . . . . ?
C182 N7 C252 C250 25.7(10) . . . . ?
C182 N7 C252 C251 -157.2(7) . . . . ?
C182 C175 C177 C176 179.6(7) . . . . ?
C183 N11 C230 C228 -156.0(8) . . . . ?
C183 N11 C230 C231 25.8(12) . . . . ?
C183 C184 C185 C186 -177.6(9) . . . . ?
C183 C184 C191 C193 179.1(9) . . . . ?
C184 C185 C186 C187 172.5(8) . . . . ?
C184 C185 C186 C192 -0.5(13) . . . . ?
C184 C191 C193 C192 -2.6(12) . . . . ?
C184 C191 C193 C194 177.8(8) . . . . ?
C185 C184 C191 C193 2.7(14) . . . . ?
C185 C186 C187 C188 38.2(11) . . . . ?
C185 C186 C187 C189 -85.2(10) . . . . ?
C185 C186 C187 C190 155.3(8) . . . . ?
C185 C186 C192 C193 0.5(12) . . . . ?
C186 C192 C193 C191 0.9(13) . . . . ?
C186 C192 C193 C194 -179.5(8) . . . . ?
C187 C186 C192 C193 -172.5(7) . . . . ?
C191 C184 C185 C186 -1.2(15) . . . . ?
C191 C193 C194 C196 -8.9(19) . . . . ?
C191 C193 C194 C199 165.4(15) . . . . ?
C192 C186 C187 C188 -149.4(9) . . . . ?
C192 C186 C187 C189 87.1(10) . . . . ?
C192 C186 C187 C190 -32.3(10) . . . . ?
C192 C193 C194 C196 171.5(16) . . . . ?
C192 C193 C194 C199 -14.2(18) . . . . ?
C193 C194 C196 C197 169.6(19) . . . . ?
C193 C194 C199 C198 -173.7(19) . . . . ?
C194 C196 C197 C195 24(5) . . . . ?
C195 C198 C199 C194 -12(4) . . . . ?
C195 C200 C201 C203 175.8(9) . . . . ?
C195 C200 C202 C204 -173.9(8) . . . . ?
C196 C194 C199 C198 2(3) . . . . ?
C197 C195 C198 C199 23(3) . . . . ?
C197 C195 C200 C201 5(2) . . . . ?
C197 C195 C200 C202 177(2) . . . . ?
C198 C195 C197 C196 -29(4) . . . . ?
C198 C195 C200 C201 -150.1(15) . . . . ?
C198 C195 C200 C202 22.0(19) . . . . ?
C199 C194 C196 C197 -5(3) . . . . ?
C200 C195 C197 C196 171(2) . . . . ?
C200 C195 C198 C199 -176.8(18) . . . . ?
C200 C201 C203 C205 -1.5(15) . . . . ?
C200 C201 C203 C210 -173.4(9) . . . . ?
C200 C202 C204 C205 -1.0(12) . . . . ?
C200 C202 C204 C206 173.6(8) . . . . ?
C201 C200 C202 C204 -2.3(14) . . . . ?
C201 C203 C205 C204 -1.8(15) . . . . ?
C201 C203 C210 O10 34.4(15) . . . . ?
C201 C203 C210 N8 -148.0(10) . . . . ?
C202 C200 C201 C203 3.5(14) . . . . ?
C202 C204 C205 C203 3.0(13) . . . . ?
C202 C204 C206 C207 -105.9(10) . . . . ?
C202 C204 C206 C208 135.6(9) . . . . ?
C202 C204 C206 C209 15.5(11) . . . . ?
C205 C203 C210 O10 -137.4(11) . . . . ?
C205 C203 C210 N8 40.2(15) . . . . ?
C205 C204 C206 C207 68.3(10) . . . . ?
C205 C204 C206 C208 -50.1(11) . . . . ?
C205 C204 C206 C209 -170.3(8) . . . . ?
C206 C204 C205 C203 -171.6(8) . . . . ?
C210 N8 C232 C233 152.6(10) . . . . ?
C210 N8 C232 C234 -29.3(13) . . . . ?
C210 C203 C205 C204 169.8(9) . . . . ?
C211 N12 C127 O13 6.9(12) . . . . ?
C211 N12 C127 C128 -177.7(7) . . . . ?
C211 C212 C214 C216 2.6(10) . . . . ?
C211 C212 C214 C218 -179.8(6) . . . . ?
C211 C213 C215 C216 2.6(10) . . . . ?
C212 C211 C213 C215 -2.8(11) . . . . ?
C212 C214 C216 C215 -2.9(10) . . . . ?
C212 C214 C216 C217 177.2(6) . . . . ?
C212 C214 C218 C219 2.4(10) . . . . ?
C212 C214 C218 C220 -121.9(7) . . . . ?
C212 C214 C218 C226 129.0(7) . . . . ?
C213 C211 C212 C214 0.3(10) . . . . ?
C213 C215 C216 C214 0.3(10) . . . . ?
C213 C215 C216 C217 -179.9(6) . . . . ?
C214 C216 C217 C221 -57.4(8) . . . . ?
C214 C216 C217 C227 55.3(8) . . . . ?
C214 C218 C219 O16 46.2(12) . . . . ?
C214 C218 C219 O17 -166.3(10) . . . . ?
C214 C218 C220 C221 -53.9(7) . . . . ?
C214 C218 C220 C222 125.0(7) . . . . ?
C214 C218 C226 C227 53.5(7) . . . . ?
C214 C218 C226 C228 -124.7(7) . . . . ?
C215 C216 C217 C221 122.7(7) . . . . ?
C215 C216 C217 C227 -124.6(7) . . . . ?
C216 C214 C218 C219 -179.8(6) . . . . ?
C216 C214 C218 C220 55.8(7) . . . . ?
C216 C214 C218 C226 -53.2(7) . . . . ?
C216 C217 C221 C220 57.8(7) . . . . ?
C216 C217 C221 C223 -124.4(7) . . . . ?
C216 C217 C227 C226 -53.9(7) . . . . ?
C216 C217 C227 C229 123.3(7) . . . . ?
C217 C221 C223 C225 -179.3(6) . . . . ?
C217 C227 C229 C231 -178.6(6) . . . . ?
C218 C214 C216 C215 179.2(6) . . . . ?
C218 C214 C216 C217 -0.6(8) . . . . ?
C218 C220 C221 C217 -1.6(8) . . . . ?
C218 C220 C221 C223 -179.6(6) . . . . ?
C218 C220 C222 C224 -179.1(6) . . . . ?
C218 C226 C227 C217 -1.0(7) . . . . ?
C218 C226 C227 C229 -178.3(6) . . . . ?
C218 C226 C228 C230 179.1(6) . . . . ?
C219 C218 C220 C221 178.6(6) . . . . ?
C219 C218 C220 C222 -2.5(10) . . . . ?
C219 C218 C226 C227 -177.1(6) . . . . ?
C219 C218 C226 C228 4.7(9) . . . . ?
C220 C218 C219 O16 166.0(10) . . . . ?
C220 C218 C219 O17 -46.4(12) . . . . ?
C220 C218 C226 C227 -55.3(6) . . . . ?
C220 C218 C226 C228 126.4(7) . . . . ?
C220 C221 C223 C225 -1.5(10) . . . . ?
C220 C222 C224 N10 177.4(6) . . . . ?
C220 C222 C224 C225 -0.7(10) . . . . ?
C221 C217 C227 C226 58.3(7) . . . . ?
C221 C217 C227 C229 -124.6(7) . . . . ?
C221 C220 C222 C224 -0.3(10) . . . . ?
C221 C223 C225 C224 0.6(11) . . . . ?
C222 C220 C221 C217 179.4(6) . . . . ?
C222 C220 C221 C223 1.4(10) . . . . ?
C222 C224 C225 C223 0.6(10) . . . . ?
C224 N10 C155 O14 -7.0(11) . . . . ?
C224 N10 C155 C156 170.7(6) . . . . ?
C226 C218 C219 O16 -77.1(11) . . . . ?
C226 C218 C219 O17 70.4(12) . . . . ?
C226 C218 C220 C221 56.7(7) . . . . ?
C226 C218 C220 C222 -124.4(7) . . . . ?
C226 C227 C229 C231 -1.6(10) . . . . ?
C226 C228 C230 N11 -178.8(6) . . . . ?
C226 C228 C230 C231 -0.6(10) . . . . ?
C227 C217 C221 C220 -56.2(7) . . . . ?
C227 C217 C221 C223 121.7(8) . . . . ?
C227 C226 C228 C230 1.0(10) . . . . ?
C227 C229 C231 C230 1.9(10) . . . . ?
C228 C226 C227 C217 177.5(6) . . . . ?
C228 C226 C227 C229 0.1(9) . . . . ?
C228 C230 C231 C229 -0.8(10) . . . . ?
C230 N11 C183 O15 11.9(15) . . . . ?
C230 N11 C183 C184 -172.5(7) . . . . ?
C232 N8 C210 O10 3.3(18) . . . . ?
C232 N8 C210 C203 -174.1(8) . . . . ?
C232 C233 C235 C236 -1.1(11) . . . . ?
C232 C234 C237 C236 0.9(9) . . . . ?
C232 C234 C237 C239 -179.3(6) . . . . ?
C233 C232 C234 C237 -5.6(10) . . . . ?
C233 C235 C236 C237 -3.4(10) . . . . ?
C233 C235 C236 C238 178.8(7) . . . . ?
C234 C232 C233 C235 5.7(10) . . . . ?
C234 C237 C239 C240 -1.1(9) . . . . ?
C234 C237 C239 C242 123.1(7) . . . . ?
C234 C237 C239 C248 -126.7(7) . . . . ?
C235 C236 C237 C234 3.4(9) . . . . ?
C235 C236 C237 C239 -176.4(6) . . . . ?
C235 C236 C238 C241 -128.1(7) . . . . ?
C235 C236 C238 C247 120.9(8) . . . . ?
C236 C237 C239 C240 178.7(5) . . . . ?
C236 C237 C239 C242 -57.1(6) . . . . ?
C236 C237 C239 C248 53.1(7) . . . . ?
C236 C238 C241 C242 -55.4(8) . . . . ?
C236 C238 C241 C243 124.3(8) . . . . ?
C236 C238 C247 C248 55.7(8) . . . . ?
C236 C238 C247 C249 -116.0(8) . . . . ?
C237 C236 C238 C241 54.1(7) . . . . ?
C237 C236 C238 C247 -56.8(7) . . . . ?
C237 C239 C240 O18 -21.1(13) . . . . ?
C237 C239 C240 O19 173.7(6) . . . . ?
C237 C239 C242 C241 57.2(7) . . . . ?
C237 C239 C242 C244 -115.7(7) . . . . ?
C237 C239 C248 C247 -55.4(8) . . . . ?
C237 C239 C248 C250 122.9(7) . . . . ?
C238 C236 C237 C234 -178.6(6) . . . . ?
C238 C236 C237 C239 1.6(8) . . . . ?
C238 C241 C242 C239 -0.5(9) . . . . ?
C238 C241 C242 C244 172.8(6) . . . . ?
C238 C241 C243 C245 -172.5(7) . . . . ?
C238 C247 C248 C239 0.0(9) . . . . ?
C238 C247 C248 C250 -178.3(6) . . . . ?
C238 C247 C249 C251 177.3(6) . . . . ?
C239 C242 C244 C246 173.4(7) . . . . ?
C239 C248 C250 C252 -176.5(6) . . . . ?
C240 C239 C242 C241 -175.5(6) . . . . ?
C240 C239 C242 C244 11.6(10) . . . . ?
C240 C239 C248 C247 176.2(6) . . . . ?
C240 C239 C248 C250 -5.5(10) . . . . ?
C241 C238 C247 C248 -53.9(8) . . . . ?
C241 C238 C247 C249 134.5(7) . . . . ?
C241 C242 C244 C246 0.9(10) . . . . ?
C241 C243 C245 C246 -1.5(12) . . . . ?
C242 C239 C240 O18 -140.8(11) . . . . ?
C242 C239 C240 O19 54.0(8) . . . . ?
C242 C239 C248 C247 53.6(8) . . . . ?
C242 C239 C248 C250 -128.1(7) . . . . ?
C242 C241 C243 C245 7.2(11) . . . . ?
C242 C244 C246 N9 -176.6(7) . . . . ?
C242 C244 C246 C245 5.0(12) . . . . ?
C243 C241 C242 C239 179.8(6) . . . . ?
C243 C241 C242 C244 -6.9(11) . . . . ?
C243 C245 C246 N9 177.1(7) . . . . ?
C243 C245 C246 C244 -4.6(12) . . . . ?
C246 N9 C148 O11 9.9(14) . . . . ?
C246 N9 C148 C147 -165.2(8) . . . . ?
C247 C238 C241 C242 54.9(8) . . . . ?
C247 C238 C241 C243 -125.4(8) . . . . ?
C247 C248 C250 C252 1.7(10) . . . . ?
C247 C249 C251 C252 -1.9(10) . . . . ?
C248 C239 C240 O18 100.6(12) . . . . ?
C248 C239 C240 O19 -64.5(8) . . . . ?
C248 C239 C242 C241 -52.8(8) . . . . ?
C248 C239 C242 C244 134.3(7) . . . . ?
C248 C247 C249 C251 6.2(10) . . . . ?
C248 C250 C252 N7 179.5(6) . . . . ?
C248 C250 C252 C251 2.6(10) . . . . ?
C249 C247 C248 C239 172.3(6) . . . . ?
C249 C247 C248 C250 -6.0(10) . . . . ?
C249 C251 C252 N7 -179.5(6) . . . . ?
C249 C251 C252 C250 -2.5(10) . . . . ?
C252 N7 C182 O12 -1.1(12) . . . . ?
C252 N7 C182 C175 176.9(6) . . . . ?

loop_
_smtbx_masks_void_nr
_smtbx_masks_void_average_x
_smtbx_masks_void_average_y
_smtbx_masks_void_average_z
_smtbx_masks_void_volume
_smtbx_masks_void_count_electrons
_smtbx_masks_void_content
1 -0.292 -0.718 -0.314 6239.6 2538.8 '60 C3H6O2'
